data_2003118
loop_
_publ_author_name
'Hoffmann, R.-D.'
'Jeitschko, W.'

_publ_section_title
;
 The Carbides Ln~10~Ru~10~C~19~ (Ln = Y, Gd-Lu): Crystal Structure
 of their Subcells and the Superstructures of Er~10~Ru~10~C~19~
;
_journal_coeditor_code SH0107
_journal_issue 6
_journal_name_full 'Acta Crystallographica Section B'
_journal_page_first 834
_journal_page_last 850
_journal_paper_doi 10.1107/S0108768198004984
_journal_volume 54
_journal_year 1998
_chemical_formula_sum 'C19 Er10 Ru10'
_chemical_formula_weight 2911.49
_chemical_name_common B-Er10Ru10C19
_space_group_IT_number 8
_symmetry_cell_setting monoclinic
_symmetry_space_group_name_Hall 'C -2y'
_symmetry_space_group_name_H-M 'C 1 m 1'
_atom_sites_solution_hydrogens geom
_atom_sites_solution_primary direct
_atom_sites_solution_secondary difmap
_audit_creation_method SHELXL
_cell_angle_alpha 90.00
_cell_angle_beta 111.36(5)
_cell_angle_gamma 90.00
_cell_formula_units_Z 2
_cell_length_a 14.578(2)
_cell_length_b 7.2194(8)
_cell_length_c 10.004(2)
_cell_measurement_temperature 293(2)
_cell_volume 980.5(3)
_computing_structure_refinement 'SHELXL-93 (Sheldrick, 1993)'
_computing_structure_solution 'SHELXS-86 (Sheldrick, 1990)'
_diffrn_ambient_temperature 293(2)
_diffrn_radiation_monochromator graphite
_diffrn_radiation_source 'fine-focus sealed tube'
_diffrn_radiation_type MoK\a
_diffrn_radiation_wavelength 0.71073
_diffrn_reflns_av_R_equivalents 0.0000
_diffrn_reflns_av_sigmaI/netI 0.0505
_diffrn_reflns_limit_h_max 26
_diffrn_reflns_limit_h_min -26
_diffrn_reflns_limit_k_max 13
_diffrn_reflns_limit_k_min 0
_diffrn_reflns_limit_l_max 18
_diffrn_reflns_limit_l_min -18
_diffrn_reflns_number 6588
_diffrn_reflns_theta_max 39.92
_diffrn_reflns_theta_min 2.19
_exptl_absorpt_coefficient_mu 49.690
_exptl_absorpt_correction_type none
_exptl_crystal_density_diffrn 9.861
_exptl_crystal_F_000 2468
_exptl_crystal_size_max 0.02
_exptl_crystal_size_mid 0.02
_exptl_crystal_size_min 0.01
_refine_diff_density_max 20.051
_refine_diff_density_min -14.139
_refine_ls_abs_structure_details 'Flack H D (1983), Acta Cryst. A39, 876-881'
_refine_ls_abs_structure_Flack -0.010(14)
_refine_ls_extinction_coef 0.00004(4)
_refine_ls_extinction_expression Fc^*^=kFc[1+0.001xFc^2^\l^3^/sin(2\q)]^-1/4^
_refine_ls_extinction_method SHELXL
_refine_ls_goodness_of_fit_all 1.049
_refine_ls_goodness_of_fit_obs 1.053
_refine_ls_matrix_type full
_refine_ls_number_parameters 147
_refine_ls_number_reflns 6577
_refine_ls_number_restraints 2
_refine_ls_restrained_S_all 1.058
_refine_ls_restrained_S_obs 1.052
_refine_ls_R_factor_all 0.0844
_refine_ls_R_factor_obs 0.0604
_refine_ls_shift/esd_max 0.002
_refine_ls_shift/esd_mean 0.000
_refine_ls_structure_factor_coef Fsqd
_refine_ls_weighting_details 'w=1/[\s^2^(Fo^2^)+(0.0894P)^2^+83.0526P] where P=(Fo^2^+2Fc^2^)/3'
_refine_ls_weighting_scheme calc
_refine_ls_wR_factor_all 0.1620
_refine_ls_wR_factor_obs 0.1440
_reflns_number_observed 5253
_reflns_number_total 6588
_reflns_observed_criterion >2sigma(I)
_cod_data_source_file sh0107sup1.cif
_cod_data_source_block 3
_cod_depositor_comments
;
The following automatic conversions were performed:

'_refine_ls_weighting_scheme' value 'calc
w=1/[\s^2^(Fo^2^)+(0.0894P)^2^+83.0526P] where P=(Fo^2^+2Fc^2^)/3'
was changed to 'calc'. New tag '_refine_ls_weighting_details' was
created. The value of the new tag was set to
'w=1/[\s^2^(Fo^2^)+(0.0894P)^2^+83.0526P] where P=(Fo^2^+2Fc^2^)/3'.

Automatic conversion script
Id: cif_fix_values 3143 2015-03-26 13:38:13Z robertas 
;
_cod_original_sg_symbol_H-M 'C m'
_cod_database_code 2003118

loop_
_symmetry_equiv_pos_as_xyz
x,y,z
x,-y,z
x+1/2,y+1/2,z
x+1/2,-y+1/2,z

loop_
_atom_site_aniso_label
_atom_site_aniso_U_11
_atom_site_aniso_U_22
_atom_site_aniso_U_33
_atom_site_aniso_U_12
_atom_site_aniso_U_13
_atom_site_aniso_U_23
E1AA 0.0025(4) 0.0047(5) 0.0046(5) 0.000 0.0016(4) 0.000
E1AB 0.0012(4) 0.0043(5) 0.0036(4) 0.000 -0.0003(4) 0.000
E1BA 0.0028(4) 0.0030(4) 0.0041(5) 0.000 0.0020(3) 0.000
E1BB 0.0016(4) 0.0038(5) 0.0028(4) 0.000 -0.0010(4) 0.000
E2AA 0.0045(5) 0.0042(5) 0.0048(5) 0.000 0.0024(4) 0.000
E2AB 0.0029(5) 0.0034(5) 0.0038(5) 0.000 -0.0004(4) 0.000
E2BA 0.0030(5) 0.0045(5) 0.0038(5) 0.000 0.0011(4) 0.000
E2BB 0.0032(5) 0.0046(5) 0.0064(5) 0.000 0.0020(4) 0.000
E3A 0.0040(5) 0.0070(5) 0.0069(5) 0.000 0.0021(4) 0.000
E3B 0.0017(4) 0.0048(4) 0.0046(4) 0.000 0.0015(3) 0.000
Ru1A 0.0013(4) 0.0052(6) 0.0036(4) -0.0012(3) 0.0008(3) -0.0009(3)
Ru1B 0.0014(4) 0.0051(5) 0.0032(4) 0.0004(3) 0.0005(3) -0.0008(3)
Ru2A 0.0019(4) 0.0056(5) 0.0055(4) -0.0004(5) 0.0018(3) 0.0006(6)
Ru2B 0.0020(4) 0.0082(5) 0.0054(4) -0.0001(6) 0.0016(3) 0.0004(7)
Ru3 0.0015(4) 0.0023(5) 0.0025(4) 0.0004(3) 0.0007(3) 0.0000(4)

loop_
_atom_site_type_symbol
_atom_site_label
_atom_site_fract_x
_atom_site_fract_y
_atom_site_fract_z
_atom_site_U_iso_or_equiv
_atom_site_thermal_displace_type
_atom_site_calc_flag
_atom_site_refinement_flags
_atom_site_occupancy
_atom_site_disorder_group
Er E1AA 0.25436(10) 0.0000 0.21441(14) 0.0038(2) Uani d S 1 .
Er E1AB 0.14164(10) 0.0000 0.76472(14) 0.0033(2) Uani d S 1 .
Er E1BA 0.75105(10) 0.0000 0.24119(14) 0.0031(2) Uani d S 1 .
Er E1BB 0.62509(10) 0.0000 0.73730(14) 0.0032(2) Uani d S 1 .
Er E2AA 0.82168(11) 0.0000 0.6003(2) 0.0043(2) Uani d S 1 .
Er E2AB 0.01641(10) 0.0000 0.38046(15) 0.0038(2) Uani d S 1 .
Er E2BA 0.51079(10) 0.0000 0.3639(2) 0.0038(2) Uani d S 1 .
Er E2BB 0.32318(11) 0.0000 0.6136(2) 0.0046(2) Uani d S 1 .
Er E3A 0.47839(11) 0.0000 0.9892(2) 0.0059(2) Uani d S 1 .
Er E3B 0.99988(10) 0.0000 0.98966(14) 0.0036(2) Uani d S 1 .
Ru Ru1A 0.88323(10) 0.7858(2) 0.13558(14) 0.0034(2) Uani d . 1 .
Ru Ru1B 0.81023(10) 0.2136(2) 0.84338(14) 0.0033(2) Uani d . 1 .
Ru Ru2A 0.67643(9) 0.7410(3) 0.39597(14) 0.0042(2) Uani d . 1 .
Ru Ru2B 0.47301(9) 0.7463(4) 0.58300(13) 0.0052(2) Uani d . 1 .
Ru Ru3 0.67739(9) 0.7834(2) 0.98952(14) 0.0021(2) Uani d . 1 .
C C1A 0.6188(11) 0.750(4) 0.1567(15) 0.004(2) Uiso d . 1 .
C C1B 0.5345(11) 0.751(4) 0.8211(16) 0.005(2) Uiso d . 1 .
C C2A 0.5394(10) 0.740(3) 0.1961(15) 0.002(2) Uiso d . 1 .
C C2B 0.9343(12) 0.757(4) 0.7816(17) 0.007(2) Uiso d . 1 .
C C3A 0.8871(12) 0.754(4) 0.3489(16) 0.006(2) Uiso d . 1 .
C C3B 0.7066(10) 0.750(4) 0.6321(14) 0.003(2) Uiso d . 1 .
C C4A 0.3249(10) 0.763(3) 0.4241(14) 0.002(2) Uiso d . 1 .
C C4B 0.6088(10) 0.749(4) 0.5565(13) 0.002(2) Uiso d . 1 .
C C5A 0.7879(12) 0.596(2) 0.9868(17) 0.003(2) Uiso d . 1 .
C C5B 0.7898(18) 0.0000 0.990(3) 0.003(3) Uiso d S 1 .

loop_
_atom_type_symbol
_atom_type_description
_atom_type_scat_dispersion_real
_atom_type_scat_dispersion_imag
_atom_type_scat_source
C C 0.0033 0.0016 'International Tables Vol C Tables 4.2.6.8 and 6.1.1.4'
Ru Ru -1.2594 0.8363 'International Tables Vol C Tables 4.2.6.8 and 6.1.1.4'
Er Er -0.2586 4.9576 'International Tables Vol C Tables 4.2.6.8 and 6.1.1.4'

loop_
_geom_angle_atom_site_label_1
_geom_angle_atom_site_label_2
_geom_angle_atom_site_label_3
_geom_angle_site_symmetry_1
_geom_angle_site_symmetry_3
_geom_angle
_geom_angle_publ_flag
C1A E1AA C1A 4_455 3_445 88.8(10) ?
C1A E1AA C5A 4_455 4_454 89.4(5) ?
C1A E1AA C5A 3_445 4_454 111.4(5) ?
C1A E1AA C5A 4_455 3_444 111.4(5) ?
C1A E1AA C5A 3_445 3_444 89.4(5) ?
C5A E1AA C5A 4_454 3_444 31.2(8) ?
C1A E1AA C4A 4_455 2_565 133.1(5) ?
C1A E1AA C4A 3_445 2_565 76.5(5) ?
C5A E1AA C4A 4_454 2_565 137.5(5) ?
C5A E1AA C4A 3_444 2_565 112.6(5) ?
C1A E1AA C4A 4_455 1_545 76.5(5) ?
C1A E1AA C4A 3_445 1_545 133.1(5) ?
C5A E1AA C4A 4_454 1_545 112.6(5) ?
C5A E1AA C4A 3_444 1_545 137.5(5) ?
C4A E1AA C4A 2_565 1_545 81.9(8) ?
C1A E1AA C3A 4_455 3_445 162.8(5) ?
C1A E1AA C3A 3_445 3_445 89.2(7) ?
C5A E1AA C3A 4_454 3_445 107.2(5) ?
C5A E1AA C3A 3_444 3_445 85.6(5) ?
C4A E1AA C3A 2_565 3_445 30.4(5) ?
C4A E1AA C3A 1_545 3_445 92.6(6) ?
C1A E1AA C3A 4_455 4_455 89.2(7) ?
C1A E1AA C3A 3_445 4_455 162.8(5) ?
C5A E1AA C3A 4_454 4_455 85.6(5) ?
C5A E1AA C3A 3_444 4_455 107.2(5) ?
C4A E1AA C3A 2_565 4_455 92.6(6) ?
C4A E1AA C3A 1_545 4_455 30.4(5) ?
C3A E1AA C3A 3_445 4_455 87.6(10) ?
C1A E1AA Ru3 4_455 4_454 45.2(4) ?
C1A E1AA Ru3 3_445 4_454 105.5(4) ?
C5A E1AA Ru3 4_454 4_454 44.2(4) ?
C5A E1AA Ru3 3_444 4_454 69.9(4) ?
C4A E1AA Ru3 2_565 4_454 176.9(4) ?
C4A E1AA Ru3 1_545 4_454 95.0(4) ?
C3A E1AA Ru3 3_445 4_454 150.9(4) ?
C3A E1AA Ru3 4_455 4_454 84.9(5) ?
C1A E1AA Ru3 4_455 3_444 105.5(4) ?
C1A E1AA Ru3 3_445 3_444 45.2(4) ?
C5A E1AA Ru3 4_454 3_444 69.9(4) ?
C5A E1AA Ru3 3_444 3_444 44.2(4) ?
C4A E1AA Ru3 2_565 3_444 95.0(4) ?
C4A E1AA Ru3 1_545 3_444 176.9(4) ?
C3A E1AA Ru3 3_445 3_444 84.9(5) ?
C3A E1AA Ru3 4_455 3_444 150.9(4) ?
Ru3 E1AA Ru3 4_454 3_444 88.05(7) ?
C1A E1AA Ru2A 4_455 3_445 96.5(4) ?
C1A E1AA Ru2A 3_445 3_445 46.1(3) ?
C5A E1AA Ru2A 4_454 3_445 156.3(4) ?
C5A E1AA Ru2A 3_444 3_445 127.3(4) ?
C4A E1AA Ru2A 2_565 3_445 42.6(3) ?
C4A E1AA Ru2A 1_545 3_445 91.1(3) ?
C3A E1AA Ru2A 3_445 3_445 70.2(4) ?
C3A E1AA Ru2A 4_455 3_445 117.3(4) ?
Ru3 E1AA Ru2A 4_454 3_445 137.55(6) ?
Ru3 E1AA Ru2A 3_444 3_445 86.39(5) ?
C1A E1AA Ru2A 4_455 4_455 46.1(3) ?
C1A E1AA Ru2A 3_445 4_455 96.5(4) ?
C5A E1AA Ru2A 4_454 4_455 127.3(4) ?
C5A E1AA Ru2A 3_444 4_455 156.3(4) ?
C4A E1AA Ru2A 2_565 4_455 91.1(3) ?
C4A E1AA Ru2A 1_545 4_455 42.6(3) ?
C3A E1AA Ru2A 3_445 4_455 117.3(4) ?
C3A E1AA Ru2A 4_455 4_455 70.2(4) ?
Ru3 E1AA Ru2A 4_454 4_455 86.39(5) ?
Ru3 E1AA Ru2A 3_444 4_455 137.55(6) ?
Ru2A E1AA Ru2A 3_445 4_455 70.36(9) ?
C1A E1AA Ru1A 4_455 3_445 154.1(3) ?
C1A E1AA Ru1A 3_445 3_445 87.8(5) ?
C5A E1AA Ru1A 4_454 3_445 68.1(4) ?
C5A E1AA Ru1A 3_444 3_445 42.9(4) ?
C4A E1AA Ru1A 2_565 3_445 70.6(3) ?
C4A E1AA Ru1A 1_545 3_445 123.1(3) ?
C3A E1AA Ru1A 3_445 3_445 42.7(4) ?
C3A E1AA Ru1A 4_455 3_445 101.1(5) ?
Ru3 E1AA Ru1A 4_454 3_445 111.60(6) ?
Ru3 E1AA Ru1A 3_444 3_445 55.74(5) ?
Ru2A E1AA Ru1A 3_445 3_445 99.56(5) ?
Ru2A E1AA Ru1A 4_455 3_445 159.73(6) ?
C1A E1AA Ru1A 4_455 4_455 87.8(5) ?
C1A E1AA Ru1A 3_445 4_455 154.1(3) ?
C5A E1AA Ru1A 4_454 4_455 42.9(4) ?
C5A E1AA Ru1A 3_444 4_455 68.1(4) ?
C4A E1AA Ru1A 2_565 4_455 123.1(3) ?
C4A E1AA Ru1A 1_545 4_455 70.6(3) ?
C3A E1AA Ru1A 3_445 4_455 101.1(5) ?
C3A E1AA Ru1A 4_455 4_455 42.7(4) ?
Ru3 E1AA Ru1A 4_454 4_455 55.74(5) ?
Ru3 E1AA Ru1A 3_444 4_455 111.60(6) ?
Ru2A E1AA Ru1A 3_445 4_455 159.73(6) ?
Ru2A E1AA Ru1A 4_455 4_455 99.56(5) ?
Ru1A E1AA Ru1A 3_445 4_455 84.12(7) ?
C1A E1AA E2BA 4_455 . 135.2(5) ?
C1A E1AA E2BA 3_445 . 135.2(5) ?
C5A E1AA E2BA 4_454 . 82.0(4) ?
C5A E1AA E2BA 3_444 . 82.0(4) ?
C4A E1AA E2BA 2_565 . 66.9(3) ?
C4A E1AA E2BA 1_545 . 66.9(3) ?
C3A E1AA E2BA 3_445 . 46.5(5) ?
C3A E1AA E2BA 4_455 . 46.5(5) ?
Ru3 E1AA E2BA 4_454 . 112.25(6) ?
Ru3 E1AA E2BA 3_444 . 112.25(6) ?
Ru2A E1AA E2BA 3_445 . 108.77(5) ?
Ru2A E1AA E2BA 4_455 . 108.77(5) ?
Ru1A E1AA E2BA 3_445 . 56.68(4) ?
Ru1A E1AA E2BA 4_455 . 56.69(4) ?
C1A E1AA C2A 4_455 4_455 18.5(5) ?
C1A E1AA C2A 3_445 4_455 74.9(6) ?
C5A E1AA C2A 4_454 4_455 105.7(4) ?
C5A E1AA C2A 3_444 4_455 122.3(4) ?
C4A E1AA C2A 2_565 4_455 116.5(4) ?
C4A E1AA C2A 1_545 4_455 78.6(4) ?
C3A E1AA C2A 3_445 4_455 146.9(4) ?
C3A E1AA C2A 4_455 4_455 99.0(6) ?
Ru3 E1AA C2A 4_454 4_455 62.2(3) ?
Ru3 E1AA C2A 3_444 4_455 102.6(3) ?
Ru2A E1AA C2A 3_445 4_455 78.1(3) ?
Ru2A E1AA C2A 4_455 4_455 39.3(2) ?
Ru1A E1AA C2A 3_445 4_455 158.3(3) ?
Ru1A E1AA C2A 4_455 4_455 105.7(3) ?
E2BA E1AA C2A . 4_455 144.7(3) ?
C1A E1AA C2A 4_455 3_445 74.9(6) ?
C1A E1AA C2A 3_445 3_445 18.5(5) ?
C5A E1AA C2A 4_454 3_445 122.3(4) ?
C5A E1AA C2A 3_444 3_445 105.7(4) ?
C4A E1AA C2A 2_565 3_445 78.6(4) ?
C4A E1AA C2A 1_545 3_445 116.5(4) ?
C3A E1AA C2A 3_445 3_445 99.0(6) ?
C3A E1AA C2A 4_455 3_445 146.9(4) ?
Ru3 E1AA C2A 4_454 3_445 102.6(3) ?
Ru3 E1AA C2A 3_444 3_445 62.2(3) ?
Ru2A E1AA C2A 3_445 3_445 39.3(2) ?
Ru2A E1AA C2A 4_455 3_445 78.1(3) ?
Ru1A E1AA C2A 3_445 3_445 105.7(3) ?
Ru1A E1AA C2A 4_455 3_445 158.3(3) ?
E2BA E1AA C2A . 3_445 144.7(3) ?
C2A E1AA C2A 4_455 3_445 58.9(7) ?
C1A E1AA E3B 4_455 1_454 47.5(5) ?
C1A E1AA E3B 3_445 1_454 47.5(5) ?
C5A E1AA E3B 4_454 1_454 86.1(4) ?
C5A E1AA E3B 3_444 1_454 86.1(4) ?
C4A E1AA E3B 2_565 1_454 121.4(3) ?
C4A E1AA E3B 1_545 1_454 121.4(3) ?
C3A E1AA E3B 3_445 1_454 136.0(5) ?
C3A E1AA E3B 4_455 1_454 136.0(5) ?
Ru3 E1AA E3B 4_454 1_454 59.95(5) ?
Ru3 E1AA E3B 3_444 1_454 59.95(5) ?
Ru2A E1AA E3B 3_445 1_454 81.17(5) ?
Ru2A E1AA E3B 4_455 1_454 81.17(5) ?
Ru1A E1AA E3B 3_445 1_454 115.44(4) ?
Ru1A E1AA E3B 4_455 1_454 115.44(4) ?
E2BA E1AA E3B . 1_454 167.64(5) ?
C2A E1AA E3B 4_455 1_454 42.9(3) ?
C2A E1AA E3B 3_445 1_454 42.9(3) ?
C1A E1AA E1BA 4_455 3_455 133.2(5) ?
C1A E1AA E1BA 3_445 3_455 44.7(5) ?
C5A E1AA E1BA 4_454 3_455 110.2(4) ?
C5A E1AA E1BA 3_444 3_455 79.0(4) ?
C4A E1AA E1BA 2_565 3_455 45.5(4) ?
C4A E1AA E1BA 1_545 3_455 127.3(4) ?
C3A E1AA E1BA 3_445 3_455 45.5(5) ?
C3A E1AA E1BA 4_455 3_455 132.8(5) ?
Ru3 E1AA E1BA 4_454 3_455 137.53(6) ?
Ru3 E1AA E1BA 3_444 3_455 49.62(4) ?
Ru2A E1AA E1BA 3_445 3_455 50.44(4) ?
Ru2A E1AA E1BA 4_455 3_455 120.78(6) ?
Ru1A E1AA E1BA 3_445 3_455 51.46(4) ?
Ru1A E1AA E1BA 4_455 3_455 135.44(5) ?
E2BA E1AA E1BA . 3_455 90.54(3) ?
C2A E1AA E1BA 4_455 3_455 117.3(3) ?
C2A E1AA E1BA 3_445 3_455 58.5(3) ?
E3B E1AA E1BA 1_454 3_455 90.45(3) ?
C1A E1AA E1BA 4_455 3_445 44.7(5) ?
C1A E1AA E1BA 3_445 3_445 133.2(5) ?
C5A E1AA E1BA 4_454 3_445 79.0(4) ?
C5A E1AA E1BA 3_444 3_445 110.2(4) ?
C4A E1AA E1BA 2_565 3_445 127.3(4) ?
C4A E1AA E1BA 1_545 3_445 45.5(4) ?
C3A E1AA E1BA 3_445 3_445 132.8(5) ?
C3A E1AA E1BA 4_455 3_445 45.5(5) ?
Ru3 E1AA E1BA 4_454 3_445 49.62(4) ?
Ru3 E1AA E1BA 3_444 3_445 137.53(6) ?
Ru2A E1AA E1BA 3_445 3_445 120.78(6) ?
Ru2A E1AA E1BA 4_455 3_445 50.44(4) ?
Ru1A E1AA E1BA 3_445 3_445 135.44(5) ?
Ru1A E1AA E1BA 4_455 3_445 51.46(4) ?
E2BA E1AA E1BA . 3_445 90.54(3) ?
C2A E1AA E1BA 4_455 3_445 58.5(3) ?
C2A E1AA E1BA 3_445 3_445 117.3(3) ?
E3B E1AA E1BA 1_454 3_445 90.45(3) ?
E1BA E1AA E1BA 3_455 3_445 170.85(6) ?
C1A E1AA E2BB 4_455 . 97.1(3) ?
C1A E1AA E2BB 3_445 . 97.1(3) ?
C5A E1AA E2BB 4_454 . 150.9(4) ?
C5A E1AA E2BB 3_444 . 150.9(4) ?
C4A E1AA E2BB 2_565 . 43.0(4) ?
C4A E1AA E2BB 1_545 . 43.0(4) ?
C3A E1AA E2BB 3_445 . 66.2(4) ?
C3A E1AA E2BB 4_455 . 66.2(4) ?
Ru3 E1AA E2BB 4_454 . 133.96(4) ?
Ru3 E1AA E2BB 3_444 . 133.96(4) ?
Ru2A E1AA E2BB 3_445 . 51.12(4) ?
Ru2A E1AA E2BB 4_455 . 51.12(4) ?
Ru1A E1AA E2BB 3_445 . 108.75(5) ?
Ru1A E1AA E2BB 4_455 . 108.75(5) ?
E2BA E1AA E2BB . . 73.36(7) ?
C2A E1AA E2BB 4_455 . 86.7(2) ?
C2A E1AA E2BB 3_445 . 86.7(2) ?
E3B E1AA E2BB 1_454 . 119.00(7) ?
E1BA E1AA E2BB 3_455 . 85.80(3) ?
E1BA E1AA E2BB 3_445 . 85.80(3) ?
C1A E1AA E1AB 4_455 1_554 77.9(3) ?
C1A E1AA E1AB 3_445 1_554 77.9(3) ?
C5A E1AA E1AB 4_454 1_554 35.2(4) ?
C5A E1AA E1AB 3_444 1_554 35.2(4) ?
C4A E1AA E1AB 2_565 1_554 138.5(4) ?
C4A E1AA E1AB 1_545 1_554 138.5(4) ?
C3A E1AA E1AB 3_445 1_554 118.3(4) ?
C3A E1AA E1AB 4_455 1_554 118.3(4) ?
Ru3 E1AA E1AB 4_454 1_554 44.62(4) ?
Ru3 E1AA E1AB 3_444 1_554 44.62(4) ?
Ru2A E1AA E1AB 3_445 1_554 124.02(5) ?
Ru2A E1AA E1AB 4_455 1_554 124.02(5) ?
Ru1A E1AA E1AB 3_445 1_554 76.25(5) ?
Ru1A E1AA E1AB 4_455 1_554 76.25(5) ?
E2BA E1AA E1AB . 1_554 113.62(7) ?
C2A E1AA E1AB 4_455 1_554 87.2(2) ?
C2A E1AA E1AB 3_445 1_554 87.2(2) ?
E3B E1AA E1AB 1_454 1_554 54.02(5) ?
E1BA E1AA E1AB 3_455 1_554 93.95(3) ?
E1BA E1AA E1AB 3_445 1_554 93.95(3) ?
E2BB E1AA E1AB . 1_554 173.02(5) ?
C1A E1AA Ru2B 4_455 2_565 139.1(3) ?
C1A E1AA Ru2B 3_445 2_565 99.3(4) ?
C5A E1AA Ru2B 4_454 2_565 123.3(4) ?
C5A E1AA Ru2B 3_444 2_565 108.7(4) ?
C4A E1AA Ru2B 2_565 2_565 23.2(3) ?
C4A E1AA Ru2B 1_545 2_565 68.8(4) ?
C3A E1AA Ru2B 3_445 2_565 25.2(4) ?
C3A E1AA Ru2B 4_455 2_565 71.6(5) ?
Ru3 E1AA Ru2B 4_454 2_565 155.09(5) ?
Ru3 E1AA Ru2B 3_444 2_565 108.42(5) ?
Ru2A E1AA Ru2B 3_445 2_565 64.11(4) ?
Ru2A E1AA Ru2B 4_455 2_565 93.06(5) ?
Ru1A E1AA Ru2B 3_445 2_565 66.68(4) ?
Ru1A E1AA Ru2B 4_455 2_565 100.01(5) ?
E2BA E1AA Ru2B . 2_565 44.66(4) ?
C2A E1AA Ru2B 4_455 2_565 128.3(2) ?
C2A E1AA Ru2B 3_445 2_565 101.6(3) ?
E3B E1AA Ru2B 1_454 2_565 144.54(5) ?
E1BA E1AA Ru2B 3_455 2_565 62.51(4) ?
E1BA E1AA Ru2B 3_445 2_565 112.72(5) ?
E2BB E1AA Ru2B . 2_565 42.27(4) ?
E1AB E1AA Ru2B 1_554 2_565 142.92(4) ?
C1A E1AA Ru2B 4_455 1_545 99.3(4) ?
C1A E1AA Ru2B 3_445 1_545 139.1(3) ?
C5A E1AA Ru2B 4_454 1_545 108.7(4) ?
C5A E1AA Ru2B 3_444 1_545 123.3(4) ?
C4A E1AA Ru2B 2_565 1_545 68.8(4) ?
C4A E1AA Ru2B 1_545 1_545 23.2(3) ?
C3A E1AA Ru2B 3_445 1_545 71.6(5) ?
C3A E1AA Ru2B 4_455 1_545 25.2(4) ?
Ru3 E1AA Ru2B 4_454 1_545 108.42(5) ?
Ru3 E1AA Ru2B 3_444 1_545 155.09(5) ?
Ru2A E1AA Ru2B 3_445 1_545 93.06(5) ?
Ru2A E1AA Ru2B 4_455 1_545 64.11(4) ?
Ru1A E1AA Ru2B 3_445 1_545 100.01(5) ?
Ru1A E1AA Ru2B 4_455 1_545 66.68(4) ?
E2BA E1AA Ru2B . 1_545 44.66(4) ?
C2A E1AA Ru2B 4_455 1_545 101.6(3) ?
C2A E1AA Ru2B 3_445 1_545 128.3(2) ?
E3B E1AA Ru2B 1_454 1_545 144.54(5) ?
E1BA E1AA Ru2B 3_455 1_545 112.72(5) ?
E1BA E1AA Ru2B 3_445 1_545 62.51(4) ?
E2BB E1AA Ru2B . 1_545 42.27(4) ?
E1AB E1AA Ru2B 1_554 1_545 142.92(4) ?
Ru2B E1AA Ru2B 2_565 1_545 50.33(7) ?
C1A E1AA E2AB 4_455 . 55.6(4) ?
C1A E1AA E2AB 3_445 . 55.6(4) ?
C5A E1AA E2AB 4_454 . 140.0(4) ?
C5A E1AA E2AB 3_444 . 140.0(4) ?
C4A E1AA E2AB 2_565 . 80.2(3) ?
C4A E1AA E2AB 1_545 . 80.2(3) ?
C3A E1AA E2AB 3_445 . 110.0(4) ?
C3A E1AA E2AB 4_455 . 110.0(4) ?
Ru3 E1AA E2AB 4_454 . 99.01(5) ?
Ru3 E1AA E2AB 3_444 . 99.01(5) ?
Ru2A E1AA E2AB 3_445 . 40.95(4) ?
Ru2A E1AA E2AB 4_455 . 40.95(4) ?
Ru1A E1AA E2AB 3_445 . 137.90(3) ?
Ru1A E1AA E2AB 4_455 . 137.90(3) ?
E2BA E1AA E2AB . . 135.65(5) ?
C2A E1AA E2AB 4_455 . 37.3(3) ?
C2A E1AA E2AB 3_445 . 37.3(3) ?
E3B E1AA E2AB 1_454 . 56.71(4) ?
E1BA E1AA E2AB 3_455 . 86.44(3) ?
E1BA E1AA E2AB 3_445 . 86.44(3) ?
E2BB E1AA E2AB . . 62.29(5) ?
E1AB E1AA E2AB 1_554 . 110.73(5) ?
Ru2B E1AA E2AB 2_565 . 96.74(4) ?
Ru2B E1AA E2AB 1_545 . 96.74(4) ?
C5A E1AB C5A 3_445 4_455 31.7(8) ?
C5A E1AB C1B 3_445 4_455 112.4(5) ?
C5A E1AB C1B 4_455 4_455 89.9(5) ?
C5A E1AB C1B 3_445 3_445 89.9(5) ?
C5A E1AB C1B 4_455 3_445 112.4(5) ?
C1B E1AB C1B 4_455 3_445 88.9(11) ?
C5A E1AB C3B 3_445 4_455 106.7(5) ?
C5A E1AB C3B 4_455 4_455 84.9(5) ?
C1B E1AB C3B 4_455 4_455 89.3(7) ?
C1B E1AB C3B 3_445 4_455 162.6(5) ?
C5A E1AB C3B 3_445 3_445 84.9(5) ?
C5A E1AB C3B 4_455 3_445 106.7(5) ?
C1B E1AB C3B 4_455 3_445 162.6(5) ?
C1B E1AB C3B 3_445 3_445 89.3(7) ?
C3B E1AB C3B 4_455 3_445 87.3(10) ?
C5A E1AB C4B 3_445 4_455 136.1(5) ?
C5A E1AB C4B 4_455 4_455 110.6(5) ?
C1B E1AB C4B 4_455 4_455 75.3(6) ?
C1B E1AB C4B 3_445 4_455 134.0(5) ?
C3B E1AB C4B 4_455 4_455 29.6(4) ?
C3B E1AB C4B 3_445 4_455 93.7(6) ?
C5A E1AB C4B 3_445 3_445 110.6(5) ?
C5A E1AB C4B 4_455 3_445 136.1(5) ?
C1B E1AB C4B 4_455 3_445 134.0(5) ?
C1B E1AB C4B 3_445 3_445 75.3(6) ?
C3B E1AB C4B 4_455 3_445 93.7(6) ?
C3B E1AB C4B 3_445 3_445 29.6(4) ?
C4B E1AB C4B 4_455 3_445 85.1(9) ?
C5A E1AB Ru3 3_445 3_445 44.4(4) ?
C5A E1AB Ru3 4_455 3_445 70.4(4) ?
C1B E1AB Ru3 4_455 3_445 105.8(5) ?
C1B E1AB Ru3 3_445 3_445 45.5(4) ?
C3B E1AB Ru3 4_455 3_445 150.7(3) ?
C3B E1AB Ru3 3_445 3_445 85.0(4) ?
C4B E1AB Ru3 4_455 3_445 178.5(5) ?
C4B E1AB Ru3 3_445 3_445 93.4(5) ?
C5A E1AB Ru3 3_445 4_455 70.4(4) ?
C5A E1AB Ru3 4_455 4_455 44.4(4) ?
C1B E1AB Ru3 4_455 4_455 45.5(4) ?
C1B E1AB Ru3 3_445 4_455 105.8(5) ?
C3B E1AB Ru3 4_455 4_455 85.0(4) ?
C3B E1AB Ru3 3_445 4_455 150.7(3) ?
C4B E1AB Ru3 4_455 4_455 93.4(5) ?
C4B E1AB Ru3 3_445 4_455 178.5(5) ?
Ru3 E1AB Ru3 3_445 4_455 88.08(6) ?
C5A E1AB Ru2B 3_445 4_455 156.4(4) ?
C5A E1AB Ru2B 4_455 4_455 126.7(4) ?
C1B E1AB Ru2B 4_455 4_455 45.6(3) ?
C1B E1AB Ru2B 3_445 4_455 96.8(5) ?
C3B E1AB Ru2B 4_455 4_455 69.9(4) ?
C3B E1AB Ru2B 3_445 4_455 117.6(3) ?
C4B E1AB Ru2B 4_455 4_455 42.4(3) ?
C4B E1AB Ru2B 3_445 4_455 93.0(4) ?
Ru3 E1AB Ru2B 3_445 4_455 137.96(6) ?
Ru3 E1AB Ru2B 4_455 4_455 85.98(6) ?
C5A E1AB Ru2B 3_445 3_445 126.7(4) ?
C5A E1AB Ru2B 4_455 3_445 156.4(4) ?
C1B E1AB Ru2B 4_455 3_445 96.8(5) ?
C1B E1AB Ru2B 3_445 3_445 45.6(3) ?
C3B E1AB Ru2B 4_455 3_445 117.6(3) ?
C3B E1AB Ru2B 3_445 3_445 69.9(4) ?
C4B E1AB Ru2B 4_455 3_445 93.0(4) ?
C4B E1AB Ru2B 3_445 3_445 42.4(3) ?
Ru3 E1AB Ru2B 3_445 3_445 85.98(6) ?
Ru3 E1AB Ru2B 4_455 3_445 137.96(6) ?
Ru2B E1AB Ru2B 4_455 3_445 71.54(10) ?
C5A E1AB Ru1B 3_445 4_455 42.3(4) ?
C5A E1AB Ru1B 4_455 4_455 68.0(4) ?
C1B E1AB Ru1B 4_455 4_455 154.4(3) ?
C1B E1AB Ru1B 3_445 4_455 87.9(5) ?
C3B E1AB Ru1B 4_455 4_455 100.9(4) ?
C3B E1AB Ru1B 3_445 4_455 42.7(3) ?
C4B E1AB Ru1B 4_455 4_455 123.5(3) ?
C4B E1AB Ru1B 3_445 4_455 69.3(4) ?
Ru3 E1AB Ru1B 3_445 4_455 55.70(5) ?
Ru3 E1AB Ru1B 4_455 4_455 111.59(7) ?
Ru2B E1AB Ru1B 4_455 4_455 159.90(6) ?
Ru2B E1AB Ru1B 3_445 4_455 98.97(6) ?
C5A E1AB Ru1B 3_445 3_445 68.0(4) ?
C5A E1AB Ru1B 4_455 3_445 42.3(4) ?
C1B E1AB Ru1B 4_455 3_445 87.9(5) ?
C1B E1AB Ru1B 3_445 3_445 154.4(3) ?
C3B E1AB Ru1B 4_455 3_445 42.7(3) ?
C3B E1AB Ru1B 3_445 3_445 100.9(4) ?
C4B E1AB Ru1B 4_455 3_445 69.3(4) ?
C4B E1AB Ru1B 3_445 3_445 123.5(3) ?
Ru3 E1AB Ru1B 3_445 3_445 111.59(7) ?
Ru3 E1AB Ru1B 4_455 3_445 55.70(5) ?
Ru2B E1AB Ru1B 4_455 3_445 98.97(6) ?
Ru2B E1AB Ru1B 3_445 3_445 159.90(6) ?
Ru1B E1AB Ru1B 4_455 3_445 84.12(7) ?
C5A E1AB E2BB 3_445 . 81.5(4) ?
C5A E1AB E2BB 4_455 . 81.5(4) ?
C1B E1AB E2BB 4_455 . 135.1(5) ?
C1B E1AB E2BB 3_445 . 135.1(5) ?
C3B E1AB E2BB 4_455 . 46.2(5) ?
C3B E1AB E2BB 3_445 . 46.2(5) ?
C4B E1AB E2BB 4_455 . 67.0(3) ?
C4B E1AB E2BB 3_445 . 67.0(3) ?
Ru3 E1AB E2BB 3_445 . 112.30(5) ?
Ru3 E1AB E2BB 4_455 . 112.30(5) ?
Ru2B E1AB E2BB 4_455 . 108.43(5) ?
Ru2B E1AB E2BB 3_445 . 108.43(5) ?
Ru1B E1AB E2BB 4_455 . 56.76(4) ?
Ru1B E1AB E2BB 3_445 . 56.76(4) ?
C5A E1AB C2B 3_445 1_445 123.3(4) ?
C5A E1AB C2B 4_455 1_445 106.2(5) ?
C1B E1AB C2B 4_455 1_445 18.3(6) ?
C1B E1AB C2B 3_445 1_445 75.1(7) ?
C3B E1AB C2B 4_455 1_445 98.9(6) ?
C3B E1AB C2B 3_445 1_445 146.9(4) ?
C4B E1AB C2B 4_455 1_445 77.8(5) ?
C4B E1AB C2B 3_445 1_445 117.3(5) ?
Ru3 E1AB C2B 3_445 1_445 103.0(4) ?
Ru3 E1AB C2B 4_455 1_445 62.4(3) ?
Ru2B E1AB C2B 4_455 1_445 39.0(3) ?
Ru2B E1AB C2B 3_445 1_445 78.5(4) ?
Ru1B E1AB C2B 4_455 1_445 158.7(3) ?
Ru1B E1AB C2B 3_445 1_445 105.6(4) ?
E2BB E1AB C2B . 1_445 144.3(4) ?
C5A E1AB C2B 3_445 2_465 106.2(5) ?
C5A E1AB C2B 4_455 2_465 123.3(4) ?
C1B E1AB C2B 4_455 2_465 75.1(7) ?
C1B E1AB C2B 3_445 2_465 18.3(6) ?
C3B E1AB C2B 4_455 2_465 146.9(5) ?
C3B E1AB C2B 3_445 2_465 98.9(6) ?
C4B E1AB C2B 4_455 2_465 117.3(5) ?
C4B E1AB C2B 3_445 2_465 77.8(5) ?
Ru3 E1AB C2B 3_445 2_465 62.4(3) ?
Ru3 E1AB C2B 4_455 2_465 103.0(4) ?
Ru2B E1AB C2B 4_455 2_465 78.5(4) ?
Ru2B E1AB C2B 3_445 2_465 39.0(3) ?
Ru1B E1AB C2B 4_455 2_465 105.6(4) ?
Ru1B E1AB C2B 3_445 2_465 158.7(3) ?
E2BB E1AB C2B . 2_465 144.3(4) ?
C2B E1AB C2B 1_445 2_465 59.3(9) ?
C5A E1AB E3B 3_445 1_455 86.7(4) ?
C5A E1AB E3B 4_455 1_455 86.7(4) ?
C1B E1AB E3B 4_455 1_455 47.7(5) ?
C1B E1AB E3B 3_445 1_455 47.7(5) ?
C3B E1AB E3B 4_455 1_455 136.1(5) ?
C3B E1AB E3B 3_445 1_455 136.1(5) ?
C4B E1AB E3B 4_455 1_455 120.9(4) ?
C4B E1AB E3B 3_445 1_455 120.9(4) ?
Ru3 E1AB E3B 3_445 1_455 59.99(4) ?
Ru3 E1AB E3B 4_455 1_455 59.99(4) ?
Ru2B E1AB E3B 4_455 1_455 81.33(4) ?
Ru2B E1AB E3B 3_445 1_455 81.33(4) ?
Ru1B E1AB E3B 4_455 1_455 115.45(5) ?
Ru1B E1AB E3B 3_445 1_455 115.45(5) ?
E2BB E1AB E3B . 1_455 167.78(5) ?
C2B E1AB E3B 1_445 1_455 43.3(3) ?
C2B E1AB E3B 2_465 1_455 43.3(3) ?
C5A E1AB E2AB 3_445 . 150.0(4) ?
C5A E1AB E2AB 4_455 . 150.0(4) ?
C1B E1AB E2AB 4_455 . 97.0(3) ?
C1B E1AB E2AB 3_445 . 97.0(3) ?
C3B E1AB E2AB 4_455 . 66.1(3) ?
C3B E1AB E2AB 3_445 . 66.1(3) ?
C4B E1AB E2AB 4_455 . 44.6(4) ?
C4B E1AB E2AB 3_445 . 44.6(4) ?
Ru3 E1AB E2AB 3_445 . 134.01(4) ?
Ru3 E1AB E2AB 4_455 . 134.01(4) ?
Ru2B E1AB E2AB 4_455 . 51.51(5) ?
Ru2B E1AB E2AB 3_445 . 51.51(5) ?
Ru1B E1AB E2AB 4_455 . 108.59(6) ?
Ru1B E1AB E2AB 3_445 . 108.59(6) ?
E2BB E1AB E2AB . . 73.02(5) ?
C2B E1AB E2AB 1_445 . 86.6(3) ?
C2B E1AB E2AB 2_465 . 86.6(3) ?
E3B E1AB E2AB 1_455 . 119.21(5) ?
C5A E1AB E1BB 3_445 3_445 110.4(4) ?
C5A E1AB E1BB 4_455 3_445 78.8(4) ?
C1B E1AB E1BB 4_455 3_445 44.7(5) ?
C1B E1AB E1BB 3_445 3_445 133.3(5) ?
C3B E1AB E1BB 4_455 3_445 45.6(5) ?
C3B E1AB E1BB 3_445 3_445 132.5(5) ?
C4B E1AB E1BB 4_455 3_445 43.8(5) ?
C4B E1AB E1BB 3_445 3_445 128.8(5) ?
Ru3 E1AB E1BB 3_445 3_445 137.66(5) ?
Ru3 E1AB E1BB 4_455 3_445 49.71(4) ?
Ru2B E1AB E1BB 4_455 3_445 49.84(5) ?
Ru2B E1AB E1BB 3_445 3_445 121.35(6) ?
Ru1B E1AB E1BB 4_455 3_445 135.39(5) ?
Ru1B E1AB E1BB 3_445 3_445 51.43(4) ?
E2BB E1AB E1BB . 3_445 90.42(3) ?
C2B E1AB E1BB 1_445 3_445 58.4(4) ?
C2B E1AB E1BB 2_465 3_445 117.5(4) ?
E3B E1AB E1BB 1_455 3_445 90.56(3) ?
E2AB E1AB E1BB . 3_445 85.72(3) ?
C5A E1AB E1BB 3_445 3_455 78.8(4) ?
C5A E1AB E1BB 4_455 3_455 110.4(4) ?
C1B E1AB E1BB 4_455 3_455 133.3(5) ?
C1B E1AB E1BB 3_445 3_455 44.7(5) ?
C3B E1AB E1BB 4_455 3_455 132.5(5) ?
C3B E1AB E1BB 3_445 3_455 45.6(5) ?
C4B E1AB E1BB 4_455 3_455 128.8(5) ?
C4B E1AB E1BB 3_445 3_455 43.8(5) ?
Ru3 E1AB E1BB 3_445 3_455 49.71(4) ?
Ru3 E1AB E1BB 4_455 3_455 137.66(5) ?
Ru2B E1AB E1BB 4_455 3_455 121.35(6) ?
Ru2B E1AB E1BB 3_445 3_455 49.84(5) ?
Ru1B E1AB E1BB 4_455 3_455 51.43(4) ?
Ru1B E1AB E1BB 3_445 3_455 135.39(5) ?
E2BB E1AB E1BB . 3_455 90.42(3) ?
C2B E1AB E1BB 1_445 3_455 117.5(4) ?
C2B E1AB E1BB 2_465 3_455 58.4(4) ?
E3B E1AB E1BB 1_455 3_455 90.56(3) ?
E2AB E1AB E1BB . 3_455 85.72(3) ?
E1BB E1AB E1BB 3_445 3_455 170.75(6) ?
C5A E1AB E1AA 3_445 1_556 35.8(4) ?
C5A E1AB E1AA 4_455 1_556 35.8(4) ?
C1B E1AB E1AA 4_455 1_556 78.3(3) ?
C1B E1AB E1AA 3_445 1_556 78.3(3) ?
C3B E1AB E1AA 4_455 1_556 118.2(4) ?
C3B E1AB E1AA 3_445 1_556 118.2(4) ?
C4B E1AB E1AA 4_455 1_556 136.8(5) ?
C4B E1AB E1AA 3_445 1_556 136.8(5) ?
Ru3 E1AB E1AA 3_445 1_556 44.64(3) ?
Ru3 E1AB E1AA 4_455 1_556 44.64(3) ?
Ru2B E1AB E1AA 4_455 1_556 123.86(6) ?
Ru2B E1AB E1AA 3_445 1_556 123.86(6) ?
Ru1B E1AB E1AA 4_455 1_556 76.22(5) ?
Ru1B E1AB E1AA 3_445 1_556 76.22(5) ?
E2BB E1AB E1AA . 1_556 113.70(6) ?
C2B E1AB E1AA 1_445 1_556 87.5(3) ?
C2B E1AB E1AA 2_465 1_556 87.5(3) ?
E3B E1AB E1AA 1_455 1_556 54.08(4) ?
E2AB E1AB E1AA . 1_556 173.28(5) ?
E1BB E1AB E1AA 3_445 1_556 94.05(3) ?
E1BB E1AB E1AA 3_455 1_556 94.05(3) ?
C5A E1AB Ru2A 3_445 4_455 122.6(4) ?
C5A E1AB Ru2A 4_455 4_455 108.4(4) ?
C1B E1AB Ru2A 4_455 4_455 100.1(5) ?
C1B E1AB Ru2A 3_445 4_455 138.2(3) ?
C3B E1AB Ru2A 4_455 4_455 26.0(4) ?
C3B E1AB Ru2A 3_445 4_455 70.3(5) ?
C4B E1AB Ru2A 4_455 4_455 24.9(4) ?
C4B E1AB Ru2A 3_445 4_455 69.1(5) ?
Ru3 E1AB Ru2A 3_445 4_455 154.05(5) ?
Ru3 E1AB Ru2A 4_455 4_455 109.45(4) ?
Ru2B E1AB Ru2A 4_455 4_455 64.55(5) ?
Ru2B E1AB Ru2A 3_445 4_455 92.65(6) ?
Ru1B E1AB Ru2A 4_455 4_455 99.15(6) ?
Ru1B E1AB Ru2A 3_445 4_455 67.26(5) ?
E2BB E1AB Ru2A . 4_455 43.91(4) ?
C2B E1AB Ru2A 1_445 4_455 102.1(3) ?
C2B E1AB Ru2A 2_465 4_455 127.8(3) ?
E3B E1AB Ru2A 1_455 4_455 145.38(4) ?
E2AB E1AB Ru2A . 4_455 41.64(3) ?
E1BB E1AB Ru2A 3_445 4_455 63.53(4) ?
E1BB E1AB Ru2A 3_455 4_455 111.48(5) ?
E1AA E1AB Ru2A 1_556 4_455 143.48(4) ?
C5A E1AB Ru2A 3_445 3_445 108.4(4) ?
C5A E1AB Ru2A 4_455 3_445 122.6(4) ?
C1B E1AB Ru2A 4_455 3_445 138.2(4) ?
C1B E1AB Ru2A 3_445 3_445 100.1(5) ?
C3B E1AB Ru2A 4_455 3_445 70.3(5) ?
C3B E1AB Ru2A 3_445 3_445 26.0(4) ?
C4B E1AB Ru2A 4_455 3_445 69.1(5) ?
C4B E1AB Ru2A 3_445 3_445 24.9(4) ?
Ru3 E1AB Ru2A 3_445 3_445 109.45(4) ?
Ru3 E1AB Ru2A 4_455 3_445 154.05(5) ?
Ru2B E1AB Ru2A 4_455 3_445 92.65(6) ?
Ru2B E1AB Ru2A 3_445 3_445 64.55(5) ?
Ru1B E1AB Ru2A 4_455 3_445 67.26(5) ?
Ru1B E1AB Ru2A 3_445 3_445 99.15(6) ?
E2BB E1AB Ru2A . 3_445 43.91(4) ?
C2B E1AB Ru2A 1_445 3_445 127.8(3) ?
C2B E1AB Ru2A 2_465 3_445 102.1(3) ?
E3B E1AB Ru2A 1_455 3_445 145.38(4) ?
E2AB E1AB Ru2A . 3_445 41.64(3) ?
E1BB E1AB Ru2A 3_445 3_445 111.48(5) ?
E1BB E1AB Ru2A 3_455 3_445 63.53(4) ?
E1AA E1AB Ru2A 1_556 3_445 143.48(4) ?
Ru2A E1AB Ru2A 4_455 3_445 48.06(6) ?
C5A E1AB E2AA 3_445 1_455 140.4(4) ?
C5A E1AB E2AA 4_455 1_455 140.4(4) ?
C1B E1AB E2AA 4_455 1_455 55.4(4) ?
C1B E1AB E2AA 3_445 1_455 55.4(4) ?
C3B E1AB E2AA 4_455 1_455 110.2(3) ?
C3B E1AB E2AA 3_445 1_455 110.2(3) ?
C4B E1AB E2AA 4_455 1_455 80.9(3) ?
C4B E1AB E2AA 3_445 1_455 80.9(3) ?
Ru3 E1AB E2AA 3_445 1_455 98.98(6) ?
Ru3 E1AB E2AA 4_455 1_455 98.98(6) ?
Ru2B E1AB E2AA 4_455 1_455 41.52(5) ?
Ru2B E1AB E2AA 3_445 1_455 41.52(5) ?
Ru1B E1AB E2AA 4_455 1_455 137.90(3) ?
Ru1B E1AB E2AA 3_445 1_455 137.90(3) ?
E2BB E1AB E2AA . 1_455 135.59(5) ?
C2B E1AB E2AA 1_445 1_455 37.2(4) ?
C2B E1AB E2AA 2_465 1_455 37.2(4) ?
E3B E1AB E2AA 1_455 1_455 56.63(4) ?
E2AB E1AB E2AA . 1_455 62.58(6) ?
E1BB E1AB E2AA 3_445 1_455 86.48(3) ?
E1BB E1AB E2AA 3_455 1_455 86.48(3) ?
E1AA E1AB E2AA 1_556 1_455 110.71(6) ?
Ru2A E1AB E2AA 4_455 1_455 97.00(6) ?
Ru2A E1AB E2AA 3_445 1_455 97.00(6) ?
C1A E1BA C1A 1_545 2_565 90.0(10) ?
C1A E1BA C4A 1_545 3_545 145.5(5) ?
C1A E1BA C4A 2_565 3_545 77.6(6) ?
C1A E1BA C4A 1_545 4 77.6(6) ?
C1A E1BA C4A 2_565 4 145.5(5) ?
C4A E1BA C4A 3_545 4 94.6(7) ?
C1A E1BA C3A 1_545 2_565 175.2(5) ?
C1A E1BA C3A 2_565 2_565 91.5(7) ?
C4A E1BA C3A 3_545 2_565 30.9(5) ?
C4A E1BA C3A 4 2_565 98.7(6) ?
C1A E1BA C3A 1_545 1_545 91.5(7) ?
C1A E1BA C3A 2_565 1_545 175.2(5) ?
C4A E1BA C3A 3_545 1_545 98.7(6) ?
C4A E1BA C3A 4 1_545 30.9(5) ?
C3A E1BA C3A 2_565 1_545 86.7(10) ?
C1A E1BA C5B 1_545 1_554 94.5(5) ?
C1A E1BA C5B 2_565 1_554 94.5(5) ?
C4A E1BA C5B 3_545 1_554 118.2(4) ?
C4A E1BA C5B 4 1_554 118.2(4) ?
C3A E1BA C5B 2_565 1_554 89.9(5) ?
C3A E1BA C5B 1_545 1_554 89.9(5) ?
C1A E1BA Ru3 1_545 1_544 46.9(3) ?
C1A E1BA Ru3 2_565 1_544 95.7(4) ?
C4A E1BA Ru3 3_545 1_544 164.5(4) ?
C4A E1BA Ru3 4 1_544 98.6(4) ?
C3A E1BA Ru3 2_565 1_544 137.5(4) ?
C3A E1BA Ru3 1_545 1_544 88.6(5) ?
C5B E1BA Ru3 1_554 1_544 47.8(3) ?
C1A E1BA Ru3 1_545 2_564 95.7(4) ?
C1A E1BA Ru3 2_565 2_564 46.9(3) ?
C4A E1BA Ru3 3_545 2_564 98.6(4) ?
C4A E1BA Ru3 4 2_564 164.5(4) ?
C3A E1BA Ru3 2_565 2_564 88.6(5) ?
C3A E1BA Ru3 1_545 2_564 137.5(4) ?
C5B E1BA Ru3 1_554 2_564 47.8(3) ?
Ru3 E1BA Ru3 1_544 2_564 67.28(6) ?
C1A E1BA Ru2A 1_545 2_565 104.4(4) ?
C1A E1BA Ru2A 2_565 2_565 48.0(3) ?
C4A E1BA Ru2A 3_545 2_565 44.3(3) ?
C4A E1BA Ru2A 4 2_565 103.8(3) ?
C3A E1BA Ru2A 2_565 2_565 73.3(4) ?
C3A E1BA Ru2A 1_545 2_565 127.1(4) ?
C5B E1BA Ru2A 1_554 2_565 136.8(2) ?
Ru3 E1BA Ru2A 1_544 2_565 138.01(6) ?
Ru3 E1BA Ru2A 2_564 2_565 91.40(5) ?
C1A E1BA Ru2A 1_545 1_545 48.0(3) ?
C1A E1BA Ru2A 2_565 1_545 104.4(4) ?
C4A E1BA Ru2A 3_545 1_545 103.8(3) ?
C4A E1BA Ru2A 4 1_545 44.3(3) ?
C3A E1BA Ru2A 2_565 1_545 127.1(4) ?
C3A E1BA Ru2A 1_545 1_545 73.3(4) ?
C5B E1BA Ru2A 1_554 1_545 136.8(2) ?
Ru3 E1BA Ru2A 1_544 1_545 91.40(5) ?
Ru3 E1BA Ru2A 2_564 1_545 138.01(6) ?
Ru2A E1BA Ru2A 2_565 1_545 80.91(9) ?
C1A E1BA Ru1A 1_545 2_565 140.0(3) ?
C1A E1BA Ru1A 2_565 2_565 91.4(4) ?
C4A E1BA Ru1A 3_545 2_565 73.2(3) ?
C4A E1BA Ru1A 4 2_565 118.7(3) ?
C3A E1BA Ru1A 2_565 2_565 44.6(3) ?
C3A E1BA Ru1A 1_545 2_565 90.4(4) ?
C5B E1BA Ru1A 1_554 2_565 45.5(3) ?
Ru3 E1BA Ru1A 1_544 2_565 93.26(6) ?
Ru3 E1BA Ru1A 2_564 2_565 58.41(5) ?
Ru2A E1BA Ru1A 2_565 2_565 106.02(5) ?
Ru2A E1BA Ru1A 1_545 2_565 162.97(6) ?
C1A E1BA Ru1A 1_545 1_545 91.4(4) ?
C1A E1BA Ru1A 2_565 1_545 140.0(3) ?
C4A E1BA Ru1A 3_545 1_545 118.7(3) ?
C4A E1BA Ru1A 4 1_545 73.2(3) ?
C3A E1BA Ru1A 2_565 1_545 90.4(4) ?
C3A E1BA Ru1A 1_545 1_545 44.6(3) ?
C5B E1BA Ru1A 1_554 1_545 45.5(3) ?
Ru3 E1BA Ru1A 1_544 1_545 58.41(5) ?
Ru3 E1BA Ru1A 2_564 1_545 93.26(6) ?
Ru2A E1BA Ru1A 2_565 1_545 162.97(6) ?
Ru2A E1BA Ru1A 1_545 1_545 106.02(5) ?
Ru1A E1BA Ru1A 2_565 1_545 63.22(6) ?
C1A E1BA E2AA 1_545 . 104.8(3) ?
C1A E1BA E2AA 2_565 . 104.8(3) ?
C4A E1BA E2AA 3_545 . 49.9(4) ?
C4A E1BA E2AA 4 . 49.9(4) ?
C3A E1BA E2AA 2_565 . 70.4(4) ?
C3A E1BA E2AA 1_545 . 70.4(4) ?
C5B E1BA E2AA 1_554 . 152.4(5) ?
Ru3 E1BA E2AA 1_544 . 145.41(3) ?
Ru3 E1BA E2AA 2_564 . 145.41(3) ?
Ru2A E1BA E2AA 2_565 . 56.89(5) ?
Ru2A E1BA E2AA 1_545 . 56.89(5) ?
Ru1A E1BA E2AA 2_565 . 113.42(6) ?
Ru1A E1BA E2AA 1_545 . 113.42(6) ?
C1A E1BA C2A 1_545 1_545 18.6(5) ?
C1A E1BA C2A 2_565 1_545 79.1(6) ?
C4A E1BA C2A 3_545 1_545 127.3(4) ?
C4A E1BA C2A 4 1_545 79.5(5) ?
C3A E1BA C2A 2_565 1_545 158.2(5) ?
C3A E1BA C2A 1_545 1_545 101.1(6) ?
C5B E1BA C2A 1_554 1_545 110.2(5) ?
Ru3 E1BA C2A 1_544 1_545 63.7(3) ?
Ru3 E1BA C2A 2_564 1_545 98.7(3) ?
Ru2A E1BA C2A 2_565 1_545 85.9(3) ?
Ru2A E1BA C2A 1_545 1_545 39.9(3) ?
Ru1A E1BA C2A 2_565 1_545 153.6(2) ?
Ru1A E1BA C2A 1_545 1_545 109.5(3) ?
E2AA E1BA C2A . 1_545 92.9(2) ?
C1A E1BA C2A 1_545 2_565 79.1(6) ?
C1A E1BA C2A 2_565 2_565 18.6(5) ?
C4A E1BA C2A 3_545 2_565 79.5(4) ?
C4A E1BA C2A 4 2_565 127.3(4) ?
C3A E1BA C2A 2_565 2_565 101.1(6) ?
C3A E1BA C2A 1_545 2_565 158.2(5) ?
C5B E1BA C2A 1_554 2_565 110.2(5) ?
Ru3 E1BA C2A 1_544 2_565 98.7(3) ?
Ru3 E1BA C2A 2_564 2_565 63.7(3) ?
Ru2A E1BA C2A 2_565 2_565 39.9(3) ?
Ru2A E1BA C2A 1_545 2_565 85.9(3) ?
Ru1A E1BA C2A 2_565 2_565 109.5(3) ?
Ru1A E1BA C2A 1_545 2_565 153.6(2) ?
E2AA E1BA C2A . 2_565 92.9(2) ?
C2A E1BA C2A 1_545 2_565 64.9(7) ?
C1A E1BA E2AB 1_545 1_655 134.8(5) ?
C1A E1BA E2AB 2_565 1_655 134.8(5) ?
C4A E1BA E2AB 3_545 1_655 67.3(3) ?
C4A E1BA E2AB 4 1_655 67.3(3) ?
C3A E1BA E2AB 2_565 1_655 44.5(5) ?
C3A E1BA E2AB 1_545 1_655 44.5(5) ?
C5B E1BA E2AB 1_554 1_655 78.8(5) ?
Ru3 E1BA E2AB 1_544 1_655 110.55(6) ?
Ru3 E1BA E2AB 2_564 1_655 110.55(6) ?
Ru2A E1BA E2AB 2_565 1_655 110.76(5) ?
Ru2A E1BA E2AB 1_545 1_655 110.76(5) ?
Ru1A E1BA E2AB 2_565 1_655 52.35(4) ?
Ru1A E1BA E2AB 1_545 1_655 52.35(4) ?
E2AA E1BA E2AB . 1_655 73.66(7) ?
C2A E1BA E2AB 1_545 1_655 145.4(3) ?
C2A E1BA E2AB 2_565 1_655 145.4(3) ?
C1A E1BA E1AA 1_545 3_545 45.5(5) ?
C1A E1BA E1AA 2_565 3_545 135.2(5) ?
C4A E1BA E1AA 3_545 3_545 140.5(4) ?
C4A E1BA E1AA 4 3_545 46.1(4) ?
C3A E1BA E1AA 2_565 3_545 133.3(5) ?
C3A E1BA E1AA 1_545 3_545 47.0(5) ?
C5B E1BA E1AA 1_554 3_545 85.43(3) ?
Ru3 E1BA E1AA 1_544 3_545 52.61(4) ?
Ru3 E1BA E1AA 2_564 3_545 119.82(5) ?
Ru2A E1BA E1AA 2_565 3_545 134.78(6) ?
Ru2A E1BA E1AA 1_545 3_545 53.90(5) ?
Ru1A E1BA E1AA 2_565 3_545 117.90(5) ?
Ru1A E1BA E1AA 1_545 3_545 54.76(4) ?
E2AA E1BA E1AA . 3_545 94.13(3) ?
C2A E1BA E1AA 1_545 3_545 59.4(3) ?
C2A E1BA E1AA 2_565 3_545 124.0(3) ?
E2AB E1BA E1AA 1_655 3_545 89.27(3) ?
C1A E1BA E1AA 1_545 3 135.2(5) ?
C1A E1BA E1AA 2_565 3 45.5(5) ?
C4A E1BA E1AA 3_545 3 46.1(4) ?
C4A E1BA E1AA 4 3 140.5(4) ?
C3A E1BA E1AA 2_565 3 47.0(5) ?
C3A E1BA E1AA 1_545 3 133.3(5) ?
C5B E1BA E1AA 1_554 3 85.43(3) ?
Ru3 E1BA E1AA 1_544 3 119.82(5) ?
Ru3 E1BA E1AA 2_564 3 52.61(4) ?
Ru2A E1BA E1AA 2_565 3 53.90(5) ?
Ru2A E1BA E1AA 1_545 3 134.78(6) ?
Ru1A E1BA E1AA 2_565 3 54.76(4) ?
Ru1A E1BA E1AA 1_545 3 117.90(5) ?
E2AA E1BA E1AA . 3 94.13(3) ?
C2A E1BA E1AA 1_545 3 124.0(3) ?
C2A E1BA E1AA 2_565 3 59.4(3) ?
E2AB E1BA E1AA 1_655 3 89.27(3) ?
E1AA E1BA E1AA 3_545 3 170.85(6) ?
C1A E1BA E3A 1_545 1_554 46.2(5) ?
C1A E1BA E3A 2_565 1_554 46.2(5) ?
C4A E1BA E3A 3_545 1_554 121.9(3) ?
C4A E1BA E3A 4 1_554 121.9(3) ?
C3A E1BA E3A 2_565 1_554 136.4(5) ?
C3A E1BA E3A 1_545 1_554 136.4(5) ?
C5B E1BA E3A 1_554 1_554 84.8(5) ?
Ru3 E1BA E3A 1_544 1_554 56.63(5) ?
Ru3 E1BA E3A 2_564 1_554 56.63(5) ?
Ru2A E1BA E3A 2_565 1_554 81.39(5) ?
Ru2A E1BA E3A 1_545 1_554 81.39(5) ?
Ru1A E1BA E3A 2_565 1_554 114.72(5) ?
Ru1A E1BA E3A 1_545 1_554 114.72(5) ?
E2AA E1BA E3A . 1_554 122.76(7) ?
C2A E1BA E3A 1_545 1_554 42.6(3) ?
C2A E1BA E3A 2_565 1_554 42.6(3) ?
E2AB E1BA E3A 1_655 1_554 163.58(5) ?
E1AA E1BA E3A 3_545 1_554 89.42(3) ?
E1AA E1BA E3A 3 1_554 89.42(3) ?
C1A E1BA C5A 1_545 1_544 62.5(5) ?
C1A E1BA C5A 2_565 1_544 124.1(4) ?
C4A E1BA C5A 3_545 1_544 149.4(4) ?
C4A E1BA C5A 4 1_544 78.4(4) ?
C3A E1BA C5A 2_565 1_544 120.1(5) ?
C3A E1BA C5A 1_545 1_544 60.6(5) ?
C5B E1BA C5A 1_554 1_544 46.3(2) ?
Ru3 E1BA C5A 1_544 1_544 29.7(2) ?
Ru3 E1BA C5A 2_564 1_544 86.1(2) ?
Ru2A E1BA C5A 2_565 1_544 166.3(2) ?
Ru2A E1BA C5A 1_545 1_544 91.9(2) ?
Ru1A E1BA C5A 2_565 1_544 84.2(2) ?
Ru1A E1BA C5A 1_545 1_544 30.7(2) ?
E2AA E1BA C5A . 1_544 128.0(2) ?
C2A E1BA C5A 1_545 1_544 81.1(4) ?
C2A E1BA C5A 2_565 1_544 128.3(4) ?
E2AB E1BA C5A 1_655 1_544 82.7(2) ?
E1AA E1BA C5A 3_545 1_544 39.1(2) ?
E1AA E1BA C5A 3 1_544 131.7(2) ?
E3A E1BA C5A 1_554 1_544 86.0(2) ?
C1A E1BA C5A 1_545 2_564 124.1(4) ?
C1A E1BA C5A 2_565 2_564 62.5(5) ?
C4A E1BA C5A 3_545 2_564 78.4(4) ?
C4A E1BA C5A 4 2_564 149.4(4) ?
C3A E1BA C5A 2_565 2_564 60.6(5) ?
C3A E1BA C5A 1_545 2_564 120.1(5) ?
C5B E1BA C5A 1_554 2_564 46.3(2) ?
Ru3 E1BA C5A 1_544 2_564 86.1(2) ?
Ru3 E1BA C5A 2_564 2_564 29.7(2) ?
Ru2A E1BA C5A 2_565 2_564 91.9(2) ?
Ru2A E1BA C5A 1_545 2_564 166.3(2) ?
Ru1A E1BA C5A 2_565 2_564 30.7(2) ?
Ru1A E1BA C5A 1_545 2_564 84.2(2) ?
E2AA E1BA C5A . 2_564 128.0(2) ?
C2A E1BA C5A 1_545 2_564 128.3(4) ?
C2A E1BA C5A 2_565 2_564 81.1(4) ?
E2AB E1BA C5A 1_655 2_564 82.7(2) ?
E1AA E1BA C5A 3_545 2_564 131.7(2) ?
E1AA E1BA C5A 3 2_564 39.1(2) ?
E3A E1BA C5A 1_554 2_564 86.0(2) ?
C5A E1BA C5A 1_544 2_564 92.6(5) ?
C1A E1BA E2BA 1_545 . 58.3(4) ?
C1A E1BA E2BA 2_565 . 58.3(4) ?
C4A E1BA E2BA 3_545 . 88.2(3) ?
C4A E1BA E2BA 4 . 88.2(3) ?
C3A E1BA E2BA 2_565 . 118.9(4) ?
C3A E1BA E2BA 1_545 . 118.9(4) ?
C5B E1BA E2BA 1_554 . 138.5(5) ?
Ru3 E1BA E2BA 1_544 . 100.23(5) ?
Ru3 E1BA E2BA 2_564 . 100.23(5) ?
Ru2A E1BA E2BA 2_565 . 46.39(5) ?
Ru2A E1BA E2BA 1_545 . 46.39(5) ?
Ru1A E1BA E2BA 2_565 . 147.72(3) ?
Ru1A E1BA E2BA 1_545 . 147.72(3) ?
E2AA E1BA E2BA . . 69.09(6) ?
C2A E1BA E2BA 1_545 . 39.7(3) ?
C2A E1BA E2BA 2_565 . 39.7(3) ?
E2AB E1BA E2BA 1_655 . 142.75(5) ?
E1AA E1BA E2BA 3_545 . 93.32(3) ?
E1AA E1BA E2BA 3 . 93.32(3) ?
E3A E1BA E2BA 1_554 . 53.67(4) ?
C5A E1BA E2BA 1_544 . 120.8(2) ?
C5A E1BA E2BA 2_564 . 120.8(2) ?
C1A E1BA Ru2B 1_545 3_545 147.6(4) ?
C1A E1BA Ru2B 2_565 3_545 103.8(5) ?
C4A E1BA Ru2B 3_545 3_545 26.4(3) ?
C4A E1BA Ru2B 4 3_545 74.5(4) ?
C3A E1BA Ru2B 2_565 3_545 27.7(4) ?
C3A E1BA Ru2B 1_545 3_545 72.6(5) ?
C5B E1BA Ru2B 1_554 3_545 113.1(4) ?
Ru3 E1BA Ru2B 1_544 3_545 154.20(6) ?
Ru3 E1BA Ru2B 2_564 3_545 115.23(5) ?
Ru2A E1BA Ru2B 2_565 3_545 67.25(4) ?
Ru2A E1BA Ru2B 1_545 3_545 99.71(5) ?
Ru1A E1BA Ru2B 2_565 3_545 69.88(4) ?
Ru1A E1BA Ru2B 1_545 3_545 96.00(5) ?
E2AA E1BA Ru2B . 3_545 43.62(4) ?
C2A E1BA Ru2B 1_545 3_545 136.2(2) ?
C2A E1BA Ru2B 2_565 3_545 105.2(3) ?
E2AB E1BA Ru2B 1_655 3_545 43.71(4) ?
E1AA E1BA Ru2B 3_545 3_545 117.39(5) ?
E1AA E1BA Ru2B 3 3_545 66.85(5) ?
E3A E1BA Ru2B 1_554 3_545 147.86(4) ?
C5A E1BA Ru2B 1_544 3_545 125.9(2) ?
C5A E1BA Ru2B 2_564 3_545 88.1(2) ?
E2BA E1BA Ru2B . 3_545 104.30(4) ?
C1A E1BA Ru2B 1_545 4 103.8(5) ?
C1A E1BA Ru2B 2_565 4 147.6(4) ?
C4A E1BA Ru2B 3_545 4 74.5(4) ?
C4A E1BA Ru2B 4 4 26.4(3) ?
C3A E1BA Ru2B 2_565 4 72.6(5) ?
C3A E1BA Ru2B 1_545 4 27.7(4) ?
C5B E1BA Ru2B 1_554 4 113.1(4) ?
Ru3 E1BA Ru2B 1_544 4 115.23(5) ?
Ru3 E1BA Ru2B 2_564 4 154.20(6) ?
Ru2A E1BA Ru2B 2_565 4 99.71(5) ?
Ru2A E1BA Ru2B 1_545 4 67.25(4) ?
Ru1A E1BA Ru2B 2_565 4 96.00(5) ?
Ru1A E1BA Ru2B 1_545 4 69.88(4) ?
E2AA E1BA Ru2B . 4 43.62(4) ?
C2A E1BA Ru2B 1_545 4 105.2(3) ?
C2A E1BA Ru2B 2_565 4 136.2(2) ?
E2AB E1BA Ru2B 1_655 4 43.71(4) ?
E1AA E1BA Ru2B 3_545 4 66.85(5) ?
E1AA E1BA Ru2B 3 4 117.39(5) ?
E3A E1BA Ru2B 1_554 4 147.86(4) ?
C5A E1BA Ru2B 1_544 4 88.1(2) ?
C5A E1BA Ru2B 2_564 4 125.9(2) ?
E2BA E1BA Ru2B . 4 104.30(4) ?
Ru2B E1BA Ru2B 3_545 4 50.68(7) ?
C4B E1BB C4B 1_545 2_565 92.4(10) ?
C4B E1BB C1B 1_545 2_565 145.4(5) ?
C4B E1BB C1B 2_565 2_565 78.6(6) ?
C4B E1BB C1B 1_545 1_545 78.6(6) ?
C4B E1BB C1B 2_565 1_545 145.4(5) ?
C1B E1BB C1B 2_565 1_545 89.9(11) ?
C4B E1BB C3B 1_545 2_565 98.5(6) ?
C4B E1BB C3B 2_565 2_565 30.6(5) ?
C1B E1BB C3B 2_565 2_565 90.6(7) ?
C1B E1BB C3B 1_545 2_565 175.5(5) ?
C4B E1BB C3B 1_545 1_545 30.6(5) ?
C4B E1BB C3B 2_565 1_545 98.5(6) ?
C1B E1BB C3B 2_565 1_545 175.5(5) ?
C1B E1BB C3B 1_545 1_545 90.6(7) ?
C3B E1BB C3B 2_565 1_545 88.6(10) ?
C4B E1BB C5B 1_545 . 118.6(5) ?
C4B E1BB C5B 2_565 . 118.6(5) ?
C1B E1BB C5B 2_565 . 94.6(5) ?
C1B E1BB C5B 1_545 . 94.6(5) ?
C3B E1BB C5B 2_565 . 89.9(5) ?
C3B E1BB C5B 1_545 . 89.9(5) ?
C4B E1BB Ru3 1_545 2_565 165.2(4) ?
C4B E1BB Ru3 2_565 2_565 99.7(5) ?
C1B E1BB Ru3 2_565 2_565 47.1(3) ?
C1B E1BB Ru3 1_545 2_565 95.8(4) ?
C3B E1BB Ru3 2_565 2_565 87.9(4) ?
C3B E1BB Ru3 1_545 2_565 137.3(3) ?
C5B E1BB Ru3 . 2_565 47.6(3) ?
C4B E1BB Ru3 1_545 1_545 99.7(5) ?
C4B E1BB Ru3 2_565 1_545 165.2(4) ?
C1B E1BB Ru3 2_565 1_545 95.8(4) ?
C1B E1BB Ru3 1_545 1_545 47.1(3) ?
C3B E1BB Ru3 2_565 1_545 137.3(3) ?
C3B E1BB Ru3 1_545 1_545 87.9(4) ?
C5B E1BB Ru3 . 1_545 47.6(3) ?
Ru3 E1BB Ru3 2_565 1_545 67.17(6) ?
C4B E1BB Ru2B 1_545 1_545 45.3(3) ?
C4B E1BB Ru2B 2_565 1_545 102.8(4) ?
C1B E1BB Ru2B 2_565 1_545 103.8(5) ?
C1B E1BB Ru2B 1_545 1_545 48.1(4) ?
C3B E1BB Ru2B 2_565 1_545 127.5(3) ?
C3B E1BB Ru2B 1_545 1_545 73.4(4) ?
C5B E1BB Ru2B . 1_545 137.2(2) ?
Ru3 E1BB Ru2B 2_565 1_545 137.81(7) ?
Ru3 E1BB Ru2B 1_545 1_545 91.81(6) ?
C4B E1BB Ru2B 1_545 2_565 102.8(4) ?
C4B E1BB Ru2B 2_565 2_565 45.3(3) ?
C1B E1BB Ru2B 2_565 2_565 48.1(4) ?
C1B E1BB Ru2B 1_545 2_565 103.8(5) ?
C3B E1BB Ru2B 2_565 2_565 73.4(4) ?
C3B E1BB Ru2B 1_545 2_565 127.5(3) ?
C5B E1BB Ru2B . 2_565 137.2(2) ?
Ru3 E1BB Ru2B 2_565 2_565 91.81(6) ?
Ru3 E1BB Ru2B 1_545 2_565 137.81(7) ?
Ru2B E1BB Ru2B 1_545 2_565 79.76(10) ?
C4B E1BB Ru1B 1_545 . 118.1(3) ?
C4B E1BB Ru1B 2_565 . 73.5(4) ?
C1B E1BB Ru1B 2_565 . 91.6(5) ?
C1B E1BB Ru1B 1_545 . 140.1(3) ?
C3B E1BB Ru1B 2_565 . 44.4(3) ?
C3B E1BB Ru1B 1_545 . 90.9(4) ?
C5B E1BB Ru1B . . 45.5(3) ?
Ru3 E1BB Ru1B 2_565 . 58.39(5) ?
Ru3 E1BB Ru1B 1_545 . 93.10(7) ?
Ru2B E1BB Ru1B 1_545 . 163.32(6) ?
Ru2B E1BB Ru1B 2_565 . 106.71(6) ?
C4B E1BB Ru1B 1_545 2 73.5(3) ?
C4B E1BB Ru1B 2_565 2 118.1(3) ?
C1B E1BB Ru1B 2_565 2 140.1(3) ?
C1B E1BB Ru1B 1_545 2 91.6(5) ?
C3B E1BB Ru1B 2_565 2 90.9(4) ?
C3B E1BB Ru1B 1_545 2 44.4(3) ?
C5B E1BB Ru1B . 2 45.5(3) ?
Ru3 E1BB Ru1B 2_565 2 93.10(7) ?
Ru3 E1BB Ru1B 1_545 2 58.39(5) ?
Ru2B E1BB Ru1B 1_545 2 106.71(6) ?
Ru2B E1BB Ru1B 2_565 2 163.32(6) ?
Ru1B E1BB Ru1B . 2 63.04(6) ?
C4B E1BB E2BA 1_545 . 49.1(4) ?
C4B E1BB E2BA 2_565 . 49.1(5) ?
C1B E1BB E2BA 2_565 . 104.4(4) ?
C1B E1BB E2BA 1_545 . 104.4(4) ?
C3B E1BB E2BA 2_565 . 71.1(3) ?
C3B E1BB E2BA 1_545 . 71.1(3) ?
C5B E1BB E2BA . . 152.9(5) ?
Ru3 E1BB E2BA 2_565 . 145.41(3) ?
Ru3 E1BB E2BA 1_545 . 145.41(3) ?
Ru2B E1BB E2BA 1_545 . 56.49(5) ?
Ru2B E1BB E2BA 2_565 . 56.49(5) ?
Ru1B E1BB E2BA . . 113.72(6) ?
Ru1B E1BB E2BA 2 . 113.72(6) ?
C4B E1BB C2B 1_545 4_455 80.7(5) ?
C4B E1BB C2B 2_565 4_455 127.0(5) ?
C1B E1BB C2B 2_565 4_455 78.5(7) ?
C1B E1BB C2B 1_545 4_455 18.9(6) ?
C3B E1BB C2B 2_565 4_455 157.6(5) ?
C3B E1BB C2B 1_545 4_455 100.7(6) ?
C5B E1BB C2B . 4_455 110.3(5) ?
Ru3 E1BB C2B 2_565 4_455 98.5(3) ?
Ru3 E1BB C2B 1_545 4_455 64.1(3) ?
Ru2B E1BB C2B 1_545 4_455 39.9(3) ?
Ru2B E1BB C2B 2_565 4_455 84.9(4) ?
Ru1B E1BB C2B . 4_455 153.6(3) ?
Ru1B E1BB C2B 2 4_455 110.1(4) ?
E2BA E1BB C2B . 4_455 92.5(3) ?
C4B E1BB C2B 1_545 3_445 127.0(5) ?
C4B E1BB C2B 2_565 3_445 80.7(5) ?
C1B E1BB C2B 2_565 3_445 18.9(6) ?
C1B E1BB C2B 1_545 3_445 78.5(7) ?
C3B E1BB C2B 2_565 3_445 100.7(6) ?
C3B E1BB C2B 1_545 3_445 157.6(5) ?
C5B E1BB C2B . 3_445 110.3(5) ?
Ru3 E1BB C2B 2_565 3_445 64.1(3) ?
Ru3 E1BB C2B 1_545 3_445 98.5(3) ?
Ru2B E1BB C2B 1_545 3_445 84.9(4) ?
Ru2B E1BB C2B 2_565 3_445 39.9(3) ?
Ru1B E1BB C2B . 3_445 110.1(4) ?
Ru1B E1BB C2B 2 3_445 153.6(3) ?
E2BA E1BB C2B . 3_445 92.5(3) ?
C2B E1BB C2B 4_455 3_445 63.9(9) ?
C4B E1BB E2AA 1_545 . 66.7(3) ?
C4B E1BB E2AA 2_565 . 66.7(3) ?
C1B E1BB E2AA 2_565 . 134.8(5) ?
C1B E1BB E2AA 1_545 . 134.8(5) ?
C3B E1BB E2AA 2_565 . 45.4(5) ?
C3B E1BB E2AA 1_545 . 45.4(5) ?
C5B E1BB E2AA . . 78.6(5) ?
Ru3 E1BB E2AA 2_565 . 110.28(6) ?
Ru3 E1BB E2AA 1_545 . 110.28(6) ?
Ru2B E1BB E2AA 1_545 . 111.29(5) ?
Ru2B E1BB E2AA 2_565 . 111.29(5) ?
Ru1B E1BB E2AA . . 52.11(4) ?
Ru1B E1BB E2AA 2 . 52.11(4) ?
E2BA E1BB E2AA . . 74.25(6) ?
C2B E1BB E2AA 4_455 . 145.9(4) ?
C2B E1BB E2AA 3_445 . 145.9(4) ?
C4B E1BB E1AB 1_545 3 139.5(5) ?
C4B E1BB E1AB 2_565 3 47.3(5) ?
C1B E1BB E1AB 2_565 3 45.5(5) ?
C1B E1BB E1AB 1_545 3 135.0(5) ?
C3B E1BB E1AB 2_565 3 46.1(5) ?
C3B E1BB E1AB 1_545 3 134.3(5) ?
C5B E1BB E1AB . 3 85.38(3) ?
Ru3 E1BB E1AB 2_565 3 52.57(3) ?
Ru3 E1BB E1AB 1_545 3 119.66(5) ?
Ru2B E1BB E1AB 1_545 3 134.20(6) ?
Ru2B E1BB E1AB 2_565 3 54.48(5) ?
Ru1B E1BB E1AB . 3 54.88(4) ?
Ru1B E1BB E1AB 2 3 117.83(5) ?
E2BA E1BB E1AB . 3 94.22(3) ?
C2B E1BB E1AB 4_455 3 123.5(4) ?
C2B E1BB E1AB 3_445 3 59.8(4) ?
E2AA E1BB E1AB . 3 89.34(3) ?
C4B E1BB E1AB 1_545 3_545 47.3(5) ?
C4B E1BB E1AB 2_565 3_545 139.5(5) ?
C1B E1BB E1AB 2_565 3_545 135.0(5) ?
C1B E1BB E1AB 1_545 3_545 45.5(5) ?
C3B E1BB E1AB 2_565 3_545 134.3(5) ?
C3B E1BB E1AB 1_545 3_545 46.1(5) ?
C5B E1BB E1AB . 3_545 85.38(3) ?
Ru3 E1BB E1AB 2_565 3_545 119.66(5) ?
Ru3 E1BB E1AB 1_545 3_545 52.57(3) ?
Ru2B E1BB E1AB 1_545 3_545 54.48(5) ?
Ru2B E1BB E1AB 2_565 3_545 134.20(6) ?
Ru1B E1BB E1AB . 3_545 117.83(5) ?
Ru1B E1BB E1AB 2 3_545 54.88(4) ?
E2BA E1BB E1AB . 3_545 94.22(3) ?
C2B E1BB E1AB 4_455 3_545 59.8(4) ?
C2B E1BB E1AB 3_445 3_545 123.5(4) ?
E2AA E1BB E1AB . 3_545 89.34(3) ?
E1AB E1BB E1AB 3 3_545 170.75(6) ?
C4B E1BB E3A 1_545 . 122.8(4) ?
C4B E1BB E3A 2_565 . 122.8(4) ?
C1B E1BB E3A 2_565 . 46.2(5) ?
C1B E1BB E3A 1_545 . 46.2(5) ?
C3B E1BB E3A 2_565 . 135.4(5) ?
C3B E1BB E3A 1_545 . 135.4(5) ?
C5B E1BB E3A . . 84.6(5) ?
Ru3 E1BB E3A 2_565 . 56.62(4) ?
Ru3 E1BB E3A 1_545 . 56.62(4) ?
Ru2B E1BB E3A 1_545 . 81.20(4) ?
Ru2B E1BB E3A 2_565 . 81.20(4) ?
Ru1B E1BB E3A . . 114.69(5) ?
Ru1B E1BB E3A 2 . 114.69(5) ?
E2BA E1BB E3A . . 122.50(5) ?
C2B E1BB E3A 4_455 . 42.4(4) ?
C2B E1BB E3A 3_445 . 42.4(4) ?
E2AA E1BB E3A . . 163.26(5) ?
E1AB E1BB E3A 3 . 89.31(3) ?
E1AB E1BB E3A 3_545 . 89.31(3) ?
C4B E1BB C5A 1_545 2_565 148.6(4) ?
C4B E1BB C5A 2_565 2_565 78.7(5) ?
C1B E1BB C5A 2_565 2_565 62.7(5) ?
C1B E1BB C5A 1_545 2_565 124.7(5) ?
C3B E1BB C5A 2_565 2_565 59.3(4) ?
C3B E1BB C5A 1_545 2_565 120.4(4) ?
C5B E1BB C5A . 2_565 46.7(2) ?
Ru3 E1BB C5A 2_565 2_565 30.1(2) ?
Ru3 E1BB C5A 1_545 2_565 86.6(2) ?
Ru2B E1BB C5A 1_545 2_565 166.0(2) ?
Ru2B E1BB C5A 2_565 2_565 92.1(2) ?
Ru1B E1BB C5A . 2_565 30.5(2) ?
Ru1B E1BB C5A 2 2_565 84.2(2) ?
E2BA E1BB C5A . 2_565 127.6(2) ?
C2B E1BB C5A 4_455 2_565 128.6(4) ?
C2B E1BB C5A 3_445 2_565 81.6(4) ?
E2AA E1BB C5A . 2_565 82.2(2) ?
E1AB E1BB C5A 3 2_565 38.7(2) ?
E1AB E1BB C5A 3_545 2_565 132.1(2) ?
E3A E1BB C5A . 2_565 86.4(2) ?
C4B E1BB C5A 1_545 1_545 78.7(5) ?
C4B E1BB C5A 2_565 1_545 148.6(4) ?
C1B E1BB C5A 2_565 1_545 124.7(5) ?
C1B E1BB C5A 1_545 1_545 62.7(5) ?
C3B E1BB C5A 2_565 1_545 120.4(4) ?
C3B E1BB C5A 1_545 1_545 59.3(4) ?
C5B E1BB C5A . 1_545 46.7(2) ?
Ru3 E1BB C5A 2_565 1_545 86.6(2) ?
Ru3 E1BB C5A 1_545 1_545 30.1(2) ?
Ru2B E1BB C5A 1_545 1_545 92.1(2) ?
Ru2B E1BB C5A 2_565 1_545 166.0(2) ?
Ru1B E1BB C5A . 1_545 84.2(2) ?
Ru1B E1BB C5A 2 1_545 30.5(2) ?
E2BA E1BB C5A . 1_545 127.6(2) ?
C2B E1BB C5A 4_455 1_545 81.6(4) ?
C2B E1BB C5A 3_445 1_545 128.6(4) ?
E2AA E1BB C5A . 1_545 82.2(2) ?
E1AB E1BB C5A 3 1_545 132.1(2) ?
E1AB E1BB C5A 3_545 1_545 38.7(2) ?
E3A E1BB C5A . 1_545 86.4(2) ?
C5A E1BB C5A 2_565 1_545 93.4(5) ?
C4B E1BB E2BB 1_545 . 88.5(3) ?
C4B E1BB E2BB 2_565 . 88.5(3) ?
C1B E1BB E2BB 2_565 . 58.2(4) ?
C1B E1BB E2BB 1_545 . 58.2(4) ?
C3B E1BB E2BB 2_565 . 118.5(4) ?
C3B E1BB E2BB 1_545 . 118.5(4) ?
C5B E1BB E2BB . . 138.4(5) ?
Ru3 E1BB E2BB 2_565 . 100.34(6) ?
Ru3 E1BB E2BB 1_545 . 100.34(6) ?
Ru2B E1BB E2BB 1_545 . 45.81(5) ?
Ru2B E1BB E2BB 2_565 . 45.81(5) ?
Ru1B E1BB E2BB . . 147.81(3) ?
Ru1B E1BB E2BB 2 . 147.81(3) ?
E2BA E1BB E2BB . . 68.72(6) ?
C2B E1BB E2BB 4_455 . 39.3(4) ?
C2B E1BB E2BB 3_445 . 39.3(4) ?
E2AA E1BB E2BB . . 142.97(5) ?
E1AB E1BB E2BB 3 . 93.28(3) ?
E1AB E1BB E2BB 3_545 . 93.28(3) ?
E3A E1BB E2BB . . 53.77(5) ?
C5A E1BB E2BB 2_565 . 120.9(2) ?
C5A E1BB E2BB 1_545 . 120.9(2) ?
C4B E1BB Ru2A 1_545 1_545 24.4(4) ?
C4B E1BB Ru2A 2_565 1_545 74.5(5) ?
C1B E1BB Ru2A 2_565 1_545 148.3(4) ?
C1B E1BB Ru2A 1_545 1_545 102.7(5) ?
C3B E1BB Ru2A 2_565 1_545 74.7(5) ?
C3B E1BB Ru2A 1_545 1_545 27.4(4) ?
C5B E1BB Ru2A . 1_545 112.9(4) ?
Ru3 E1BB Ru2A 2_565 1_545 154.62(5) ?
Ru3 E1BB Ru2A 1_545 1_545 114.21(4) ?
Ru2B E1BB Ru2A 1_545 1_545 66.89(5) ?
Ru2B E1BB Ru2A 2_565 1_545 100.34(6) ?
Ru1B E1BB Ru2A . 1_545 96.59(6) ?
Ru1B E1BB Ru2A 2 1_545 69.42(5) ?
E2BA E1BB Ru2A . 1_545 44.44(3) ?
C2B E1BB Ru2A 4_455 1_545 104.6(4) ?
C2B E1BB Ru2A 3_445 1_545 136.4(3) ?
E2AA E1BB Ru2A . 1_545 44.50(4) ?
E1AB E1BB Ru2A 3 1_545 118.65(5) ?
E1AB E1BB Ru2A 3_545 1_545 65.82(4) ?
E3A E1BB Ru2A . 1_545 147.01(4) ?
C5A E1BB Ru2A 2_565 1_545 126.2(2) ?
C5A E1BB Ru2A 1_545 1_545 86.7(2) ?
E2BB E1BB Ru2A . 1_545 104.11(6) ?
C4B E1BB Ru2A 1_545 2_565 74.5(5) ?
C4B E1BB Ru2A 2_565 2_565 24.4(4) ?
C1B E1BB Ru2A 2_565 2_565 102.7(5) ?
C1B E1BB Ru2A 1_545 2_565 148.3(4) ?
C3B E1BB Ru2A 2_565 2_565 27.4(4) ?
C3B E1BB Ru2A 1_545 2_565 74.7(5) ?
C5B E1BB Ru2A . 2_565 112.9(4) ?
Ru3 E1BB Ru2A 2_565 2_565 114.21(4) ?
Ru3 E1BB Ru2A 1_545 2_565 154.62(5) ?
Ru2B E1BB Ru2A 1_545 2_565 100.34(6) ?
Ru2B E1BB Ru2A 2_565 2_565 66.89(5) ?
Ru1B E1BB Ru2A . 2_565 69.42(5) ?
Ru1B E1BB Ru2A 2 2_565 96.59(6) ?
E2BA E1BB Ru2A . 2_565 44.44(3) ?
C2B E1BB Ru2A 4_455 2_565 136.4(3) ?
C2B E1BB Ru2A 3_445 2_565 104.6(4) ?
E2AA E1BB Ru2A . 2_565 44.50(4) ?
E1AB E1BB Ru2A 3 2_565 65.82(4) ?
E1AB E1BB Ru2A 3_545 2_565 118.65(5) ?
E3A E1BB Ru2A . 2_565 147.01(4) ?
C5A E1BB Ru2A 2_565 2_565 86.7(2) ?
C5A E1BB Ru2A 1_545 2_565 126.2(2) ?
E2BB E1BB Ru2A . 2_565 104.11(6) ?
Ru2A E1BB Ru2A 1_545 2_565 52.97(6) ?
C3B E2AA C3B 1_545 2_565 89.6(10) ?
C3B E2AA C4A 1_545 4 75.2(6) ?
C3B E2AA C4A 2_565 4 140.6(5) ?
C3B E2AA C4A 1_545 3_545 140.6(5) ?
C3B E2AA C4A 2_565 3_545 75.2(5) ?
C4A E2AA C4A 4 3_545 93.7(7) ?
C3B E2AA C2B 1_545 2_565 131.2(5) ?
C3B E2AA C2B 2_565 2_565 73.5(6) ?
C4A E2AA C2B 4 2_565 142.6(5) ?
C4A E2AA C2B 3_545 2_565 79.5(6) ?
C3B E2AA C2B 1_545 1_545 73.5(6) ?
C3B E2AA C2B 2_565 1_545 131.2(5) ?
C4A E2AA C2B 4 1_545 79.5(6) ?
C4A E2AA C2B 3_545 1_545 142.6(5) ?
C2B E2AA C2B 2_565 1_545 84.0(11) ?
C3B E2AA Ru2B 1_545 3_545 172.1(4) ?
C3B E2AA Ru2B 2_565 3_545 97.0(5) ?
C4A E2AA Ru2B 4 3_545 101.9(3) ?
C4A E2AA Ru2B 3_545 3_545 46.2(3) ?
C2B E2AA Ru2B 2_565 3_545 48.0(4) ?
C2B E2AA Ru2B 1_545 3_545 98.9(5) ?
C3B E2AA Ru2B 1_545 4 97.0(5) ?
C3B E2AA Ru2B 2_565 4 172.1(4) ?
C4A E2AA Ru2B 4 4 46.2(3) ?
C4A E2AA Ru2B 3_545 4 101.9(3) ?
C2B E2AA Ru2B 2_565 4 98.9(5) ?
C2B E2AA Ru2B 1_545 4 48.0(4) ?
Ru2B E2AA Ru2B 3_545 4 76.03(9) ?
C3B E2AA Ru1B 1_545 . 91.7(4) ?
C3B E2AA Ru1B 2_565 . 44.7(3) ?
C4A E2AA Ru1B 4 . 164.8(4) ?
C4A E2AA Ru1B 3_545 . 101.4(4) ?
C2B E2AA Ru1B 2_565 . 44.5(4) ?
C2B E2AA Ru1B 1_545 . 89.4(5) ?
Ru2B E2AA Ru1B 3_545 . 90.08(6) ?
Ru2B E2AA Ru1B 4 . 130.43(7) ?
C3B E2AA Ru1B 1_545 2 44.7(3) ?
C3B E2AA Ru1B 2_565 2 91.7(4) ?
C4A E2AA Ru1B 4 2 101.4(4) ?
C4A E2AA Ru1B 3_545 2 164.8(4) ?
C2B E2AA Ru1B 2_565 2 89.4(5) ?
C2B E2AA Ru1B 1_545 2 44.5(4) ?
Ru2B E2AA Ru1B 3_545 2 130.43(7) ?
Ru2B E2AA Ru1B 4 2 90.08(6) ?
Ru1B E2AA Ru1B . 2 63.39(6) ?
C3B E2AA Ru2A 1_545 1_545 46.7(3) ?
C3B E2AA Ru2A 2_565 1_545 101.1(4) ?
C4A E2AA Ru2A 4 1_545 42.8(3) ?
C4A E2AA Ru2A 3_545 1_545 100.1(3) ?
C2B E2AA Ru2A 2_565 1_545 174.5(4) ?
C2B E2AA Ru2A 1_545 1_545 99.3(5) ?
Ru2B E2AA Ru2A 3_545 1_545 135.06(7) ?
Ru2B E2AA Ru2A 4 1_545 86.58(6) ?
Ru1B E2AA Ru2A . 1_545 130.75(6) ?
Ru1B E2AA Ru2A 2 1_545 89.89(5) ?
C3B E2AA Ru2A 1_545 2_565 101.1(4) ?
C3B E2AA Ru2A 2_565 2_565 46.7(3) ?
C4A E2AA Ru2A 4 2_565 100.1(3) ?
C4A E2AA Ru2A 3_545 2_565 42.8(3) ?
C2B E2AA Ru2A 2_565 2_565 99.3(5) ?
C2B E2AA Ru2A 1_545 2_565 174.5(4) ?
Ru2B E2AA Ru2A 3_545 2_565 86.58(6) ?
Ru2B E2AA Ru2A 4 2_565 135.06(7) ?
Ru1B E2AA Ru2A . 2_565 89.89(5) ?
Ru1B E2AA Ru2A 2 2_565 130.75(6) ?
Ru2A E2AA Ru2A 1_545 2_565 77.08(9) ?
C3B E2AA E1BA 1_545 . 100.0(3) ?
C3B E2AA E1BA 2_565 . 100.0(3) ?
C4A E2AA E1BA 4 . 49.4(4) ?
C4A E2AA E1BA 3_545 . 49.4(4) ?
C2B E2AA E1BA 2_565 . 127.6(4) ?
C2B E2AA E1BA 1_545 . 127.6(4) ?
Ru2B E2AA E1BA 3_545 . 83.05(6) ?
Ru2B E2AA E1BA 4 . 83.05(6) ?
Ru1B E2AA E1BA . . 143.01(4) ?
Ru1B E2AA E1BA 2 . 143.01(4) ?
Ru2A E2AA E1BA 1_545 . 53.54(5) ?
Ru2A E2AA E1BA 2_565 . 53.54(5) ?
C3B E2AA C4B 1_545 1_545 19.0(5) ?
C3B E2AA C4B 2_565 1_545 77.8(6) ?
C4A E2AA C4B 4 1_545 76.7(5) ?
C4A E2AA C4B 3_545 1_545 122.0(4) ?
C2B E2AA C4B 2_565 1_545 137.7(4) ?
C2B E2AA C4B 1_545 1_545 92.5(6) ?
Ru2B E2AA C4B 3_545 1_545 168.1(3) ?
Ru2B E2AA C4B 4 1_545 109.7(4) ?
Ru1B E2AA C4B . 1_545 93.5(3) ?
Ru1B E2AA C4B 2 1_545 60.9(2) ?
Ru2A E2AA C4B 1_545 1_545 38.2(3) ?
Ru2A E2AA C4B 2_565 1_545 82.1(3) ?
E1BA E2AA C4B . 1_545 87.3(2) ?
C3B E2AA C4B 1_545 2_565 77.8(6) ?
C3B E2AA C4B 2_565 2_565 19.0(5) ?
C4A E2AA C4B 4 2_565 122.0(4) ?
C4A E2AA C4B 3_545 2_565 76.7(5) ?
C2B E2AA C4B 2_565 2_565 92.5(6) ?
C2B E2AA C4B 1_545 2_565 137.7(4) ?
Ru2B E2AA C4B 3_545 2_565 109.7(4) ?
Ru2B E2AA C4B 4 2_565 168.1(3) ?
Ru1B E2AA C4B . 2_565 60.9(2) ?
Ru1B E2AA C4B 2 2_565 93.5(3) ?
Ru2A E2AA C4B 1_545 2_565 82.1(4) ?
Ru2A E2AA C4B 2_565 2_565 38.2(3) ?
E1BA E2AA C4B . 2_565 87.3(2) ?
C4B E2AA C4B 1_545 2_565 62.7(8) ?
C3B E2AA C3A 1_545 1_545 95.4(6) ?
C3B E2AA C3A 2_565 1_545 144.3(4) ?
C4A E2AA C3A 4 1_545 20.3(5) ?
C4A E2AA C3A 3_545 1_545 78.8(6) ?
C2B E2AA C3A 2_565 1_545 124.9(5) ?
C2B E2AA C3A 1_545 1_545 83.7(6) ?
Ru2B E2AA C3A 3_545 1_545 81.6(4) ?
Ru2B E2AA C3A 4 1_545 39.4(3) ?
Ru1B E2AA C3A . 1_545 168.3(3) ?
Ru1B E2AA C3A 2 1_545 116.3(4) ?
Ru2A E2AA C3A 1_545 1_545 60.1(3) ?
Ru2A E2AA C3A 2_565 1_545 97.8(3) ?
E1BA E2AA C3A . 1_545 44.4(3) ?
C4B E2AA C3A 1_545 1_545 96.3(5) ?
C4B E2AA C3A 2_565 1_545 129.8(4) ?
C3B E2AA C3A 1_545 2_565 144.3(5) ?
C3B E2AA C3A 2_565 2_565 95.4(6) ?
C4A E2AA C3A 4 2_565 78.8(6) ?
C4A E2AA C3A 3_545 2_565 20.3(5) ?
C2B E2AA C3A 2_565 2_565 83.7(6) ?
C2B E2AA C3A 1_545 2_565 124.9(5) ?
Ru2B E2AA C3A 3_545 2_565 39.4(3) ?
Ru2B E2AA C3A 4 2_565 81.6(4) ?
Ru1B E2AA C3A . 2_565 116.3(4) ?
Ru1B E2AA C3A 2 2_565 168.3(3) ?
Ru2A E2AA C3A 1_545 2_565 97.8(3) ?
Ru2A E2AA C3A 2_565 2_565 60.1(3) ?
E1BA E2AA C3A . 2_565 44.4(3) ?
C4B E2AA C3A 1_545 2_565 129.8(4) ?
C4B E2AA C3A 2_565 2_565 96.3(5) ?
C3A E2AA C3A 1_545 2_565 61.3(9) ?
C3B E2AA C1B 1_545 3_545 137.7(4) ?
C3B E2AA C1B 2_565 3_545 91.5(6) ?
C4A E2AA C1B 4 3_545 124.2(4) ?
C4A E2AA C1B 3_545 3_545 79.8(5) ?
C2B E2AA C1B 2_565 3_545 18.5(5) ?
C2B E2AA C1B 1_545 3_545 74.3(7) ?
Ru2B E2AA C1B 3_545 3_545 38.3(3) ?
Ru2B E2AA C1B 4 3_545 80.7(4) ?
Ru1B E2AA C1B . 3_545 61.4(3) ?
Ru1B E2AA C1B 2 3_545 93.0(3) ?
Ru2A E2AA C1B 1_545 3_545 167.0(3) ?
Ru2A E2AA C1B 2_565 3_545 110.1(4) ?
E1BA E2AA C1B . 3_545 121.3(3) ?
C4B E2AA C1B 1_545 3_545 151.0(3) ?
C4B E2AA C1B 2_565 3_545 110.4(5) ?
C3A E2AA C1B 1_545 3_545 107.4(4) ?
C3A E2AA C1B 2_565 3_545 77.5(4) ?
C3B E2AA C1B 1_545 4 91.5(6) ?
C3B E2AA C1B 2_565 4 137.7(4) ?
C4A E2AA C1B 4 4 79.8(5) ?
C4A E2AA C1B 3_545 4 124.2(5) ?
C2B E2AA C1B 2_565 4 74.3(7) ?
C2B E2AA C1B 1_545 4 18.5(5) ?
Ru2B E2AA C1B 3_545 4 80.7(4) ?
Ru2B E2AA C1B 4 4 38.3(3) ?
Ru1B E2AA C1B . 4 93.0(3) ?
Ru1B E2AA C1B 2 4 61.4(3) ?
Ru2A E2AA C1B 1_545 4 110.1(4) ?
Ru2A E2AA C1B 2_565 4 167.0(4) ?
E1BA E2AA C1B . 4 121.3(3) ?
C4B E2AA C1B 1_545 4 110.4(5) ?
C4B E2AA C1B 2_565 4 151.0(3) ?
C3A E2AA C1B 1_545 4 77.5(4) ?
C3A E2AA C1B 2_565 4 107.4(4) ?
C1B E2AA C1B 3_545 4 60.8(9) ?
C3B E2AA E1BB 1_545 . 45.9(5) ?
C3B E2AA E1BB 2_565 . 45.9(5) ?
C4A E2AA E1BB 4 . 118.1(3) ?
C4A E2AA E1BB 3_545 . 118.1(3) ?
C2B E2AA E1BB 2_565 . 97.0(4) ?
C2B E2AA E1BB 1_545 . 97.0(4) ?
Ru2B E2AA E1BB 3_545 . 138.99(5) ?
Ru2B E2AA E1BB 4 . 138.99(5) ?
Ru1B E2AA E1BB . . 52.49(5) ?
Ru1B E2AA E1BB 2 . 52.49(5) ?
Ru2A E2AA E1BB 1_545 . 78.30(4) ?
Ru2A E2AA E1BB 2_565 . 78.30(4) ?
E1BA E2AA E1BB . . 115.54(6) ?
C4B E2AA E1BB 1_545 . 41.5(3) ?
C4B E2AA E1BB 2_565 . 41.5(3) ?
C3A E2AA E1BB 1_545 . 137.8(3) ?
C3A E2AA E1BB 2_565 . 137.8(3) ?
C1B E2AA E1BB 3_545 . 113.4(3) ?
C1B E2AA E1BB 4 . 113.4(3) ?
C3B E2AA E2BB 1_545 3 134.0(5) ?
C3B E2AA E2BB 2_565 3 44.5(5) ?
C4A E2AA E2BB 4 3 138.8(4) ?
C4A E2AA E2BB 3_545 3 45.1(4) ?
C2B E2AA E2BB 2_565 3 46.5(5) ?
C2B E2AA E2BB 1_545 3 130.5(5) ?
Ru2B E2AA E2BB 3_545 3 52.57(5) ?
Ru2B E2AA E2BB 4 3 128.55(7) ?
Ru1B E2AA E2BB . 3 56.34(4) ?
Ru1B E2AA E2BB 2 3 119.73(6) ?
Ru2A E2AA E2BB 1_545 3 129.88(7) ?
Ru2A E2AA E2BB 2_565 3 52.83(5) ?
E1BA E2AA E2BB . 3 92.00(4) ?
C4B E2AA E2BB 1_545 3 121.2(4) ?
C4B E2AA E2BB 2_565 3 58.5(4) ?
C3A E2AA E2BB 1_545 3 122.4(4) ?
C3A E2AA E2BB 2_565 3 61.2(4) ?
C1B E2AA E2BB 3_545 3 58.6(4) ?
C1B E2AA E2BB 4 3 119.4(4) ?
E1BB E2AA E2BB . 3 88.90(4) ?
C3B E2AA E2BB 1_545 3_545 44.5(5) ?
C3B E2AA E2BB 2_565 3_545 134.0(5) ?
C4A E2AA E2BB 4 3_545 45.1(4) ?
C4A E2AA E2BB 3_545 3_545 138.8(4) ?
C2B E2AA E2BB 2_565 3_545 130.5(5) ?
C2B E2AA E2BB 1_545 3_545 46.5(5) ?
Ru2B E2AA E2BB 3_545 3_545 128.55(7) ?
Ru2B E2AA E2BB 4 3_545 52.57(5) ?
Ru1B E2AA E2BB . 3_545 119.73(6) ?
Ru1B E2AA E2BB 2 3_545 56.34(4) ?
Ru2A E2AA E2BB 1_545 3_545 52.83(5) ?
Ru2A E2AA E2BB 2_565 3_545 129.88(7) ?
E1BA E2AA E2BB . 3_545 92.00(4) ?
C4B E2AA E2BB 1_545 3_545 58.5(4) ?
C4B E2AA E2BB 2_565 3_545 121.2(4) ?
C3A E2AA E2BB 1_545 3_545 61.2(4) ?
C3A E2AA E2BB 2_565 3_545 122.4(4) ?
C1B E2AA E2BB 3_545 3_545 119.4(4) ?
C1B E2AA E2BB 4 3_545 58.6(4) ?
E1BB E2AA E2BB . 3_545 88.90(4) ?
E2BB E2AA E2BB 3 3_545 175.97(8) ?
C3B E2AA E3B 1_545 . 96.1(3) ?
C3B E2AA E3B 2_565 . 96.1(3) ?
C4A E2AA E3B 4 . 121.2(3) ?
C4A E2AA E3B 3_545 . 121.2(3) ?
C2B E2AA E3B 2_565 . 43.4(5) ?
C2B E2AA E3B 1_545 . 43.4(5) ?
Ru2B E2AA E3B 3_545 . 79.06(5) ?
Ru2B E2AA E3B 4 . 79.06(5) ?
Ru1B E2AA E3B . . 51.47(4) ?
Ru1B E2AA E3B 2 . 51.47(4) ?
Ru2A E2AA E3B 1_545 . 138.14(5) ?
Ru2A E2AA E3B 2_565 . 138.14(5) ?
E1BA E2AA E3B . . 157.23(6) ?
C4B E2AA E3B 1_545 . 111.9(2) ?
C4B E2AA E3B 2_565 . 111.9(2) ?
C3A E2AA E3B 1_545 . 118.3(3) ?
C3A E2AA E3B 2_565 . 118.3(3) ?
C1B E2AA E3B 3_545 . 41.8(3) ?
C1B E2AA E3B 4 . 41.8(3) ?
E1BB E2AA E3B . . 87.23(5) ?
E2BB E2AA E3B 3 . 88.26(4) ?
E2BB E2AA E3B 3_545 . 88.26(4) ?
C3B E2AA C5B 1_545 . 64.9(4) ?
C3B E2AA C5B 2_565 . 64.9(4) ?
C4A E2AA C5B 4 . 133.0(4) ?
C4A E2AA C5B 3_545 . 133.0(4) ?
C2B E2AA C5B 2_565 . 66.5(5) ?
C2B E2AA C5B 1_545 . 66.5(4) ?
Ru2B E2AA C5B 3_545 . 114.3(3) ?
Ru2B E2AA C5B 4 . 114.3(3) ?
Ru1B E2AA C5B . . 31.78(4) ?
Ru1B E2AA C5B 2 . 31.78(4) ?
Ru2A E2AA C5B 1_545 . 110.6(3) ?
Ru2A E2AA C5B 2_565 . 110.6(3) ?
E1BA E2AA C5B . . 157.3(3) ?
C4B E2AA C5B 1_545 . 73.4(4) ?
C4B E2AA C5B 2_565 . 73.4(4) ?
C3A E2AA C5B 1_545 . 147.6(4) ?
C3A E2AA C5B 2_565 . 147.6(4) ?
C1B E2AA C5B 3_545 . 77.6(4) ?
C1B E2AA C5B 4 . 77.6(4) ?
E1BB E2AA C5B . . 41.8(3) ?
E2BB E2AA C5B 3 . 88.05(4) ?
E2BB E2AA C5B 3_545 . 88.05(4) ?
E3B E2AA C5B . . 45.4(3) ?
C3B E2AA E2AB 1_545 1_655 131.8(5) ?
C3B E2AA E2AB 2_565 1_655 131.8(5) ?
C4A E2AA E2AB 4 1_655 57.3(3) ?
C4A E2AA E2AB 3_545 1_655 57.3(3) ?
C2B E2AA E2AB 2_565 1_655 89.4(4) ?
C2B E2AA E2AB 1_545 1_655 89.4(4) ?
Ru2B E2AA E2AB 3_545 1_655 44.58(4) ?
Ru2B E2AA E2AB 4 1_655 44.58(4) ?
Ru1B E2AA E2AB . 1_655 133.70(5) ?
Ru1B E2AA E2AB 2 1_655 133.70(5) ?
Ru2A E2AA E2AB 1_545 1_655 95.02(4) ?
Ru2A E2AA E2AB 2_565 1_655 95.02(4) ?
E1BA E2AA E2AB . 1_655 55.87(5) ?
C4B E2AA E2AB 1_545 1_655 132.8(3) ?
C4B E2AA E2AB 2_565 1_655 132.8(3) ?
C3A E2AA E2AB 1_545 1_655 37.1(4) ?
C3A E2AA E2AB 2_565 1_655 37.1(4) ?
C1B E2AA E2AB 3_545 1_655 73.9(3) ?
C1B E2AA E2AB 4 1_655 73.9(3) ?
E1BB E2AA E2AB . 1_655 171.40(5) ?
E2BB E2AA E2AB 3 1_655 91.34(4) ?
E2BB E2AA E2AB 3_545 1_655 91.34(4) ?
E3B E2AA E2AB . 1_655 101.36(5) ?
C5B E2AA E2AB . 1_655 146.8(3) ?
C3A E2AB C3A 1_445 2_465 89.4(11) ?
C3A E2AB C4B 1_445 3_445 140.3(5) ?
C3A E2AB C4B 2_465 3_445 76.8(6) ?
C3A E2AB C4B 1_445 4_455 76.8(6) ?
C3A E2AB C4B 2_465 4_455 140.3(5) ?
C4B E2AB C4B 3_445 4_455 90.4(10) ?
C3A E2AB C2A 1_445 4_455 74.3(6) ?
C3A E2AB C2A 2_465 4_455 130.8(5) ?
C4B E2AB C2A 3_445 4_455 141.3(5) ?
C4B E2AB C2A 4_455 4_455 81.3(6) ?
C3A E2AB C2A 1_445 3_445 130.8(5) ?
C3A E2AB C2A 2_465 3_445 74.3(6) ?
C4B E2AB C2A 3_445 3_445 81.3(6) ?
C4B E2AB C2A 4_455 3_445 141.3(5) ?
C2A E2AB C2A 4_455 3_445 82.1(8) ?
C3A E2AB Ru2A 1_445 3_445 171.5(5) ?
C3A E2AB Ru2A 2_465 3_445 97.8(5) ?
C4B E2AB Ru2A 3_445 3_445 46.8(3) ?
C4B E2AB Ru2A 4_455 3_445 100.2(4) ?
C2A E2AB Ru2A 4_455 3_445 97.4(4) ?
C2A E2AB Ru2A 3_445 3_445 48.1(3) ?
C3A E2AB Ru2A 1_445 4_455 97.8(5) ?
C3A E2AB Ru2A 2_465 4_455 171.5(5) ?
C4B E2AB Ru2A 3_445 4_455 100.2(4) ?
C4B E2AB Ru2A 4_455 4_455 46.8(3) ?
C2A E2AB Ru2A 4_455 4_455 48.1(3) ?
C2A E2AB Ru2A 3_445 4_455 97.4(4) ?
Ru2A E2AB Ru2A 3_445 4_455 74.67(9) ?
C3A E2AB Ru2B 1_445 3_445 100.0(5) ?
C3A E2AB Ru2B 2_465 3_445 47.2(4) ?
C4B E2AB Ru2B 3_445 3_445 44.2(3) ?
C4B E2AB Ru2B 4_455 3_445 98.3(4) ?
C2A E2AB Ru2B 4_455 3_445 174.3(4) ?
C2A E2AB Ru2B 3_445 3_445 101.4(4) ?
Ru2A E2AB Ru2B 3_445 3_445 88.32(6) ?
Ru2A E2AB Ru2B 4_455 3_445 134.92(7) ?
C3A E2AB Ru2B 1_445 4_455 47.2(4) ?
C3A E2AB Ru2B 2_465 4_455 100.0(5) ?
C4B E2AB Ru2B 3_445 4_455 98.3(4) ?
C4B E2AB Ru2B 4_455 4_455 44.2(3) ?
C2A E2AB Ru2B 4_455 4_455 101.4(4) ?
C2A E2AB Ru2B 3_445 4_455 174.3(4) ?
Ru2A E2AB Ru2B 3_445 4_455 134.92(7) ?
Ru2A E2AB Ru2B 4_455 4_455 88.32(6) ?
Ru2B E2AB Ru2B 3_445 4_455 74.65(9) ?
C3A E2AB Ru1A 1_445 1_445 44.9(4) ?
C3A E2AB Ru1A 2_465 1_445 91.7(5) ?
C4B E2AB Ru1A 3_445 1_445 166.4(5) ?
C4B E2AB Ru1A 4_455 1_445 103.2(5) ?
C2A E2AB Ru1A 4_455 1_445 44.6(3) ?
C2A E2AB Ru1A 3_445 1_445 88.7(4) ?
Ru2A E2AB Ru1A 3_445 1_445 129.74(7) ?
Ru2A E2AB Ru1A 4_455 1_445 90.19(6) ?
Ru2B E2AB Ru1A 3_445 1_445 130.50(6) ?
Ru2B E2AB Ru1A 4_455 1_445 90.78(5) ?
C3A E2AB Ru1A 1_445 2_465 91.7(5) ?
C3A E2AB Ru1A 2_465 2_465 44.9(4) ?
C4B E2AB Ru1A 3_445 2_465 103.2(5) ?
C4B E2AB Ru1A 4_455 2_465 166.4(5) ?
C2A E2AB Ru1A 4_455 2_465 88.7(4) ?
C2A E2AB Ru1A 3_445 2_465 44.6(3) ?
Ru2A E2AB Ru1A 3_445 2_465 90.19(6) ?
Ru2A E2AB Ru1A 4_455 2_465 129.73(7) ?
Ru2B E2AB Ru1A 3_445 2_465 90.78(5) ?
Ru2B E2AB Ru1A 4_455 2_465 130.50(6) ?
Ru1A E2AB Ru1A 1_445 2_465 63.24(7) ?
C3A E2AB C3B 1_445 3_445 144.5(5) ?
C3A E2AB C3B 2_465 3_445 95.0(6) ?
C4B E2AB C3B 3_445 3_445 18.4(5) ?
C4B E2AB C3B 4_455 3_445 77.5(6) ?
C2A E2AB C3B 4_455 3_445 125.0(4) ?
C2A E2AB C3B 3_445 3_445 83.9(5) ?
Ru2A E2AB C3B 3_445 3_445 39.8(3) ?
Ru2A E2AB C3B 4_455 3_445 81.8(4) ?
Ru2B E2AB C3B 3_445 3_445 60.2(3) ?
Ru2B E2AB C3B 4_455 3_445 97.4(3) ?
Ru1A E2AB C3B 1_445 3_445 168.3(2) ?
Ru1A E2AB C3B 2_465 3_445 116.0(4) ?
C3A E2AB C3B 1_445 4_455 95.0(6) ?
C3A E2AB C3B 2_465 4_455 144.5(5) ?
C4B E2AB C3B 3_445 4_455 77.5(6) ?
C4B E2AB C3B 4_455 4_455 18.4(5) ?
C2A E2AB C3B 4_455 4_455 83.9(5) ?
C2A E2AB C3B 3_445 4_455 125.0(4) ?
Ru2A E2AB C3B 3_445 4_455 81.8(4) ?
Ru2A E2AB C3B 4_455 4_455 39.8(3) ?
Ru2B E2AB C3B 3_445 4_455 97.4(3) ?
Ru2B E2AB C3B 4_455 4_455 60.2(3) ?
Ru1A E2AB C3B 1_445 4_455 116.0(4) ?
Ru1A E2AB C3B 2_465 4_455 168.3(2) ?
C3B E2AB C3B 3_445 4_455 62.2(8) ?
C3A E2AB C4A 1_445 4_455 18.1(5) ?
C3A E2AB C4A 2_465 4_455 78.8(6) ?
C4B E2AB C4A 3_445 4_455 122.7(4) ?
C4B E2AB C4A 4_455 4_455 77.1(5) ?
C2A E2AB C4A 4_455 4_455 92.3(5) ?
C2A E2AB C4A 3_445 4_455 138.3(4) ?
Ru2A E2AB C4A 3_445 4_455 169.4(2) ?
Ru2A E2AB C4A 4_455 4_455 109.3(3) ?
Ru2B E2AB C4A 3_445 4_455 82.0(3) ?
Ru2B E2AB C4A 4_455 4_455 37.8(2) ?
Ru1A E2AB C4A 1_445 4_455 60.7(2) ?
Ru1A E2AB C4A 2_465 4_455 94.2(3) ?
C3B E2AB C4A 3_445 4_455 130.1(3) ?
C3B E2AB C4A 4_455 4_455 95.1(4) ?
C3A E2AB C4A 1_445 3_445 78.8(6) ?
C3A E2AB C4A 2_465 3_445 18.1(5) ?
C4B E2AB C4A 3_445 3_445 77.1(5) ?
C4B E2AB C4A 4_455 3_445 122.7(4) ?
C2A E2AB C4A 4_455 3_445 138.3(4) ?
C2A E2AB C4A 3_445 3_445 92.3(5) ?
Ru2A E2AB C4A 3_445 3_445 109.3(3) ?
Ru2A E2AB C4A 4_455 3_445 169.4(2) ?
Ru2B E2AB C4A 3_445 3_445 37.8(2) ?
Ru2B E2AB C4A 4_455 3_445 82.0(3) ?
Ru1A E2AB C4A 1_445 3_445 94.2(3) ?
Ru1A E2AB C4A 2_465 3_445 60.7(2) ?
C3B E2AB C4A 3_445 3_445 95.1(4) ?
C3B E2AB C4A 4_455 3_445 130.1(3) ?
C4A E2AB C4A 4_455 3_445 65.0(6) ?
C3A E2AB C1A 1_445 4_455 91.7(6) ?
C3A E2AB C1A 2_465 4_455 137.4(5) ?
C4B E2AB C1A 3_445 4_455 123.6(4) ?
C4B E2AB C1A 4_455 4_455 80.8(5) ?
C2A E2AB C1A 4_455 4_455 17.9(5) ?
C2A E2AB C1A 3_445 4_455 73.0(6) ?
Ru2A E2AB C1A 3_445 4_455 79.9(4) ?
Ru2A E2AB C1A 4_455 4_455 38.3(3) ?
Ru2B E2AB C1A 3_445 4_455 167.8(3) ?
Ru2B E2AB C1A 4_455 4_455 111.6(4) ?
Ru1A E2AB C1A 1_445 4_455 61.1(3) ?
Ru1A E2AB C1A 2_465 4_455 92.5(3) ?
C3B E2AB C1A 3_445 4_455 107.9(4) ?
C3B E2AB C1A 4_455 4_455 77.8(4) ?
C4A E2AB C1A 4_455 4_455 109.4(5) ?
C4A E2AB C1A 3_445 4_455 150.8(3) ?
C3A E2AB C1A 1_445 3_445 137.4(5) ?
C3A E2AB C1A 2_465 3_445 91.7(6) ?
C4B E2AB C1A 3_445 3_445 80.8(5) ?
C4B E2AB C1A 4_455 3_445 123.6(4) ?
C2A E2AB C1A 4_455 3_445 73.0(6) ?
C2A E2AB C1A 3_445 3_445 17.9(5) ?
Ru2A E2AB C1A 3_445 3_445 38.3(3) ?
Ru2A E2AB C1A 4_455 3_445 79.9(4) ?
Ru2B E2AB C1A 3_445 3_445 111.6(4) ?
Ru2B E2AB C1A 4_455 3_445 167.8(3) ?
Ru1A E2AB C1A 1_445 3_445 92.5(3) ?
Ru1A E2AB C1A 2_465 3_445 61.1(3) ?
C3B E2AB C1A 3_445 3_445 77.8(4) ?
C3B E2AB C1A 4_455 3_445 107.9(4) ?
C4A E2AB C1A 4_455 3_445 150.8(3) ?
C4A E2AB C1A 3_445 3_445 109.4(5) ?
C1A E2AB C1A 4_455 3_445 60.3(8) ?
C3A E2AB E1BA 1_445 1_455 45.9(5) ?
C3A E2AB E1BA 2_465 1_455 45.9(5) ?
C4B E2AB E1BA 3_445 1_455 119.5(4) ?
C4B E2AB E1BA 4_455 1_455 119.5(4) ?
C2A E2AB E1BA 4_455 1_455 97.0(3) ?
C2A E2AB E1BA 3_445 1_455 97.0(3) ?
Ru2A E2AB E1BA 3_445 1_455 139.32(4) ?
Ru2A E2AB E1BA 4_455 1_455 139.32(4) ?
Ru2B E2AB E1BA 3_445 1_455 78.22(5) ?
Ru2B E2AB E1BA 4_455 1_455 78.22(5) ?
Ru1A E2AB E1BA 1_445 1_455 52.37(5) ?
Ru1A E2AB E1BA 2_465 1_455 52.37(5) ?
C3B E2AB E1BA 3_445 1_455 137.5(3) ?
C3B E2AB E1BA 4_455 1_455 137.5(3) ?
C4A E2AB E1BA 4_455 1_455 42.5(3) ?
C4A E2AB E1BA 3_445 1_455 42.5(3) ?
C1A E2AB E1BA 4_455 1_455 112.9(3) ?
C1A E2AB E1BA 3_445 1_455 112.9(2) ?
C3A E2AB E1AB 1_445 . 101.5(4) ?
C3A E2AB E1AB 2_465 . 101.5(4) ?
C4B E2AB E1AB 3_445 . 47.5(5) ?
C4B E2AB E1AB 4_455 . 47.5(5) ?
C2A E2AB E1AB 4_455 . 126.9(4) ?
C2A E2AB E1AB 3_445 . 126.9(4) ?
Ru2A E2AB E1AB 3_445 . 81.74(6) ?
Ru2A E2AB E1AB 4_455 . 81.74(6) ?
Ru2B E2AB E1AB 3_445 . 54.29(4) ?
Ru2B E2AB E1AB 4_455 . 54.29(4) ?
Ru1A E2AB E1AB 1_445 . 144.12(4) ?
Ru1A E2AB E1AB 2_465 . 144.12(4) ?
C3B E2AB E1AB 3_445 . 43.2(3) ?
C3B E2AB E1AB 4_455 . 43.2(3) ?
C4A E2AB E1AB 4_455 . 89.1(2) ?
C4A E2AB E1AB 3_445 . 89.1(2) ?
C1A E2AB E1AB 4_455 . 120.0(3) ?
C1A E2AB E1AB 3_445 . 120.0(3) ?
E1BA E2AB E1AB 1_455 . 117.89(7) ?
C3A E2AB E2BA 1_445 3_445 44.6(5) ?
C3A E2AB E2BA 2_465 3_445 133.9(5) ?
C4B E2AB E2BA 3_445 3_445 137.6(5) ?
C4B E2AB E2BA 4_455 3_445 47.2(5) ?
C2A E2AB E2BA 4_455 3_445 47.0(4) ?
C2A E2AB E2BA 3_445 3_445 129.1(4) ?
Ru2A E2AB E2BA 3_445 3_445 127.79(7) ?
Ru2A E2AB E2BA 4_455 3_445 53.20(5) ?
Ru2B E2AB E2BA 3_445 3_445 129.09(7) ?
Ru2B E2AB E2BA 4_455 3_445 54.48(5) ?
Ru1A E2AB E2BA 1_445 3_445 56.01(4) ?
Ru1A E2AB E2BA 2_465 3_445 119.25(6) ?
C3B E2AB E2BA 3_445 3_445 123.2(4) ?
C3B E2AB E2BA 4_455 3_445 61.0(4) ?
C4A E2AB E2BA 4_455 3_445 57.5(3) ?
C4A E2AB E2BA 3_445 3_445 122.5(3) ?
C1A E2AB E2BA 4_455 3_445 58.5(4) ?
C1A E2AB E2BA 3_445 3_445 118.7(4) ?
E1BA E2AB E2BA 1_455 3_445 88.80(4) ?
E1AB E2AB E2BA . 3_445 92.48(4) ?
C3A E2AB E2BA 1_445 3_455 133.9(5) ?
C3A E2AB E2BA 2_465 3_455 44.6(5) ?
C4B E2AB E2BA 3_445 3_455 47.2(5) ?
C4B E2AB E2BA 4_455 3_455 137.6(5) ?
C2A E2AB E2BA 4_455 3_455 129.1(4) ?
C2A E2AB E2BA 3_445 3_455 47.0(4) ?
Ru2A E2AB E2BA 3_445 3_455 53.20(5) ?
Ru2A E2AB E2BA 4_455 3_455 127.79(7) ?
Ru2B E2AB E2BA 3_445 3_455 54.48(5) ?
Ru2B E2AB E2BA 4_455 3_455 129.09(7) ?
Ru1A E2AB E2BA 1_445 3_455 119.25(6) ?
Ru1A E2AB E2BA 2_465 3_455 56.01(4) ?
C3B E2AB E2BA 3_445 3_455 61.0(4) ?
C3B E2AB E2BA 4_455 3_455 123.2(4) ?
C4A E2AB E2BA 4_455 3_455 122.5(3) ?
C4A E2AB E2BA 3_445 3_455 57.5(3) ?
C1A E2AB E2BA 4_455 3_455 118.7(4) ?
C1A E2AB E2BA 3_445 3_455 58.5(4) ?
E1BA E2AB E2BA 1_455 3_455 88.80(4) ?
E1AB E2AB E2BA . 3_455 92.48(4) ?
E2BA E2AB E2BA 3_445 3_455 175.05(7) ?
C3A E2AB E3B 1_445 1_454 96.1(4) ?
C3A E2AB E3B 2_465 1_454 96.1(4) ?
C4B E2AB E3B 3_445 1_454 122.0(4) ?
C4B E2AB E3B 4_455 1_454 122.0(4) ?
C2A E2AB E3B 4_455 1_454 42.6(4) ?
C2A E2AB E3B 3_445 1_454 42.6(4) ?
Ru2A E2AB E3B 3_445 1_454 78.62(6) ?
Ru2A E2AB E3B 4_455 1_454 78.62(6) ?
Ru2B E2AB E3B 3_445 1_454 139.14(5) ?
Ru2B E2AB E3B 4_455 1_454 139.14(5) ?
Ru1A E2AB E3B 1_445 1_454 51.25(4) ?
Ru1A E2AB E3B 2_465 1_454 51.25(4) ?
C3B E2AB E3B 3_445 1_454 118.3(2) ?
C3B E2AB E3B 4_455 1_454 118.3(2) ?
C4A E2AB E3B 4_455 1_454 111.6(2) ?
C4A E2AB E3B 3_445 1_454 111.6(2) ?
C1A E2AB E3B 4_455 1_454 41.5(3) ?
C1A E2AB E3B 3_445 1_454 41.5(3) ?
E1BA E2AB E3B 1_455 1_454 86.89(6) ?
E1AB E2AB E3B . 1_454 155.22(5) ?
E2BA E2AB E3B 3_445 1_454 87.77(4) ?
E2BA E2AB E3B 3_455 1_454 87.77(4) ?
C3A E2AB C5B 1_445 1_454 64.8(5) ?
C3A E2AB C5B 2_465 1_454 64.8(5) ?
C4B E2AB C5B 3_445 1_454 134.6(5) ?
C4B E2AB C5B 4_455 1_454 134.6(5) ?
C2A E2AB C5B 4_455 1_454 66.3(4) ?
C2A E2AB C5B 3_445 1_454 66.3(4) ?
Ru2A E2AB C5B 3_445 1_454 114.2(3) ?
Ru2A E2AB C5B 4_455 1_454 114.2(3) ?
Ru2B E2AB C5B 3_445 1_454 110.9(3) ?
Ru2B E2AB C5B 4_455 1_454 110.9(3) ?
Ru1A E2AB C5B 1_445 1_454 31.72(4) ?
Ru1A E2AB C5B 2_465 1_454 31.72(4) ?
C3B E2AB C5B 3_445 1_454 147.2(4) ?
C3B E2AB C5B 4_455 1_454 147.2(4) ?
C4A E2AB C5B 4_455 1_454 73.6(4) ?
C4A E2AB C5B 3_445 1_454 73.6(4) ?
C1A E2AB C5B 4_455 1_454 77.3(4) ?
C1A E2AB C5B 3_445 1_454 77.3(4) ?
E1BA E2AB C5B 1_455 1_454 41.5(3) ?
E1AB E2AB C5B . 1_454 159.4(3) ?
E2BA E2AB C5B 3_445 1_454 87.67(4) ?
E2BA E2AB C5B 3_455 1_454 87.67(4) ?
E3B E2AB C5B 1_454 1_454 45.4(3) ?
C3A E2AB E2AA 1_445 1_455 56.4(4) ?
C3A E2AB E2AA 2_465 1_455 56.4(4) ?
C4B E2AB E2AA 3_445 1_455 85.7(3) ?
C4B E2AB E2AA 4_455 1_455 85.7(3) ?
C2A E2AB E2AA 4_455 1_455 130.6(4) ?
C2A E2AB E2AA 3_445 1_455 130.6(4) ?
Ru2A E2AB E2AA 3_445 1_455 131.82(5) ?
Ru2A E2AB E2AA 4_455 1_455 131.82(5) ?
Ru2B E2AB E2AA 3_445 1_455 43.71(4) ?
Ru2B E2AB E2AA 4_455 1_455 43.71(4) ?
Ru1A E2AB E2AA 1_445 1_455 93.98(5) ?
Ru1A E2AB E2AA 2_465 1_455 93.98(5) ?
C3B E2AB E2AA 3_445 1_455 97.7(2) ?
C3B E2AB E2AA 4_455 1_455 97.7(2) ?
C4A E2AB E2AA 4_455 1_455 38.3(3) ?
C4A E2AB E2AA 3_445 1_455 38.3(3) ?
C1A E2AB E2AA 4_455 1_455 147.5(4) ?
C1A E2AB E2AA 3_445 1_455 147.5(4) ?
E1BA E2AB E2AA 1_455 1_455 50.48(4) ?
E1AB E2AB E2AA . 1_455 67.41(5) ?
E2BA E2AB E2AA 3_445 1_455 90.91(4) ?
E2BA E2AB E2AA 3_455 1_455 90.91(4) ?
E3B E2AB E2AA 1_454 1_455 137.37(6) ?
C5B E2AB E2AA 1_454 1_455 92.0(3) ?
C3A E2BA C3A 4_455 3_445 92.6(10) ?
C3A E2BA C2A 4_455 1_545 74.0(6) ?
C3A E2BA C2A 3_445 1_545 138.3(5) ?
C3A E2BA C2A 4_455 2_565 138.3(5) ?
C3A E2BA C2A 3_445 2_565 74.0(6) ?
C2A E2BA C2A 1_545 2_565 90.1(8) ?
C3A E2BA C4B 4_455 2_565 136.0(5) ?
C3A E2BA C4B 3_445 2_565 74.5(6) ?
C2A E2BA C4B 1_545 2_565 140.9(5) ?
C2A E2BA C4B 2_565 2_565 79.0(5) ?
C3A E2BA C4B 4_455 1_545 74.5(6) ?
C3A E2BA C4B 3_445 1_545 136.0(5) ?
C2A E2BA C4B 1_545 1_545 79.0(5) ?
C2A E2BA C4B 2_565 1_545 140.9(5) ?
C4B E2BA C4B 2_565 1_545 86.2(9) ?
C3A E2BA Ru2A 4_455 2_565 172.3(5) ?
C3A E2BA Ru2A 3_445 2_565 94.8(5) ?
C2A E2BA Ru2A 1_545 2_565 101.8(4) ?
C2A E2BA Ru2A 2_565 2_565 46.8(3) ?
C4B E2BA Ru2A 2_565 2_565 44.9(3) ?
C4B E2BA Ru2A 1_545 2_565 98.6(4) ?
C3A E2BA Ru2A 4_455 1_545 94.8(5) ?
C3A E2BA Ru2A 3_445 1_545 172.3(5) ?
C2A E2BA Ru2A 1_545 1_545 46.8(3) ?
C2A E2BA Ru2A 2_565 1_545 101.8(4) ?
C4B E2BA Ru2A 2_565 1_545 98.6(4) ?
C4B E2BA Ru2A 1_545 1_545 44.9(3) ?
Ru2A E2BA Ru2A 2_565 1_545 77.80(8) ?
C3A E2BA Ru2B 4_455 2_565 99.5(4) ?
C3A E2BA Ru2B 3_445 2_565 45.5(4) ?
C2A E2BA Ru2B 1_545 2_565 171.8(4) ?
C2A E2BA Ru2B 2_565 2_565 98.1(4) ?
C4B E2BA Ru2B 2_565 2_565 42.2(3) ?
C4B E2BA Ru2B 1_545 2_565 94.5(4) ?
Ru2A E2BA Ru2B 2_565 2_565 84.10(6) ?
Ru2A E2BA Ru2B 1_545 2_565 130.53(7) ?
C3A E2BA Ru2B 4_455 1_545 45.5(4) ?
C3A E2BA Ru2B 3_445 1_545 99.5(4) ?
C2A E2BA Ru2B 1_545 1_545 98.1(4) ?
C2A E2BA Ru2B 2_565 1_545 171.8(4) ?
C4B E2BA Ru2B 2_565 1_545 94.5(4) ?
C4B E2BA Ru2B 1_545 1_545 42.2(3) ?
Ru2A E2BA Ru2B 2_565 1_545 130.53(7) ?
Ru2A E2BA Ru2B 1_545 1_545 84.10(6) ?
Ru2B E2BA Ru2B 2_565 1_545 73.62(9) ?
C3A E2BA Ru1A 4_455 4_455 42.4(4) ?
C3A E2BA Ru1A 3_445 4_455 102.3(5) ?
C2A E2BA Ru1A 1_545 4_455 42.4(3) ?
C2A E2BA Ru1A 2_565 4_455 101.1(4) ?
C4B E2BA Ru1A 2_565 4_455 176.6(4) ?
C4B E2BA Ru1A 1_545 4_455 95.7(5) ?
Ru2A E2BA Ru1A 2_565 4_455 137.23(6) ?
Ru2A E2BA Ru1A 1_545 4_455 84.71(6) ?
Ru2B E2BA Ru1A 2_565 4_455 134.63(6) ?
Ru2B E2BA Ru1A 1_545 4_455 85.07(5) ?
C3A E2BA Ru1A 4_455 3_445 102.3(5) ?
C3A E2BA Ru1A 3_445 3_445 42.4(4) ?
C2A E2BA Ru1A 1_545 3_445 101.1(4) ?
C2A E2BA Ru1A 2_565 3_445 42.4(3) ?
C4B E2BA Ru1A 2_565 3_445 95.7(5) ?
C4B E2BA Ru1A 1_545 3_445 176.6(4) ?
Ru2A E2BA Ru1A 2_565 3_445 84.71(6) ?
Ru2A E2BA Ru1A 1_545 3_445 137.23(6) ?
Ru2B E2BA Ru1A 2_565 3_445 85.07(5) ?
Ru2B E2BA Ru1A 1_545 3_445 134.63(6) ?
Ru1A E2BA Ru1A 4_455 3_445 82.28(7) ?
C3A E2BA C4A 4_455 1_545 20.4(5) ?
C3A E2BA C4A 3_445 1_545 77.4(6) ?
C2A E2BA C4A 1_545 1_545 94.3(5) ?
C2A E2BA C4A 2_565 1_545 141.2(4) ?
C4B E2BA C4A 2_565 1_545 117.6(4) ?
C4B E2BA C4A 1_545 1_545 77.5(4) ?
Ru2A E2BA C4A 2_565 1_545 162.5(3) ?
Ru2A E2BA C4A 1_545 1_545 109.2(3) ?
Ru2B E2BA C4A 2_565 1_545 79.2(3) ?
Ru2B E2BA C4A 1_545 1_545 38.4(2) ?
Ru1A E2BA C4A 4_455 1_545 60.3(3) ?
Ru1A E2BA C4A 3_445 1_545 99.2(3) ?
C3A E2BA C4A 4_455 2_565 77.4(6) ?
C3A E2BA C4A 3_445 2_565 20.4(5) ?
C2A E2BA C4A 1_545 2_565 141.2(4) ?
C2A E2BA C4A 2_565 2_565 94.3(5) ?
C4B E2BA C4A 2_565 2_565 77.5(4) ?
C4B E2BA C4A 1_545 2_565 117.6(4) ?
Ru2A E2BA C4A 2_565 2_565 109.2(3) ?
Ru2A E2BA C4A 1_545 2_565 162.5(3) ?
Ru2B E2BA C4A 2_565 2_565 38.4(2) ?
Ru2B E2BA C4A 1_545 2_565 79.2(3) ?
Ru1A E2BA C4A 4_455 2_565 99.2(3) ?
Ru1A E2BA C4A 3_445 2_565 60.3(3) ?
C4A E2BA C4A 1_545 2_565 59.7(6) ?
C3A E2BA E1AA 4_455 . 49.2(5) ?
C3A E2BA E1AA 3_445 . 49.2(5) ?
C2A E2BA E1AA 1_545 . 96.9(3) ?
C2A E2BA E1AA 2_565 . 96.9(3) ?
C4B E2BA E1AA 2_565 . 121.5(4) ?
C4B E2BA E1AA 1_545 . 121.5(4) ?
Ru2A E2BA E1AA 2_565 . 138.38(4) ?
Ru2A E2BA E1AA 1_545 . 138.38(4) ?
Ru2B E2BA E1AA 2_565 . 82.09(5) ?
Ru2B E2BA E1AA 1_545 . 82.09(5) ?
Ru1A E2BA E1AA 4_455 . 55.15(5) ?
Ru1A E2BA E1AA 3_445 . 55.15(5) ?
C4A E2BA E1AA 1_545 . 44.3(3) ?
C4A E2BA E1AA 2_565 . 44.3(3) ?
C3A E2BA E1BB 4_455 . 96.6(4) ?
C3A E2BA E1BB 3_445 . 96.6(4) ?
C2A E2BA E1BB 1_545 . 123.6(4) ?
C2A E2BA E1BB 2_565 . 123.6(4) ?
C4B E2BA E1BB 2_565 . 45.7(4) ?
C4B E2BA E1BB 1_545 . 45.7(4) ?
Ru2A E2BA E1BB 2_565 . 80.35(6) ?
Ru2A E2BA E1BB 1_545 . 80.35(6) ?
Ru2B E2BA E1BB 2_565 . 51.19(4) ?
Ru2B E2BA E1BB 1_545 . 51.19(4) ?
Ru1A E2BA E1BB 4_455 . 134.76(4) ?
Ru1A E2BA E1BB 3_445 . 134.76(4) ?
C4A E2BA E1BB 1_545 . 84.9(2) ?
C4A E2BA E1BB 2_565 . 84.9(2) ?
E1AA E2BA E1BB . . 118.58(7) ?
C3A E2BA C1A 4_455 1_545 93.2(6) ?
C3A E2BA C1A 3_445 1_545 142.7(5) ?
C2A E2BA C1A 1_545 1_545 19.5(5) ?
C2A E2BA C1A 2_565 1_545 77.4(6) ?
C4B E2BA C1A 2_565 1_545 122.6(4) ?
C4B E2BA C1A 1_545 1_545 80.8(5) ?
Ru2A E2BA C1A 2_565 1_545 82.3(4) ?
Ru2A E2BA C1A 1_545 1_545 39.0(3) ?
Ru2B E2BA C1A 2_565 1_545 164.8(3) ?
Ru2B E2BA C1A 1_545 1_545 110.6(4) ?
Ru1A E2BA C1A 4_455 1_545 60.5(3) ?
Ru1A E2BA C1A 3_445 1_545 100.5(3) ?
C4A E2BA C1A 1_545 1_545 113.5(5) ?
C4A E2BA C1A 2_565 1_545 155.2(3) ?
E1AA E2BA C1A . 1_545 112.8(3) ?
E1BB E2BA C1A . 1_545 119.2(3) ?
C3A E2BA C1A 4_455 2_565 142.7(5) ?
C3A E2BA C1A 3_445 2_565 93.2(6) ?
C2A E2BA C1A 1_545 2_565 77.4(6) ?
C2A E2BA C1A 2_565 2_565 19.5(5) ?
C4B E2BA C1A 2_565 2_565 80.8(5) ?
C4B E2BA C1A 1_545 2_565 122.6(4) ?
Ru2A E2BA C1A 2_565 2_565 39.0(3) ?
Ru2A E2BA C1A 1_545 2_565 82.3(4) ?
Ru2B E2BA C1A 2_565 2_565 110.6(4) ?
Ru2B E2BA C1A 1_545 2_565 164.8(3) ?
Ru1A E2BA C1A 4_455 2_565 100.5(3) ?
Ru1A E2BA C1A 3_445 2_565 60.5(3) ?
C4A E2BA C1A 1_545 2_565 155.2(3) ?
C4A E2BA C1A 2_565 2_565 113.5(5) ?
E1AA E2BA C1A . 2_565 112.8(3) ?
E1BB E2BA C1A . 2_565 119.2(3) ?
C1A E2BA C1A 1_545 2_565 61.6(8) ?
C3A E2BA E3A 4_455 1_554 96.7(4) ?
C3A E2BA E3A 3_445 1_554 96.7(4) ?
C2A E2BA E3A 1_545 1_554 48.1(4) ?
C2A E2BA E3A 2_565 1_554 48.1(4) ?
C4B E2BA E3A 2_565 1_554 126.0(4) ?
C4B E2BA E3A 1_545 1_554 126.0(4) ?
Ru2A E2BA E3A 2_565 1_554 84.61(6) ?
Ru2A E2BA E3A 1_545 1_554 84.61(6) ?
Ru2B E2BA E3A 2_565 1_554 139.16(5) ?
Ru2B E2BA E3A 1_545 1_554 139.16(5) ?
Ru1A E2BA E3A 4_455 1_554 54.85(4) ?
Ru1A E2BA E3A 3_445 1_554 54.85(4) ?
C4A E2BA E3A 1_545 1_554 111.7(2) ?
C4A E2BA E3A 2_565 1_554 111.7(2) ?
E1AA E2BA E3A . 1_554 80.79(7) ?
E1BB E2BA E3A . 1_554 160.63(6) ?
C1A E2BA E3A 1_545 1_554 46.0(3) ?
C1A E2BA E3A 2_565 1_554 46.0(3) ?
C3A E2BA C3B 4_455 2_565 139.3(5) ?
C3A E2BA C3B 3_445 2_565 92.0(6) ?
C2A E2BA C3B 1_545 2_565 124.1(4) ?
C2A E2BA C3B 2_565 2_565 81.5(5) ?
C4B E2BA C3B 2_565 2_565 17.6(5) ?
C4B E2BA C3B 1_545 2_565 74.4(6) ?
Ru2A E2BA C3B 2_565 2_565 38.3(3) ?
Ru2A E2BA C3B 1_545 2_565 81.0(3) ?
Ru2B E2BA C3B 2_565 2_565 57.8(3) ?
Ru2B E2BA C3B 1_545 2_565 93.8(3) ?
Ru1A E2BA C3B 4_455 2_565 165.7(3) ?
Ru1A E2BA C3B 3_445 2_565 108.1(4) ?
C4A E2BA C3B 1_545 2_565 125.4(3) ?
C4A E2BA C3B 2_565 2_565 94.6(4) ?
E1AA E2BA C3B . 2_565 138.9(3) ?
E1BB E2BA C3B . 2_565 42.7(3) ?
C1A E2BA C3B 1_545 2_565 107.0(4) ?
C1A E2BA C3B 2_565 2_565 77.3(4) ?
E3A E2BA C3B 1_554 2_565 122.8(2) ?
C3A E2BA C3B 4_455 1_545 92.0(6) ?
C3A E2BA C3B 3_445 1_545 139.3(5) ?
C2A E2BA C3B 1_545 1_545 81.5(5) ?
C2A E2BA C3B 2_565 1_545 124.1(4) ?
C4B E2BA C3B 2_565 1_545 74.4(6) ?
C4B E2BA C3B 1_545 1_545 17.6(5) ?
Ru2A E2BA C3B 2_565 1_545 81.0(3) ?
Ru2A E2BA C3B 1_545 1_545 38.3(3) ?
Ru2B E2BA C3B 2_565 1_545 93.8(3) ?
Ru2B E2BA C3B 1_545 1_545 57.8(3) ?
Ru1A E2BA C3B 4_455 1_545 108.1(4) ?
Ru1A E2BA C3B 3_445 1_545 165.7(3) ?
C4A E2BA C3B 1_545 1_545 94.6(4) ?
C4A E2BA C3B 2_565 1_545 125.4(3) ?
E1AA E2BA C3B . 1_545 138.9(3) ?
E1BB E2BA C3B . 1_545 42.7(3) ?
C1A E2BA C3B 1_545 1_545 77.3(4) ?
C1A E2BA C3B 2_565 1_545 107.0(4) ?
E3A E2BA C3B 1_554 1_545 122.8(2) ?
C3B E2BA C3B 2_565 1_545 60.0(8) ?
C3A E2BA E2AB 4_455 3 136.8(5) ?
C3A E2BA E2AB 3_445 3 44.3(5) ?
C2A E2BA E2AB 1_545 3 136.9(4) ?
C2A E2BA E2AB 2_565 3 46.8(4) ?
C4B E2BA E2AB 2_565 3 44.5(5) ?
C4B E2BA E2AB 1_545 3 130.7(5) ?
Ru2A E2BA E2AB 2_565 3 50.49(4) ?
Ru2A E2BA E2AB 1_545 3 128.21(6) ?
Ru2B E2BA E2AB 2_565 3 51.35(5) ?
Ru2B E2BA E2AB 1_545 3 124.94(7) ?
Ru1A E2BA E2AB 4_455 3 133.49(6) ?
Ru1A E2BA E2AB 3_445 3 51.22(4) ?
C4A E2BA E2AB 1_545 3 119.7(3) ?
C4A E2BA E2AB 2_565 3 60.1(3) ?
E1AA E2BA E2AB . 3 91.29(4) ?
E1BB E2BA E2AB . 3 87.53(4) ?
C1A E2BA E2AB 1_545 3 122.1(4) ?
C1A E2BA E2AB 2_565 3 60.5(4) ?
E3A E2BA E2AB 1_554 3 92.29(4) ?
C3B E2BA E2AB 2_565 3 57.8(4) ?
C3B E2BA E2AB 1_545 3 117.9(4) ?
C3A E2BA E2AB 4_455 3_545 44.3(5) ?
C3A E2BA E2AB 3_445 3_545 136.8(5) ?
C2A E2BA E2AB 1_545 3_545 46.8(4) ?
C2A E2BA E2AB 2_565 3_545 136.9(4) ?
C4B E2BA E2AB 2_565 3_545 130.7(5) ?
C4B E2BA E2AB 1_545 3_545 44.5(5) ?
Ru2A E2BA E2AB 2_565 3_545 128.21(6) ?
Ru2A E2BA E2AB 1_545 3_545 50.49(4) ?
Ru2B E2BA E2AB 2_565 3_545 124.94(7) ?
Ru2B E2BA E2AB 1_545 3_545 51.35(5) ?
Ru1A E2BA E2AB 4_455 3_545 51.22(4) ?
Ru1A E2BA E2AB 3_445 3_545 133.49(6) ?
C4A E2BA E2AB 1_545 3_545 60.1(3) ?
C4A E2BA E2AB 2_565 3_545 119.7(3) ?
E1AA E2BA E2AB . 3_545 91.29(4) ?
E1BB E2BA E2AB . 3_545 87.53(4) ?
C1A E2BA E2AB 1_545 3_545 60.5(4) ?
C1A E2BA E2AB 2_565 3_545 122.1(4) ?
E3A E2BA E2AB 1_554 3_545 92.29(4) ?
C3B E2BA E2AB 2_565 3_545 117.9(4) ?
C3B E2BA E2AB 1_545 3_545 57.8(4) ?
E2AB E2BA E2AB 3 3_545 175.05(7) ?
C3A E2BA C5A 4_455 4_454 60.5(4) ?
C3A E2BA C5A 3_445 4_454 75.9(5) ?
C2A E2BA C5A 1_545 4_454 63.0(4) ?
C2A E2BA C5A 2_565 4_454 77.8(4) ?
C4B E2BA C5A 2_565 4_454 146.4(5) ?
C4B E2BA C5A 1_545 4_454 126.7(5) ?
Ru2A E2BA C5A 2_565 4_454 123.6(2) ?
Ru2A E2BA C5A 1_545 4_454 109.7(2) ?
Ru2B E2BA C5A 2_565 4_454 118.6(2) ?
Ru2B E2BA C5A 1_545 4_454 105.8(2) ?
Ru1A E2BA C5A 4_455 4_454 31.3(2) ?
Ru1A E2BA C5A 3_445 4_454 51.1(2) ?
C4A E2BA C5A 1_545 4_454 70.2(3) ?
C4A E2BA C5A 2_565 4_454 80.4(3) ?
E1AA E2BA C5A . 4_454 39.4(2) ?
E1BB E2BA C5A . 4_454 155.0(2) ?
C1A E2BA C5A 1_545 4_454 75.1(3) ?
C1A E2BA C5A 2_565 4_454 85.3(3) ?
E3A E2BA C5A 1_554 4_454 43.4(2) ?
C3B E2BA C5A 2_565 4_454 158.3(4) ?
C3B E2BA C5A 1_545 4_454 139.2(5) ?
E2AB E2BA C5A 3 4_454 102.2(2) ?
E2AB E2BA C5A 3_545 4_454 82.4(2) ?
C3A E2BA C5A 4_455 3_444 75.9(5) ?
C3A E2BA C5A 3_445 3_444 60.5(4) ?
C2A E2BA C5A 1_545 3_444 77.8(4) ?
C2A E2BA C5A 2_565 3_444 63.0(4) ?
C4B E2BA C5A 2_565 3_444 126.7(5) ?
C4B E2BA C5A 1_545 3_444 146.4(5) ?
Ru2A E2BA C5A 2_565 3_444 109.7(2) ?
Ru2A E2BA C5A 1_545 3_444 123.6(2) ?
Ru2B E2BA C5A 2_565 3_444 105.8(2) ?
Ru2B E2BA C5A 1_545 3_444 118.6(2) ?
Ru1A E2BA C5A 4_455 3_444 51.1(2) ?
Ru1A E2BA C5A 3_445 3_444 31.3(2) ?
C4A E2BA C5A 1_545 3_444 80.4(3) ?
C4A E2BA C5A 2_565 3_444 70.2(3) ?
E1AA E2BA C5A . 3_444 39.4(2) ?
E1BB E2BA C5A . 3_444 155.0(2) ?
C1A E2BA C5A 1_545 3_444 85.3(3) ?
C1A E2BA C5A 2_565 3_444 75.1(3) ?
E3A E2BA C5A 1_554 3_444 43.4(2) ?
C3B E2BA C5A 2_565 3_444 139.2(5) ?
C3B E2BA C5A 1_545 3_444 158.3(4) ?
E2AB E2BA C5A 3 3_444 82.4(2) ?
E2AB E2BA C5A 3_545 3_444 102.2(2) ?
C5A E2BA C5A 4_454 3_444 19.8(5) ?
C3B E2BB C3B 4_455 3_445 90.9(10) ?
C3B E2BB C4A 4_455 1_545 76.5(5) ?
C3B E2BB C4A 3_445 1_545 135.9(5) ?
C3B E2BB C4A 4_455 2_565 135.9(5) ?
C3B E2BB C4A 3_445 2_565 76.5(5) ?
C4A E2BB C4A 1_545 2_565 83.9(8) ?
C3B E2BB C2B 4_455 3_445 136.9(5) ?
C3B E2BB C2B 3_445 3_445 74.0(6) ?
C4A E2BB C2B 1_545 3_445 140.8(5) ?
C4A E2BB C2B 2_565 3_445 80.3(6) ?
C3B E2BB C2B 4_455 4_455 74.0(6) ?
C3B E2BB C2B 3_445 4_455 136.9(5) ?
C4A E2BB C2B 1_545 4_455 80.3(6) ?
C4A E2BB C2B 2_565 4_455 140.8(5) ?
C2B E2BB C2B 3_445 4_455 89.7(10) ?
C3B E2BB Ru2B 4_455 2_565 172.8(5) ?
C3B E2BB Ru2B 3_445 2_565 96.2(5) ?
C4A E2BB Ru2B 1_545 2_565 97.5(4) ?
C4A E2BB Ru2B 2_565 2_565 45.7(3) ?
C2B E2BB Ru2B 3_445 2_565 47.3(4) ?
C2B E2BB Ru2B 4_455 2_565 101.4(4) ?
C3B E2BB Ru2B 4_455 1_545 96.2(5) ?
C3B E2BB Ru2B 3_445 1_545 172.8(5) ?
C4A E2BB Ru2B 1_545 1_545 45.7(3) ?
C4A E2BB Ru2B 2_565 1_545 97.5(4) ?
C2B E2BB Ru2B 3_445 1_545 101.4(4) ?
C2B E2BB Ru2B 4_455 1_545 47.3(4) ?
Ru2B E2BB Ru2B 2_565 1_545 76.73(9) ?
C3B E2BB Ru2A 4_455 4_455 47.0(3) ?
C3B E2BB Ru2A 3_445 4_455 98.4(4) ?
C4A E2BB Ru2A 1_545 4_455 43.1(3) ?
C4A E2BB Ru2A 2_565 4_455 92.7(4) ?
C2B E2BB Ru2A 3_445 4_455 170.7(5) ?
C2B E2BB Ru2A 4_455 4_455 99.6(5) ?
Ru2B E2BB Ru2A 2_565 4_455 130.20(7) ?
Ru2B E2BB Ru2A 1_545 4_455 85.62(6) ?
C3B E2BB Ru2A 4_455 3_445 98.4(4) ?
C3B E2BB Ru2A 3_445 3_445 47.0(3) ?
C4A E2BB Ru2A 1_545 3_445 92.7(4) ?
C4A E2BB Ru2A 2_565 3_445 43.1(3) ?
C2B E2BB Ru2A 3_445 3_445 99.6(5) ?
C2B E2BB Ru2A 4_455 3_445 170.7(5) ?
Ru2B E2BB Ru2A 2_565 3_445 85.62(6) ?
Ru2B E2BB Ru2A 1_545 3_445 130.20(7) ?
Ru2A E2BB Ru2A 4_455 3_445 71.11(9) ?
C3B E2BB Ru1B 4_455 4_455 101.2(4) ?
C3B E2BB Ru1B 3_445 4_455 42.1(3) ?
C4A E2BB Ru1B 1_545 4_455 177.2(3) ?
C4A E2BB Ru1B 2_565 4_455 97.0(4) ?
C2B E2BB Ru1B 3_445 4_455 42.0(4) ?
C2B E2BB Ru1B 4_455 4_455 100.6(5) ?
Ru2B E2BB Ru1B 2_565 4_455 84.93(5) ?
Ru2B E2BB Ru1B 1_545 4_455 136.64(7) ?
Ru2A E2BB Ru1B 4_455 4_455 134.12(6) ?
Ru2A E2BB Ru1B 3_445 4_455 86.12(5) ?
C3B E2BB Ru1B 4_455 3_445 42.1(3) ?
C3B E2BB Ru1B 3_445 3_445 101.2(4) ?
C4A E2BB Ru1B 1_545 3_445 97.0(4) ?
C4A E2BB Ru1B 2_565 3_445 177.2(3) ?
C2B E2BB Ru1B 3_445 3_445 100.6(5) ?
C2B E2BB Ru1B 4_455 3_445 42.0(4) ?
Ru2B E2BB Ru1B 2_565 3_445 136.64(7) ?
Ru2B E2BB Ru1B 1_545 3_445 84.93(5) ?
Ru2A E2BB Ru1B 4_455 3_445 86.12(5) ?
Ru2A E2BB Ru1B 3_445 3_445 134.12(6) ?
Ru1B E2BB Ru1B 4_455 3_445 82.12(6) ?
C3B E2BB C4B 4_455 4_455 18.8(5) ?
C3B E2BB C4B 3_445 4_455 78.0(6) ?
C4A E2BB C4B 1_545 4_455 77.5(5) ?
C4A E2BB C4B 2_565 4_455 118.4(4) ?
C2B E2BB C4B 3_445 4_455 141.3(5) ?
C2B E2BB C4B 4_455 4_455 92.8(6) ?
Ru2B E2BB C4B 2_565 4_455 164.0(3) ?
Ru2B E2BB C4B 1_545 4_455 108.5(4) ?
Ru2A E2BB C4B 4_455 4_455 38.4(2) ?
Ru2A E2BB C4B 3_445 4_455 79.6(3) ?
Ru1B E2BB C4B 4_455 4_455 99.8(3) ?
Ru1B E2BB C4B 3_445 4_455 59.3(3) ?
C3B E2BB C4B 4_455 3_445 78.0(6) ?
C3B E2BB C4B 3_445 3_445 18.8(5) ?
C4A E2BB C4B 1_545 3_445 118.4(4) ?
C4A E2BB C4B 2_565 3_445 77.5(5) ?
C2B E2BB C4B 3_445 3_445 92.8(6) ?
C2B E2BB C4B 4_455 3_445 141.3(5) ?
Ru2B E2BB C4B 2_565 3_445 108.5(4) ?
Ru2B E2BB C4B 1_545 3_445 164.0(3) ?
Ru2A E2BB C4B 4_455 3_445 79.6(3) ?
Ru2A E2BB C4B 3_445 3_445 38.4(2) ?
Ru1B E2BB C4B 4_455 3_445 59.3(3) ?
Ru1B E2BB C4B 3_445 3_445 99.8(3) ?
C4B E2BB C4B 4_455 3_445 62.5(8) ?
C3B E2BB E1AB 4_455 . 48.2(5) ?
C3B E2BB E1AB 3_445 . 48.2(5) ?
C4A E2BB E1AB 1_545 . 122.3(3) ?
C4A E2BB E1AB 2_565 . 122.3(3) ?
C2B E2BB E1AB 3_445 . 96.4(4) ?
C2B E2BB E1AB 4_455 . 96.4(4) ?
Ru2B E2BB E1AB 2_565 . 138.69(5) ?
Ru2B E2BB E1AB 1_545 . 138.69(5) ?
Ru2A E2BB E1AB 4_455 . 82.03(5) ?
Ru2A E2BB E1AB 3_445 . 82.03(5) ?
Ru1B E2BB E1AB 4_455 . 55.09(4) ?
Ru1B E2BB E1AB 3_445 . 55.09(4) ?
C4B E2BB E1AB 4_455 . 44.9(3) ?
C4B E2BB E1AB 3_445 . 44.9(3) ?
C3B E2BB C1B 4_455 2_565 142.1(4) ?
C3B E2BB C1B 3_445 2_565 93.4(6) ?
C4A E2BB C1B 1_545 2_565 122.4(4) ?
C4A E2BB C1B 2_565 2_565 81.5(5) ?
C2B E2BB C1B 3_445 2_565 19.6(6) ?
C2B E2BB C1B 4_455 2_565 77.3(7) ?
Ru2B E2BB C1B 2_565 2_565 38.9(3) ?
Ru2B E2BB C1B 1_545 2_565 81.8(4) ?
Ru2A E2BB C1B 4_455 2_565 165.3(3) ?
Ru2A E2BB C1B 3_445 2_565 111.8(4) ?
Ru1B E2BB C1B 4_455 2_565 60.4(3) ?
Ru1B E2BB C1B 3_445 2_565 100.2(3) ?
C4B E2BB C1B 4_455 2_565 154.9(3) ?
C4B E2BB C1B 3_445 2_565 112.0(6) ?
E1AB E2BB C1B . 2_565 112.5(3) ?
C3B E2BB C1B 4_455 1_545 93.4(6) ?
C3B E2BB C1B 3_445 1_545 142.1(4) ?
C4A E2BB C1B 1_545 1_545 81.5(5) ?
C4A E2BB C1B 2_565 1_545 122.4(5) ?
C2B E2BB C1B 3_445 1_545 77.3(7) ?
C2B E2BB C1B 4_455 1_545 19.6(6) ?
Ru2B E2BB C1B 2_565 1_545 81.8(4) ?
Ru2B E2BB C1B 1_545 1_545 38.9(3) ?
Ru2A E2BB C1B 4_455 1_545 111.8(4) ?
Ru2A E2BB C1B 3_445 1_545 165.3(3) ?
Ru1B E2BB C1B 4_455 1_545 100.2(4) ?
Ru1B E2BB C1B 3_445 1_545 60.4(3) ?
C4B E2BB C1B 4_455 1_545 112.0(6) ?
C4B E2BB C1B 3_445 1_545 154.9(3) ?
E1AB E2BB C1B . 1_545 112.5(3) ?
C1B E2BB C1B 2_565 1_545 61.5(9) ?
C3B E2BB E3A 4_455 . 96.2(3) ?
C3B E2BB E3A 3_445 . 96.2(3) ?
C4A E2BB E3A 1_545 . 126.8(3) ?
C4A E2BB E3A 2_565 . 126.8(3) ?
C2B E2BB E3A 3_445 . 47.7(5) ?
C2B E2BB E3A 4_455 . 47.7(5) ?
Ru2B E2BB E3A 2_565 . 84.32(6) ?
Ru2B E2BB E3A 1_545 . 84.32(6) ?
Ru2A E2BB E3A 4_455 . 140.19(5) ?
Ru2A E2BB E3A 3_445 . 140.19(5) ?
Ru1B E2BB E3A 4_455 . 54.69(4) ?
Ru1B E2BB E3A 3_445 . 54.69(4) ?
C4B E2BB E3A 4_455 . 110.9(2) ?
C4B E2BB E3A 3_445 . 110.9(2) ?
E1AB E2BB E3A . . 80.58(5) ?
C1B E2BB E3A 2_565 . 45.9(3) ?
C1B E2BB E3A 1_545 . 45.9(3) ?
C3B E2BB E2AA 4_455 3_445 45.2(5) ?
C3B E2BB E2AA 3_445 3_445 136.0(5) ?
C4A E2BB E2AA 1_545 3_445 46.1(4) ?
C4A E2BB E2AA 2_565 3_445 129.9(4) ?
C2B E2BB E2AA 3_445 3_445 136.3(5) ?
C2B E2BB E2AA 4_455 3_445 46.6(5) ?
Ru2B E2BB E2AA 2_565 3_445 127.68(7) ?
Ru2B E2BB E2AA 1_545 3_445 51.00(5) ?
Ru2A E2BB E2AA 4_455 3_445 53.05(5) ?
Ru2A E2BB E2AA 3_445 3_445 124.14(7) ?
Ru1B E2BB E2AA 4_455 3_445 133.02(6) ?
Ru1B E2BB E2AA 3_445 3_445 50.90(4) ?
C4B E2BB E2AA 4_455 3_445 58.8(4) ?
C4B E2BB E2AA 3_445 3_445 121.3(4) ?
E1AB E2BB E2AA . 3_445 91.18(4) ?
C1B E2BB E2AA 2_565 3_445 121.7(4) ?
C1B E2BB E2AA 1_545 3_445 60.2(4) ?
E3A E2BB E2AA . 3_445 91.81(4) ?
C3B E2BB E2AA 4_455 3_455 136.0(5) ?
C3B E2BB E2AA 3_445 3_455 45.2(5) ?
C4A E2BB E2AA 1_545 3_455 129.9(4) ?
C4A E2BB E2AA 2_565 3_455 46.1(4) ?
C2B E2BB E2AA 3_445 3_455 46.6(5) ?
C2B E2BB E2AA 4_455 3_455 136.3(5) ?
Ru2B E2BB E2AA 2_565 3_455 51.00(5) ?
Ru2B E2BB E2AA 1_545 3_455 127.68(7) ?
Ru2A E2BB E2AA 4_455 3_455 124.14(7) ?
Ru2A E2BB E2AA 3_445 3_455 53.05(5) ?
Ru1B E2BB E2AA 4_455 3_455 50.90(4) ?
Ru1B E2BB E2AA 3_445 3_455 133.02(6) ?
C4B E2BB E2AA 4_455 3_455 121.3(4) ?
C4B E2BB E2AA 3_445 3_455 58.8(4) ?
E1AB E2BB E2AA . 3_455 91.18(4) ?
C1B E2BB E2AA 2_565 3_455 60.2(4) ?
C1B E2BB E2AA 1_545 3_455 121.7(4) ?
E3A E2BB E2AA . 3_455 91.81(4) ?
E2AA E2BB E2AA 3_445 3_455 175.97(8) ?
C3B E2BB C3A 4_455 4_455 92.9(6) ?
C3B E2BB C3A 3_445 4_455 140.8(4) ?
C4A E2BB C3A 1_545 4_455 16.8(5) ?
C4A E2BB C3A 2_565 4_455 73.8(6) ?
C2B E2BB C3A 3_445 4_455 124.3(5) ?
C2B E2BB C3A 4_455 4_455 81.2(5) ?
Ru2B E2BB C3A 2_565 4_455 80.8(4) ?
Ru2B E2BB C3A 1_545 4_455 37.8(3) ?
Ru2A E2BB C3A 4_455 4_455 58.5(3) ?
Ru2A E2BB C3A 3_445 4_455 93.9(3) ?
Ru1B E2BB C3A 4_455 4_455 165.7(4) ?
Ru1B E2BB C3A 3_445 4_455 107.6(4) ?
C4B E2BB C3A 4_455 4_455 94.2(5) ?
C4B E2BB C3A 3_445 4_455 126.9(4) ?
E1AB E2BB C3A . 4_455 139.1(3) ?
C1B E2BB C3A 2_565 4_455 106.7(4) ?
C1B E2BB C3A 1_545 4_455 76.6(4) ?
E3A E2BB C3A . 4_455 122.1(3) ?
E2AA E2BB C3A 3_445 4_455 57.7(4) ?
E2AA E2BB C3A 3_455 4_455 118.7(4) ?
C3B E2BB C3A 4_455 3_445 140.8(4) ?
C3B E2BB C3A 3_445 3_445 92.9(6) ?
C4A E2BB C3A 1_545 3_445 73.8(6) ?
C4A E2BB C3A 2_565 3_445 16.8(5) ?
C2B E2BB C3A 3_445 3_445 81.2(5) ?
C2B E2BB C3A 4_455 3_445 124.3(5) ?
Ru2B E2BB C3A 2_565 3_445 37.8(3) ?
Ru2B E2BB C3A 1_545 3_445 80.8(4) ?
Ru2A E2BB C3A 4_455 3_445 93.9(3) ?
Ru2A E2BB C3A 3_445 3_445 58.5(3) ?
Ru1B E2BB C3A 4_455 3_445 107.6(4) ?
Ru1B E2BB C3A 3_445 3_445 165.7(4) ?
C4B E2BB C3A 4_455 3_445 126.9(4) ?
C4B E2BB C3A 3_445 3_445 94.2(5) ?
E1AB E2BB C3A . 3_445 139.1(3) ?
C1B E2BB C3A 2_565 3_445 76.6(4) ?
C1B E2BB C3A 1_545 3_445 106.7(4) ?
E3A E2BB C3A . 3_445 122.1(3) ?
E2AA E2BB C3A 3_445 3_445 118.7(4) ?
E2AA E2BB C3A 3_455 3_445 57.7(4) ?
C3A E2BB C3A 4_455 3_445 61.1(8) ?
C3B E2BB E1AA 4_455 . 98.7(3) ?
C3B E2BB E1AA 3_445 . 98.7(3) ?
C4A E2BB E1AA 1_545 . 44.1(4) ?
C4A E2BB E1AA 2_565 . 44.1(4) ?
C2B E2BB E1AA 3_445 . 123.1(4) ?
C2B E2BB E1AA 4_455 . 123.1(4) ?
Ru2B E2BB E1AA 2_565 . 79.06(6) ?
Ru2B E2BB E1AA 1_545 . 79.06(6) ?
Ru2A E2BB E1AA 4_455 . 51.78(5) ?
Ru2A E2BB E1AA 3_445 . 51.78(5) ?
Ru1B E2BB E1AA 4_455 . 135.58(4) ?
Ru1B E2BB E1AA 3_445 . 135.58(4) ?
C4B E2BB E1AA 4_455 . 87.1(2) ?
C4B E2BB E1AA 3_445 . 87.1(2) ?
E1AB E2BB E1AA . . 120.68(6) ?
C1B E2BB E1AA 2_565 . 117.8(3) ?
C1B E2BB E1AA 1_545 . 117.8(3) ?
E3A E2BB E1AA . . 158.74(6) ?
E2AA E2BB E1AA 3_445 . 87.99(4) ?
E2AA E2BB E1AA 3_455 . 87.99(4) ?
C3A E2BB E1AA 4_455 . 42.2(3) ?
C3A E2BB E1AA 3_445 . 42.2(3) ?
C3B E2BB C5A 4_455 3_445 74.8(4) ?
C3B E2BB C5A 3_445 3_445 59.4(4) ?
C4A E2BB C5A 1_545 3_445 147.6(5) ?
C4A E2BB C5A 2_565 3_445 127.8(5) ?
C2B E2BB C5A 3_445 3_445 62.6(4) ?
C2B E2BB C5A 4_455 3_445 77.6(5) ?
Ru2B E2BB C5A 2_565 3_445 109.9(2) ?
Ru2B E2BB C5A 1_545 3_445 123.7(2) ?
Ru2A E2BB C5A 4_455 3_445 118.6(2) ?
Ru2A E2BB C5A 3_445 3_445 106.0(2) ?
Ru1B E2BB C5A 4_455 3_445 31.2(2) ?
Ru1B E2BB C5A 3_445 3_445 51.1(2) ?
C4B E2BB C5A 4_455 3_445 80.2(3) ?
C4B E2BB C5A 3_445 3_445 69.5(3) ?
E1AB E2BB C5A . 3_445 39.0(2) ?
C1B E2BB C5A 2_565 3_445 75.2(3) ?
C1B E2BB C5A 1_545 3_445 85.5(4) ?
E3A E2BB C5A . 3_445 43.6(2) ?
E2AA E2BB C5A 3_445 3_445 101.9(2) ?
E2AA E2BB C5A 3_455 3_445 81.9(2) ?
C3A E2BB C5A 4_455 3_445 157.7(5) ?
C3A E2BB C5A 3_445 3_445 138.5(5) ?
E1AA E2BB C5A . 3_445 156.5(2) ?
C3B E2BB C5A 4_455 4_455 59.4(4) ?
C3B E2BB C5A 3_445 4_455 74.8(4) ?
C4A E2BB C5A 1_545 4_455 127.8(5) ?
C4A E2BB C5A 2_565 4_455 147.6(5) ?
C2B E2BB C5A 3_445 4_455 77.6(5) ?
C2B E2BB C5A 4_455 4_455 62.6(4) ?
Ru2B E2BB C5A 2_565 4_455 123.7(2) ?
Ru2B E2BB C5A 1_545 4_455 109.9(2) ?
Ru2A E2BB C5A 4_455 4_455 106.0(2) ?
Ru2A E2BB C5A 3_445 4_455 118.6(2) ?
Ru1B E2BB C5A 4_455 4_455 51.1(2) ?
Ru1B E2BB C5A 3_445 4_455 31.2(2) ?
C4B E2BB C5A 4_455 4_455 69.5(3) ?
C4B E2BB C5A 3_445 4_455 80.2(3) ?
E1AB E2BB C5A . 4_455 39.0(2) ?
C1B E2BB C5A 2_565 4_455 85.5(4) ?
C1B E2BB C5A 1_545 4_455 75.2(3) ?
E3A E2BB C5A . 4_455 43.6(2) ?
E2AA E2BB C5A 3_445 4_455 81.9(2) ?
E2AA E2BB C5A 3_455 4_455 101.9(2) ?
C3A E2BB C5A 4_455 4_455 138.5(5) ?
C3A E2BB C5A 3_445 4_455 157.7(5) ?
E1AA E2BB C5A . 4_455 156.5(2) ?
C5A E2BB C5A 3_445 4_455 20.0(5) ?
C2B E3A C2B 4_455 3_445 87.4(10) ?
C2B E3A C2A 4_455 2_566 174.7(5) ?
C2B E3A C2A 3_445 2_566 91.9(6) ?
C2B E3A C2A 4_455 1_546 91.9(6) ?
C2B E3A C2A 3_445 1_546 174.7(5) ?
C2A E3A C2A 2_566 1_546 88.2(8) ?
C2B E3A C1B 4_455 1_545 29.0(5) ?
C2B E3A C1B 3_445 1_545 91.1(7) ?
C2A E3A C1B 2_566 1_545 145.8(5) ?
C2A E3A C1B 1_546 1_545 85.8(6) ?
C2B E3A C1B 4_455 2_565 91.1(7) ?
C2B E3A C1B 3_445 2_565 29.0(5) ?
C2A E3A C1B 2_566 2_565 85.8(6) ?
C2A E3A C1B 1_546 2_565 145.8(5) ?
C1B E3A C1B 1_545 2_565 80.7(10) ?
C2B E3A C1A 4_455 2_566 146.1(5) ?
C2B E3A C1A 3_445 2_566 86.3(7) ?
C2A E3A C1A 2_566 2_566 28.6(5) ?
C2A E3A C1A 1_546 2_566 91.3(6) ?
C1B E3A C1A 1_545 2_566 118.0(5) ?
C1B E3A C1A 2_565 2_566 68.3(5) ?
C2B E3A C1A 4_455 1_546 86.3(7) ?
C2B E3A C1A 3_445 1_546 146.1(5) ?
C2A E3A C1A 2_566 1_546 91.3(6) ?
C2A E3A C1A 1_546 1_546 28.6(5) ?
C1B E3A C1A 1_545 1_546 68.3(5) ?
C1B E3A C1A 2_565 1_546 118.0(5) ?
C1A E3A C1A 2_566 1_546 80.7(10) ?
C2B E3A C5A 4_455 4_455 82.4(5) ?
C2B E3A C5A 3_445 4_455 101.8(5) ?
C2A E3A C5A 2_566 4_455 103.0(4) ?
C2A E3A C5A 1_546 4_455 83.4(4) ?
C1B E3A C5A 1_545 4_455 109.7(5) ?
C1B E3A C5A 2_565 4_455 130.7(5) ?
C1A E3A C5A 2_566 4_455 131.5(5) ?
C1A E3A C5A 1_546 4_455 110.3(5) ?
C2B E3A C5A 4_455 3_445 101.8(5) ?
C2B E3A C5A 3_445 3_445 82.4(5) ?
C2A E3A C5A 2_566 3_445 83.4(4) ?
C2A E3A C5A 1_546 3_445 103.0(4) ?
C1B E3A C5A 1_545 3_445 130.7(5) ?
C1B E3A C5A 2_565 3_445 109.7(5) ?
C1A E3A C5A 2_566 3_445 110.3(5) ?
C1A E3A C5A 1_546 3_445 131.5(5) ?
C5A E3A C5A 4_455 3_445 28.2(7) ?
C2B E3A Ru1A 4_455 3_446 142.7(4) ?
C2B E3A Ru1A 3_445 3_446 83.4(5) ?
C2A E3A Ru1A 2_566 3_446 42.3(3) ?
C2A E3A Ru1A 1_546 3_446 100.2(4) ?
C1B E3A Ru1A 1_545 3_446 170.7(3) ?
C1B E3A Ru1A 2_565 3_446 97.7(5) ?
C1A E3A Ru1A 2_566 3_446 69.2(4) ?
C1A E3A Ru1A 1_546 3_446 119.9(4) ?
C5A E3A Ru1A 4_455 3_446 64.5(3) ?
C5A E3A Ru1A 3_445 3_446 41.2(3) ?
C2B E3A Ru1A 4_455 4_456 83.4(5) ?
C2B E3A Ru1A 3_445 4_456 142.7(4) ?
C2A E3A Ru1A 2_566 4_456 100.2(4) ?
C2A E3A Ru1A 1_546 4_456 42.3(3) ?
C1B E3A Ru1A 1_545 4_456 97.7(5) ?
C1B E3A Ru1A 2_565 4_456 170.7(3) ?
C1A E3A Ru1A 2_566 4_456 119.9(4) ?
C1A E3A Ru1A 1_546 4_456 69.2(4) ?
C5A E3A Ru1A 4_455 4_456 41.2(3) ?
C5A E3A Ru1A 3_445 4_456 64.5(3) ?
Ru1A E3A Ru1A 3_446 4_456 82.43(7) ?
C2B E3A Ru1B 4_455 3_445 42.0(4) ?
C2B E3A Ru1B 3_445 3_445 99.7(5) ?
C2A E3A Ru1B 2_566 3_445 143.2(3) ?
C2A E3A Ru1B 1_546 3_445 83.2(4) ?
C1B E3A Ru1B 1_545 3_445 69.1(4) ?
C1B E3A Ru1B 2_565 3_445 119.9(4) ?
C1A E3A Ru1B 2_566 3_445 170.8(3) ?
C1A E3A Ru1B 1_546 3_445 97.6(5) ?
C5A E3A Ru1B 4_455 3_445 40.6(3) ?
C5A E3A Ru1B 3_445 3_445 64.1(3) ?
Ru1A E3A Ru1B 3_446 3_445 104.35(6) ?
Ru1A E3A Ru1B 4_456 3_445 51.53(4) ?
C2B E3A Ru1B 4_455 4_455 99.7(5) ?
C2B E3A Ru1B 3_445 4_455 42.0(4) ?
C2A E3A Ru1B 2_566 4_455 83.2(4) ?
C2A E3A Ru1B 1_546 4_455 143.2(3) ?
C1B E3A Ru1B 1_545 4_455 119.9(4) ?
C1B E3A Ru1B 2_565 4_455 69.1(4) ?
C1A E3A Ru1B 2_566 4_455 97.6(5) ?
C1A E3A Ru1B 1_546 4_455 170.8(3) ?
C5A E3A Ru1B 4_455 4_455 64.1(3) ?
C5A E3A Ru1B 3_445 4_455 40.6(3) ?
Ru1A E3A Ru1B 3_446 4_455 51.53(4) ?
Ru1A E3A Ru1B 4_456 4_455 104.35(6) ?
Ru1B E3A Ru1B 3_445 4_455 82.63(7) ?
C2B E3A Ru3 4_455 2_565 106.9(4) ?
C2B E3A Ru3 3_445 2_565 68.6(4) ?
C2A E3A Ru3 2_566 2_565 67.9(3) ?
C2A E3A Ru3 1_546 2_565 106.6(3) ?
C1B E3A Ru3 1_545 2_565 81.7(4) ?
C1B E3A Ru3 2_565 2_565 40.6(3) ?
C1A E3A Ru3 2_566 2_565 40.3(3) ?
C1A E3A Ru3 1_546 2_565 81.5(4) ?
C5A E3A Ru3 4_455 2_565 165.8(3) ?
C5A E3A Ru3 3_445 2_565 137.5(3) ?
Ru1A E3A Ru3 3_446 2_565 103.10(4) ?
Ru1A E3A Ru3 4_456 2_565 148.44(6) ?
Ru1B E3A Ru3 3_445 2_565 148.59(6) ?
Ru1B E3A Ru3 4_455 2_565 103.11(4) ?
C2B E3A Ru3 4_455 1_545 68.6(4) ?
C2B E3A Ru3 3_445 1_545 106.9(4) ?
C2A E3A Ru3 2_566 1_545 106.6(3) ?
C2A E3A Ru3 1_546 1_545 67.9(3) ?
C1B E3A Ru3 1_545 1_545 40.6(3) ?
C1B E3A Ru3 2_565 1_545 81.7(4) ?
C1A E3A Ru3 2_566 1_545 81.5(4) ?
C1A E3A Ru3 1_546 1_545 40.3(3) ?
C5A E3A Ru3 4_455 1_545 137.5(3) ?
C5A E3A Ru3 3_445 1_545 165.8(3) ?
Ru1A E3A Ru3 3_446 1_545 148.44(6) ?
Ru1A E3A Ru3 4_456 1_545 103.10(4) ?
Ru1B E3A Ru3 3_445 1_545 103.11(4) ?
Ru1B E3A Ru3 4_455 1_545 148.59(6) ?
Ru3 E3A Ru3 2_565 1_545 56.67(5) ?
C2B E3A E2BA 4_455 1_556 135.2(5) ?
C2B E3A E2BA 3_445 1_556 135.2(5) ?
C2A E3A E2BA 2_566 1_556 47.1(4) ?
C2A E3A E2BA 1_546 1_556 47.1(4) ?
C1B E3A E2BA 1_545 1_556 132.3(4) ?
C1B E3A E2BA 2_565 1_556 132.3(4) ?
C1A E3A E2BA 2_566 1_556 65.5(3) ?
C1A E3A E2BA 1_546 1_556 65.5(3) ?
C5A E3A E2BA 4_455 1_556 76.5(3) ?
C5A E3A E2BA 3_445 1_556 76.5(3) ?
Ru1A E3A E2BA 3_446 1_556 54.97(4) ?
Ru1A E3A E2BA 4_456 1_556 54.97(4) ?
Ru1B E3A E2BA 3_445 1_556 105.56(6) ?
Ru1B E3A E2BA 4_455 1_556 105.56(6) ?
Ru3 E3A E2BA 2_565 1_556 102.54(7) ?
Ru3 E3A E2BA 1_545 1_556 102.54(7) ?
C2B E3A E2BB 4_455 . 46.5(5) ?
C2B E3A E2BB 3_445 . 46.5(5) ?
C2A E3A E2BB 2_566 . 134.9(4) ?
C2A E3A E2BB 1_546 . 134.9(4) ?
C1B E3A E2BB 1_545 . 65.3(3) ?
C1B E3A E2BB 2_565 . 65.3(4) ?
C1A E3A E2BB 2_566 . 132.1(4) ?
C1A E3A E2BB 1_546 . 132.1(4) ?
C5A E3A E2BB 4_455 . 75.7(3) ?
C5A E3A E2BB 3_445 . 75.7(3) ?
Ru1A E3A E2BB 3_446 . 105.67(5) ?
Ru1A E3A E2BB 4_456 . 105.67(5) ?
Ru1B E3A E2BB 3_445 . 55.10(5) ?
Ru1B E3A E2BB 4_455 . 55.10(5) ?
Ru3 E3A E2BB 2_565 . 102.65(6) ?
Ru3 E3A E2BB 1_545 . 102.65(6) ?
E2BA E3A E2BB 1_556 . 151.31(6) ?
C2B E3A E3B 4_455 3_455 133.3(5) ?
C2B E3A E3B 3_445 3_455 46.3(5) ?
C2A E3A E3B 2_566 3_455 45.7(4) ?
C2A E3A E3B 1_546 3_455 133.5(4) ?
C1B E3A E3B 1_545 3_455 127.0(5) ?
C1B E3A E3B 2_565 3_455 46.5(5) ?
C1A E3A E3B 2_566 3_455 46.3(5) ?
C1A E3A E3B 1_546 3_455 126.9(5) ?
C5A E3A E3B 4_455 3_455 109.0(3) ?
C5A E3A E3B 3_445 3_455 80.8(3) ?
Ru1A E3A E3B 3_446 3_455 52.82(4) ?
Ru1A E3A E3B 4_456 3_455 135.13(5) ?
Ru1B E3A E3B 3_445 3_455 135.32(5) ?
Ru1B E3A E3B 4_455 3_455 52.81(4) ?
Ru3 E3A E3B 2_565 3_455 56.73(3) ?
Ru3 E3A E3B 1_545 3_455 113.40(4) ?
E2BA E3A E3B 1_556 3_455 91.15(3) ?
E2BB E3A E3B . 3_455 91.29(3) ?
C2B E3A E3B 4_455 3_445 46.3(5) ?
C2B E3A E3B 3_445 3_445 133.3(5) ?
C2A E3A E3B 2_566 3_445 133.5(4) ?
C2A E3A E3B 1_546 3_445 45.7(4) ?
C1B E3A E3B 1_545 3_445 46.5(5) ?
C1B E3A E3B 2_565 3_445 127.0(5) ?
C1A E3A E3B 2_566 3_445 126.9(5) ?
C1A E3A E3B 1_546 3_445 46.3(5) ?
C5A E3A E3B 4_455 3_445 80.8(3) ?
C5A E3A E3B 3_445 3_445 109.0(3) ?
Ru1A E3A E3B 3_446 3_445 135.13(5) ?
Ru1A E3A E3B 4_456 3_445 52.82(4) ?
Ru1B E3A E3B 3_445 3_445 52.81(4) ?
Ru1B E3A E3B 4_455 3_445 135.32(5) ?
Ru3 E3A E3B 2_565 3_445 113.40(4) ?
Ru3 E3A E3B 1_545 3_445 56.73(3) ?
E2BA E3A E3B 1_556 3_445 91.15(3) ?
E2BB E3A E3B . 3_445 91.29(3) ?
E3B E3A E3B 3_455 3_445 170.14(6) ?
C2B E3A E1BB 4_455 . 61.8(4) ?
C2B E3A E1BB 3_445 . 61.8(4) ?
C2A E3A E1BB 2_566 . 113.3(3) ?
C2A E3A E1BB 1_546 . 113.3(3) ?
C1B E3A E1BB 1_545 . 41.4(5) ?
C1B E3A E1BB 2_565 . 41.4(5) ?
C1A E3A E1BB 2_566 . 86.1(3) ?
C1A E3A E1BB 1_546 . 86.1(3) ?
C5A E3A E1BB 4_455 . 139.9(3) ?
C5A E3A E1BB 3_445 . 139.9(3) ?
Ru1A E3A E1BB 3_446 . 138.74(3) ?
Ru1A E3A E1BB 4_456 . 138.74(3) ?
Ru1B E3A E1BB 3_445 . 102.84(5) ?
Ru1B E3A E1BB 4_455 . 102.84(5) ?
Ru3 E3A E1BB 2_565 . 45.77(4) ?
Ru3 E3A E1BB 1_545 . 45.77(4) ?
E2BA E3A E1BB 1_556 . 141.86(6) ?
E2BB E3A E1BB . . 66.82(5) ?
E3B E3A E1BB 3_455 . 86.13(3) ?
E3B E3A E1BB 3_445 . 86.13(3) ?
C2B E3A E1BA 4_455 1_556 114.0(4) ?
C2B E3A E1BA 3_445 1_556 114.0(4) ?
C2A E3A E1BA 2_566 1_556 61.6(3) ?
C2A E3A E1BA 1_546 1_556 61.6(3) ?
C1B E3A E1BA 1_545 1_556 86.3(3) ?
C1B E3A E1BA 2_565 1_556 86.3(3) ?
C1A E3A E1BA 2_566 1_556 41.3(5) ?
C1A E3A E1BA 1_546 1_556 41.3(5) ?
C5A E3A E1BA 4_455 1_556 140.7(3) ?
C5A E3A E1BA 3_445 1_556 140.7(3) ?
Ru1A E3A E1BA 3_446 1_556 102.77(5) ?
Ru1A E3A E1BA 4_456 1_556 102.77(5) ?
Ru1B E3A E1BA 3_445 1_556 138.63(3) ?
Ru1B E3A E1BA 4_455 1_556 138.63(3) ?
Ru3 E3A E1BA 2_565 1_556 45.68(3) ?
Ru3 E3A E1BA 1_545 1_556 45.68(3) ?
E2BA E3A E1BA 1_556 1_556 66.82(6) ?
E2BB E3A E1BA . 1_556 141.87(6) ?
E3B E3A E1BA 3_455 1_556 86.05(3) ?
E3B E3A E1BA 3_445 1_556 86.05(3) ?
E1BB E3A E1BA . 1_556 75.05(4) ?
C2B E3A Ru2B 4_455 1_545 23.8(4) ?
C2B E3A Ru2B 3_445 1_545 69.9(5) ?
C2A E3A Ru2B 2_566 1_545 152.0(3) ?
C2A E3A Ru2B 1_546 1_545 107.9(4) ?
C1B E3A Ru2B 1_545 1_545 24.4(4) ?
C1B E3A Ru2B 2_565 1_545 67.9(5) ?
C1A E3A Ru2B 2_566 1_545 125.7(3) ?
C1A E3A Ru2B 1_546 1_545 92.7(4) ?
C5A E3A Ru2B 4_455 1_545 101.5(3) ?
C5A E3A Ru2B 3_445 1_545 113.6(3) ?
Ru1A E3A Ru2B 3_446 1_545 146.95(6) ?
Ru1A E3A Ru2B 4_456 1_545 107.07(5) ?
Ru1B E3A Ru2B 3_445 1_545 63.30(5) ?
Ru1B E3A Ru2B 4_455 1_545 95.53(6) ?
Ru3 E3A Ru2B 2_565 1_545 85.33(6) ?
Ru3 E3A Ru2B 1_545 1_545 61.73(6) ?
E2BA E3A Ru2B 1_556 1_545 154.91(3) ?
E2BB E3A Ru2B . 1_545 41.50(3) ?
E3B E3A Ru2B 3_455 1_545 112.68(5) ?
E3B E3A Ru2B 3_445 1_545 64.03(4) ?
E1BB E3A Ru2B . 1_545 39.57(3) ?
E1BA E3A Ru2B 1_556 1_545 105.63(5) ?
C2B E3A Ru2B 4_455 2_565 69.9(5) ?
C2B E3A Ru2B 3_445 2_565 23.8(4) ?
C2A E3A Ru2B 2_566 2_565 107.9(4) ?
C2A E3A Ru2B 1_546 2_565 152.0(3) ?
C1B E3A Ru2B 1_545 2_565 67.9(5) ?
C1B E3A Ru2B 2_565 2_565 24.4(4) ?
C1A E3A Ru2B 2_566 2_565 92.7(4) ?
C1A E3A Ru2B 1_546 2_565 125.7(3) ?
C5A E3A Ru2B 4_455 2_565 113.6(3) ?
C5A E3A Ru2B 3_445 2_565 101.5(3) ?
Ru1A E3A Ru2B 3_446 2_565 107.07(5) ?
Ru1A E3A Ru2B 4_456 2_565 146.95(6) ?
Ru1B E3A Ru2B 3_445 2_565 95.53(6) ?
Ru1B E3A Ru2B 4_455 2_565 63.30(5) ?
Ru3 E3A Ru2B 2_565 2_565 61.73(6) ?
Ru3 E3A Ru2B 1_545 2_565 85.33(6) ?
E2BA E3A Ru2B 1_556 2_565 154.91(3) ?
E2BB E3A Ru2B . 2_565 41.50(3) ?
E3B E3A Ru2B 3_455 2_565 64.03(4) ?
E3B E3A Ru2B 3_445 2_565 112.68(5) ?
E1BB E3A Ru2B . 2_565 39.57(3) ?
E1BA E3A Ru2B 1_556 2_565 105.63(5) ?
Ru2B E3A Ru2B 1_545 2_565 48.82(6) ?
C2B E3A Ru2A 4_455 2_566 153.0(4) ?
C2B E3A Ru2A 3_445 2_566 108.1(5) ?
C2A E3A Ru2A 2_566 2_566 23.4(4) ?
C2A E3A Ru2A 1_546 2_566 70.5(4) ?
C1B E3A Ru2A 1_545 2_566 126.0(3) ?
C1B E3A Ru2A 2_565 2_566 92.6(4) ?
C1A E3A Ru2A 2_566 2_566 24.2(4) ?
C1A E3A Ru2A 1_546 2_566 68.4(5) ?
C5A E3A Ru2A 4_455 2_566 114.5(3) ?
C5A E3A Ru2A 3_445 2_566 102.1(3) ?
Ru1A E3A Ru2A 3_446 2_566 63.01(4) ?
Ru1A E3A Ru2A 4_456 2_566 95.71(5) ?
Ru1B E3A Ru2A 3_445 2_566 147.11(5) ?
Ru1B E3A Ru2A 4_455 2_566 106.58(6) ?
Ru3 E3A Ru2A 2_565 2_566 61.46(5) ?
Ru3 E3A Ru2A 1_545 2_566 85.46(6) ?
E2BA E3A Ru2A 1_556 2_566 41.73(4) ?
E2BB E3A Ru2A . 2_566 154.51(3) ?
E3B E3A Ru2A 3_455 2_566 63.48(4) ?
E3B E3A Ru2A 3_445 2_566 112.96(5) ?
E1BB E3A Ru2A . 2_566 105.55(4) ?
E1BA E3A Ru2A 1_556 2_566 39.77(4) ?
Ru2B E3A Ru2A 1_545 2_566 143.17(5) ?
Ru2B E3A Ru2A 2_565 2_566 116.96(5) ?
C2A E3B C2A 3_546 4_556 83.9(9) ?
C2A E3B C2B 3_546 1_545 171.8(5) ?
C2A E3B C2B 4_556 1_545 95.4(7) ?
C2A E3B C2B 3_546 2_565 95.4(7) ?
C2A E3B C2B 4_556 2_565 171.8(5) ?
C2B E3B C2B 1_545 2_565 84.1(11) ?
C2A E3B C1A 3_546 3_546 30.0(5) ?
C2A E3B C1A 4_556 3_546 92.9(6) ?
C2B E3B C1A 1_545 3_546 158.0(5) ?
C2B E3B C1A 2_565 3_546 90.5(7) ?
C2A E3B C1A 3_546 4_556 92.9(6) ?
C2A E3B C1A 4_556 4_556 30.0(5) ?
C2B E3B C1A 1_545 4_556 90.5(7) ?
C2B E3B C1A 2_565 4_556 158.0(5) ?
C1A E3B C1A 3_546 4_556 86.5(10) ?
C2A E3B C1B 3_546 4 157.8(5) ?
C2A E3B C1B 4_556 4 90.6(7) ?
C2B E3B C1B 1_545 4 30.1(5) ?
C2B E3B C1B 2_565 4 93.0(7) ?
C1A E3B C1B 3_546 4 129.7(5) ?
C1A E3B C1B 4_556 4 72.6(6) ?
C2A E3B C1B 3_546 3_545 90.6(7) ?
C2A E3B C1B 4_556 3_545 157.8(5) ?
C2B E3B C1B 1_545 3_545 93.0(7) ?
C2B E3B C1B 2_565 3_545 30.1(5) ?
C1A E3B C1B 3_546 3_545 72.6(6) ?
C1A E3B C1B 4_556 3_545 129.7(5) ?
C1B E3B C1B 4 3_545 86.3(11) ?
C2A E3B Ru1B 3_546 2 128.5(3) ?
C2A E3B Ru1B 4_556 2 86.8(4) ?
C2B E3B Ru1B 1_545 2 43.3(4) ?
C2B E3B Ru1B 2_565 2 87.3(5) ?
C1A E3B Ru1B 3_546 2 157.9(4) ?
C1A E3B Ru1B 4_556 2 103.3(5) ?
C1B E3B Ru1B 4 2 72.4(4) ?
C1B E3B Ru1B 3_545 2 113.1(4) ?
C2A E3B Ru1B 3_546 . 86.8(4) ?
C2A E3B Ru1B 4_556 . 128.5(3) ?
C2B E3B Ru1B 1_545 . 87.3(5) ?
C2B E3B Ru1B 2_565 . 43.3(4) ?
C1A E3B Ru1B 3_546 . 103.3(5) ?
C1A E3B Ru1B 4_556 . 157.9(4) ?
C1B E3B Ru1B 4 . 113.1(4) ?
C1B E3B Ru1B 3_545 . 72.4(4) ?
Ru1B E3B Ru1B 2 . 61.06(7) ?
C2A E3B Ru1A 3_546 1_546 87.7(4) ?
C2A E3B Ru1A 4_556 1_546 43.8(3) ?
C2B E3B Ru1A 1_545 1_546 86.2(4) ?
C2B E3B Ru1A 2_565 1_546 128.0(4) ?
C1A E3B Ru1A 3_546 1_546 113.5(3) ?
C1A E3B Ru1A 4_556 1_546 72.6(4) ?
C1B E3B Ru1A 4 1_546 103.2(5) ?
C1B E3B Ru1A 3_545 1_546 157.7(4) ?
Ru1B E3B Ru1A 2 1_546 53.27(4) ?
Ru1B E3B Ru1A . 1_546 85.37(5) ?
C2A E3B Ru1A 3_546 2_566 43.8(3) ?
C2A E3B Ru1A 4_556 2_566 87.7(4) ?
C2B E3B Ru1A 1_545 2_566 128.0(4) ?
C2B E3B Ru1A 2_565 2_566 86.2(4) ?
C1A E3B Ru1A 3_546 2_566 72.6(4) ?
C1A E3B Ru1A 4_556 2_566 113.5(3) ?
C1B E3B Ru1A 4 2_566 157.7(4) ?
C1B E3B Ru1A 3_545 2_566 103.2(5) ?
Ru1B E3B Ru1A 2 2_566 85.37(5) ?
Ru1B E3B Ru1A . 2_566 53.27(4) ?
Ru1A E3B Ru1A 1_546 2_566 61.22(6) ?
C2A E3B C5B 3_546 . 86.1(5) ?
C2A E3B C5B 4_556 . 86.1(5) ?
C2B E3B C5B 1_545 . 85.7(5) ?
C2B E3B C5B 2_565 . 85.7(5) ?
C1A E3B C5B 3_546 . 115.2(5) ?
C1A E3B C5B 4_556 . 115.2(5) ?
C1B E3B C5B 4 . 115.1(5) ?
C1B E3B C5B 3_545 . 115.1(5) ?
Ru1B E3B C5B 2 . 42.7(3) ?
Ru1B E3B C5B . . 42.7(3) ?
Ru1A E3B C5B 1_546 . 42.6(3) ?
Ru1A E3B C5B 2_566 . 42.6(3) ?
C2A E3B Ru3 3_546 3_545 68.8(4) ?
C2A E3B Ru3 4_556 3_545 117.9(3) ?
C2B E3B Ru3 1_545 3_545 118.3(4) ?
C2B E3B Ru3 2_565 3_545 69.1(4) ?
C1A E3B Ru3 3_546 3_545 40.6(3) ?
C1A E3B Ru3 4_556 3_545 95.2(4) ?
C1B E3B Ru3 4 3_545 95.3(5) ?
C1B E3B Ru3 3_545 3_545 40.8(3) ?
Ru1B E3B Ru3 2 3_545 153.07(6) ?
Ru1B E3B Ru3 . 3_545 105.16(4) ?
Ru1A E3B Ru3 1_546 3_545 153.20(6) ?
Ru1A E3B Ru3 2_566 3_545 105.13(4) ?
C5B E3B Ru3 . 3_545 141.67(3) ?
C2A E3B Ru3 3_546 4 117.9(3) ?
C2A E3B Ru3 4_556 4 68.8(3) ?
C2B E3B Ru3 1_545 4 69.1(4) ?
C2B E3B Ru3 2_565 4 118.3(4) ?
C1A E3B Ru3 3_546 4 95.2(4) ?
C1A E3B Ru3 4_556 4 40.6(3) ?
C1B E3B Ru3 4 4 40.8(3) ?
C1B E3B Ru3 3_545 4 95.3(5) ?
Ru1B E3B Ru3 2 4 105.16(4) ?
Ru1B E3B Ru3 . 4 153.07(6) ?
Ru1A E3B Ru3 1_546 4 105.13(4) ?
Ru1A E3B Ru3 2_566 4 153.20(6) ?
C5B E3B Ru3 . 4 141.67(3) ?
Ru3 E3B Ru3 3_545 4 76.65(5) ?
C2A E3B E1AB 3_546 1_655 119.3(3) ?
C2A E3B E1AB 4_556 1_655 119.3(3) ?
C2B E3B E1AB 1_545 1_655 68.1(4) ?
C2B E3B E1AB 2_565 1_655 68.1(4) ?
C1A E3B E1AB 3_546 1_655 90.1(3) ?
C1A E3B E1AB 4_556 1_655 90.1(3) ?
C1B E3B E1AB 4 1_655 46.3(5) ?
C1B E3B E1AB 3_545 1_655 46.3(5) ?
Ru1B E3B E1AB 2 1_655 109.33(5) ?
Ru1B E3B E1AB . 1_655 109.33(5) ?
Ru1A E3B E1AB 1_546 1_655 149.07(3) ?
Ru1A E3B E1AB 2_566 1_655 149.07(3) ?
C5B E3B E1AB . 1_655 144.1(5) ?
Ru3 E3B E1AB 3_545 1_655 50.58(4) ?
Ru3 E3B E1AB 4 1_655 50.58(4) ?
C2A E3B E1AA 3_546 1_656 67.7(3) ?
C2A E3B E1AA 4_556 1_656 67.7(3) ?
C2B E3B E1AA 1_545 1_656 119.6(4) ?
C2B E3B E1AA 2_565 1_656 119.6(4) ?
C1A E3B E1AA 3_546 1_656 46.2(5) ?
C1A E3B E1AA 4_556 1_656 46.2(5) ?
C1B E3B E1AA 4 1_656 90.3(3) ?
C1B E3B E1AA 3_545 1_656 90.3(3) ?
Ru1B E3B E1AA 2 1_656 149.17(3) ?
Ru1B E3B E1AA . 1_656 149.17(3) ?
Ru1A E3B E1AA 1_546 1_656 109.43(5) ?
Ru1A E3B E1AA 2_566 1_656 109.43(5) ?
C5B E3B E1AA . 1_656 144.0(5) ?
Ru3 E3B E1AA 3_545 1_656 50.57(3) ?
Ru3 E3B E1AA 4 1_656 50.57(3) ?
E1AB E3B E1AA 1_655 1_656 71.90(4) ?
C2A E3B E3A 3_546 3_545 131.4(4) ?
C2A E3B E3A 4_556 3_545 47.9(4) ?
C2B E3B E3A 1_545 3_545 47.6(5) ?
C2B E3B E3A 2_565 3_545 131.3(5) ?
C1A E3B E3A 3_546 3_545 136.1(5) ?
C1A E3B E3A 4_556 3_545 49.8(5) ?
C1B E3B E3A 4 3_545 49.8(5) ?
C1B E3B E3A 3_545 3_545 135.8(5) ?
Ru1B E3B E3A 2 3_545 55.26(4) ?
Ru1B E3B E3A . 3_545 116.25(5) ?
Ru1A E3B E3A 1_546 3_545 55.26(4) ?
Ru1A E3B E3A 2_566 3_545 116.40(5) ?
C5B E3B E3A . 3_545 85.07(3) ?
Ru3 E3B E3A 3_545 3_545 133.26(4) ?
Ru3 E3B E3A 4 3_545 56.61(3) ?
E1AB E3B E3A 1_655 3_545 93.95(3) ?
E1AA E3B E3A 1_656 3_545 94.03(3) ?
C2A E3B E3A 3_546 3 47.9(4) ?
C2A E3B E3A 4_556 3 131.4(4) ?
C2B E3B E3A 1_545 3 131.3(5) ?
C2B E3B E3A 2_565 3 47.6(5) ?
C1A E3B E3A 3_546 3 49.8(5) ?
C1A E3B E3A 4_556 3 136.1(5) ?
C1B E3B E3A 4 3 135.8(5) ?
C1B E3B E3A 3_545 3 49.8(5) ?
Ru1B E3B E3A 2 3 116.25(5) ?
Ru1B E3B E3A . 3 55.26(4) ?
Ru1A E3B E3A 1_546 3 116.40(5) ?
Ru1A E3B E3A 2_566 3 55.26(4) ?
C5B E3B E3A . 3 85.07(3) ?
Ru3 E3B E3A 3_545 3 56.61(3) ?
Ru3 E3B E3A 4 3 133.26(4) ?
E1AB E3B E3A 1_655 3 93.95(3) ?
E1AA E3B E3A 1_656 3 94.03(3) ?
E3A E3B E3A 3_545 3 170.14(6) ?
C2A E3B E2AA 3_546 . 133.1(4) ?
C2A E3B E2AA 4_556 . 133.1(4) ?
C2B E3B E2AA 1_545 . 43.5(5) ?
C2B E3B E2AA 2_565 . 43.5(5) ?
C1A E3B E2AA 3_546 . 133.9(5) ?
C1A E3B E2AA 4_556 . 133.9(5) ?
C1B E3B E2AA 4 . 64.3(4) ?
C1B E3B E2AA 3_545 . 64.3(4) ?
Ru1B E3B E2AA 2 . 49.14(5) ?
Ru1B E3B E2AA . . 49.14(5) ?
Ru1A E3B E2AA 1_546 . 101.45(5) ?
Ru1A E3B E2AA 2_566 . 101.45(5) ?
C5B E3B E2AA . . 72.1(5) ?
Ru3 E3B E2AA 3_545 . 104.01(5) ?
Ru3 E3B E2AA 4 . 104.01(5) ?
E1AB E3B E2AA 1_655 . 72.02(4) ?
E1AA E3B E2AA 1_656 . 143.92(6) ?
E3A E3B E2AA 3_545 . 88.41(3) ?
E3A E3B E2AA 3 . 88.41(3) ?
C2A E3B E2AB 3_546 1_656 43.5(4) ?
C2A E3B E2AB 4_556 1_656 43.5(4) ?
C2B E3B E2AB 1_545 1_656 132.8(5) ?
C2B E3B E2AB 2_565 1_656 132.8(5) ?
C1A E3B E2AB 3_546 1_656 64.6(4) ?
C1A E3B E2AB 4_556 1_656 64.6(4) ?
C1B E3B E2AB 4 1_656 134.1(5) ?
C1B E3B E2AB 3_545 1_656 134.1(5) ?
Ru1B E3B E2AB 2 1_656 101.53(6) ?
Ru1B E3B E2AB . 1_656 101.53(6) ?
Ru1A E3B E2AB 1_546 1_656 49.24(4) ?
Ru1A E3B E2AB 2_566 1_656 49.24(4) ?
C5B E3B E2AB . 1_656 71.9(5) ?
Ru3 E3B E2AB 3_545 1_656 104.05(6) ?
Ru3 E3B E2AB 4 1_656 104.05(6) ?
E1AB E3B E2AB 1_655 1_656 143.98(6) ?
E1AA E3B E2AB 1_656 1_656 72.08(6) ?
E3A E3B E2AB 3_545 1_656 88.55(3) ?
E3A E3B E2AB 3 1_656 88.55(3) ?
E2AA E3B E2AB . 1_656 144.00(5) ?
C2A E3B Ru2A 3_546 3_546 25.3(4) ?
C2A E3B Ru2A 4_556 3_546 68.7(4) ?
C2B E3B Ru2A 1_545 3_546 159.9(5) ?
C2B E3B Ru2A 2_565 3_546 113.4(5) ?
C1A E3B Ru2A 3_546 3_546 25.3(4) ?
C1A E3B Ru2A 4_556 3_546 69.5(5) ?
C1B E3B Ru2A 4 3_546 133.7(3) ?
C1B E3B Ru2A 3_545 3_546 97.9(4) ?
Ru1B E3B Ru2A 2 3_546 141.85(6) ?
Ru1B E3B Ru2A . 3_546 112.08(6) ?
Ru1A E3B Ru2A 1_546 3_546 89.93(5) ?
Ru1A E3B Ru2A 2_566 3_546 65.64(4) ?
C5B E3B Ru2A . 3_546 104.6(4) ?
Ru3 E3B Ru2A 3_545 3_546 63.30(5) ?
Ru3 E3B Ru2A 4 3_546 92.96(6) ?
E1AB E3B Ru2A 1_655 3_546 108.12(4) ?
E1AA E3B Ru2A 1_656 3_546 43.85(4) ?
E3A E3B Ru2A 3_545 3_546 115.17(5) ?
E3A E3B Ru2A 3 3_546 67.70(5) ?
E2AA E3B Ru2A . 3_546 156.10(3) ?
E2AB E3B Ru2A 1_656 3_546 40.76(3) ?
C2A E3B Ru2A 3_546 4_556 68.7(4) ?
C2A E3B Ru2A 4_556 4_556 25.3(4) ?
C2B E3B Ru2A 1_545 4_556 113.4(5) ?
C2B E3B Ru2A 2_565 4_556 159.9(5) ?
C1A E3B Ru2A 3_546 4_556 69.5(5) ?
C1A E3B Ru2A 4_556 4_556 25.3(4) ?
C1B E3B Ru2A 4 4_556 97.9(4) ?
C1B E3B Ru2A 3_545 4_556 133.7(3) ?
Ru1B E3B Ru2A 2 4_556 112.08(6) ?
Ru1B E3B Ru2A . 4_556 141.85(6) ?
Ru1A E3B Ru2A 1_546 4_556 65.64(4) ?
Ru1A E3B Ru2A 2_566 4_556 89.93(5) ?
C5B E3B Ru2A . 4_556 104.6(4) ?
Ru3 E3B Ru2A 3_545 4_556 92.96(6) ?
Ru3 E3B Ru2A 4 4_556 63.30(5) ?
E1AB E3B Ru2A 1_655 4_556 108.12(4) ?
E1AA E3B Ru2A 1_656 4_556 43.85(4) ?
E3A E3B Ru2A 3_545 4_556 67.70(5) ?
E3A E3B Ru2A 3 4_556 115.17(5) ?
E2AA E3B Ru2A . 4_556 156.10(3) ?
E2AB E3B Ru2A 1_656 4_556 40.76(3) ?
Ru2A E3B Ru2A 3_546 4_556 47.65(6) ?
C2A E3B Ru2B 3_546 4 160.2(4) ?
C2A E3B Ru2B 4_556 4 113.0(4) ?
C2B E3B Ru2B 1_545 4 25.4(4) ?
C2B E3B Ru2B 2_565 4 69.3(5) ?
C1A E3B Ru2B 3_546 4 133.7(3) ?
C1A E3B Ru2B 4_556 4 97.3(4) ?
C1B E3B Ru2B 4 4 24.7(4) ?
C1B E3B Ru2B 3_545 4 69.8(5) ?
Ru1B E3B Ru2B 2 4 65.36(5) ?
Ru1B E3B Ru2B . 4 90.05(6) ?
Ru1A E3B Ru2B 1_546 4 111.60(5) ?
Ru1A E3B Ru2B 2_566 4 141.89(6) ?
C5B E3B Ru2B . 4 104.7(4) ?
Ru3 E3B Ru2B 3_545 4 93.26(6) ?
Ru3 E3B Ru2B 4 4 63.06(6) ?
E1AB E3B Ru2B 1_655 4 44.05(4) ?
E1AA E3B Ru2B 1_656 4 108.04(6) ?
E3A E3B Ru2B 3_545 4 67.10(4) ?
E3A E3B Ru2B 3 4 115.48(5) ?
E2AA E3B Ru2B . 4 40.96(3) ?
E2AB E3B Ru2B 1_656 4 155.65(3) ?
Ru2A E3B Ru2B 3_546 4 150.69(5) ?
Ru2A E3B Ru2B 4_556 4 122.67(5) ?
C2A E3B Ru2B 3_546 3_545 113.0(4) ?
C2A E3B Ru2B 4_556 3_545 160.2(4) ?
C2B E3B Ru2B 1_545 3_545 69.3(5) ?
C2B E3B Ru2B 2_565 3_545 25.4(4) ?
C1A E3B Ru2B 3_546 3_545 97.3(4) ?
C1A E3B Ru2B 4_556 3_545 133.7(3) ?
C1B E3B Ru2B 4 3_545 69.8(5) ?
C1B E3B Ru2B 3_545 3_545 24.7(4) ?
Ru1B E3B Ru2B 2 3_545 90.05(6) ?
Ru1B E3B Ru2B . 3_545 65.36(5) ?
Ru1A E3B Ru2B 1_546 3_545 141.89(6) ?
Ru1A E3B Ru2B 2_566 3_545 111.60(5) ?
C5B E3B Ru2B . 3_545 104.7(4) ?
Ru3 E3B Ru2B 3_545 3_545 63.06(6) ?
Ru3 E3B Ru2B 4 3_545 93.26(6) ?
E1AB E3B Ru2B 1_655 3_545 44.05(4) ?
E1AA E3B Ru2B 1_656 3_545 108.04(6) ?
E3A E3B Ru2B 3_545 3_545 115.48(5) ?
E3A E3B Ru2B 3 3_545 67.10(4) ?
E2AA E3B Ru2B . 3_545 40.96(3) ?
E2AB E3B Ru2B 1_656 3_545 155.65(3) ?
Ru2A E3B Ru2B 3_546 3_545 122.67(5) ?
Ru2A E3B Ru2B 4_556 3_545 150.69(4) ?
Ru2B E3B Ru2B 4 3_545 48.55(7) ?
C5A Ru1A C3A 1_554 . 113.9(8) ?
C5A Ru1A C2A 1_554 4_565 119.9(7) ?
C3A Ru1A C2A . 4_565 94.0(6) ?
C5A Ru1A C5B 1_554 1_564 84.3(6) ?
C3A Ru1A C5B . 1_564 121.2(9) ?
C2A Ru1A C5B 4_565 1_564 125.7(8) ?
C5A Ru1A Ru1B 1_554 2_564 49.3(4) ?
C3A Ru1A Ru1B . 2_564 159.2(5) ?
C2A Ru1A Ru1B 4_565 2_564 105.3(4) ?
C5B Ru1A Ru1B 1_564 2_564 52.3(5) ?
C5A Ru1A Ru3 1_554 1_554 48.0(4) ?
C3A Ru1A Ru3 . 1_554 98.8(4) ?
C2A Ru1A Ru3 4_565 1_554 165.4(4) ?
C5B Ru1A Ru3 1_564 1_554 51.7(5) ?
Ru1B Ru1A Ru3 2_564 1_554 61.15(7) ?
C5A Ru1A E2AB 1_554 1_665 169.9(4) ?
C3A Ru1A E2AB . 1_665 56.9(6) ?
C2A Ru1A E2AB 4_565 1_665 60.1(5) ?
C5B Ru1A E2AB 1_564 1_665 103.9(5) ?
Ru1B Ru1A E2AB 2_564 1_665 140.61(7) ?
Ru3 Ru1A E2AB 1_554 1_665 133.49(7) ?
C5A Ru1A E1BA 1_554 1_565 104.0(4) ?
C3A Ru1A E1BA . 1_565 58.6(6) ?
C2A Ru1A E1BA 4_565 1_565 135.3(5) ?
C5B Ru1A E1BA 1_564 1_565 62.9(6) ?
Ru1B Ru1A E1BA 2_564 1_565 109.44(7) ?
Ru3 Ru1A E1BA 1_554 1_565 58.53(5) ?
E2AB Ru1A E1BA 1_665 1_565 75.28(5) ?
C5A Ru1A E3B 1_554 1_564 109.2(4) ?
C3A Ru1A E3B . 1_564 136.3(6) ?
C2A Ru1A E3B 4_565 1_564 57.1(5) ?
C5B Ru1A E3B 1_564 1_564 69.4(6) ?
Ru1B Ru1A E3B 2_564 1_564 63.35(5) ?
Ru3 Ru1A E3B 1_554 1_564 115.52(6) ?
E2AB Ru1A E3B 1_665 1_564 79.51(5) ?
E1BA Ru1A E3B 1_565 1_564 117.29(5) ?
C5A Ru1A E1AA 1_554 3 56.2(4) ?
C3A Ru1A E1AA . 3 57.8(6) ?
C2A Ru1A E1AA 4_565 3 123.6(6) ?
C5B Ru1A E1AA 1_564 3 110.4(6) ?
Ru1B Ru1A E1AA 2_564 3 103.86(7) ?
Ru3 Ru1A E1AA 1_554 3 59.68(4) ?
E2AB Ru1A E1AA 1_665 3 114.64(6) ?
E1BA Ru1A E1AA 1_565 3 73.77(4) ?
E3B Ru1A E1AA 1_564 3 164.73(6) ?
C5A Ru1A Ru1A 1_554 2_575 130.1(4) ?
C3A Ru1A Ru1A . 2_575 96.2(8) ?
C2A Ru1A Ru1A 4_565 2_575 95.1(6) ?
C5B Ru1A Ru1A 1_564 2_575 45.8(4) ?
Ru1B Ru1A Ru1A 2_564 2_575 89.91(4) ?
Ru3 Ru1A Ru1A 1_554 2_575 90.36(4) ?
E2AB Ru1A Ru1A 1_665 2_575 58.38(3) ?
E1BA Ru1A Ru1A 1_565 2_575 58.39(3) ?
E3B Ru1A Ru1A 1_564 2_575 59.39(3) ?
E1AA Ru1A Ru1A 3 2_575 132.06(3) ?
C5A Ru1A E3A 1_554 3_554 62.4(4) ?
C3A Ru1A E3A . 3_554 123.0(7) ?
C2A Ru1A E3A 4_565 3_554 57.8(5) ?
C5B Ru1A E3A 1_564 3_554 115.1(6) ?
Ru1B Ru1A E3A 2_564 3_554 64.24(5) ?
Ru3 Ru1A E3A 1_554 3_554 108.83(6) ?
E2AB Ru1A E3A 1_665 3_554 117.66(6) ?
E1BA Ru1A E3A 1_565 3_554 166.22(6) ?
E3B Ru1A E3A 1_564 3_554 71.92(4) ?
E1AA Ru1A E3A 3 3_554 95.38(5) ?
Ru1A Ru1A E3A 2_575 3_554 131.22(3) ?
C5A Ru1A E2BA 1_554 3 98.6(5) ?
C3A Ru1A E2BA . 3 53.6(6) ?
C2A Ru1A E2BA 4_565 3 56.5(5) ?
C5B Ru1A E2BA 1_564 3 174.8(6) ?
Ru1B Ru1A E2BA 2_564 3 132.77(7) ?
Ru3 Ru1A E2BA 1_554 3 127.60(7) ?
E2AB Ru1A E2BA 1_665 3 72.77(5) ?
E1BA Ru1A E2BA 1_565 3 112.05(6) ?
E3B Ru1A E2BA 1_564 3 113.44(6) ?
E1AA Ru1A E2BA 3 3 68.16(5) ?
Ru1A Ru1A E2BA 2_575 3 131.14(4) ?
E3A Ru1A E2BA 3_554 3 70.18(4) ?
C5A Ru1A C5A 1_554 2_564 19.4(5) ?
C3A Ru1A C5A . 2_564 102.8(8) ?
C2A Ru1A C5A 4_565 2_564 107.0(7) ?
C5B Ru1A C5A 1_564 2_564 103.7(5) ?
Ru1B Ru1A C5A 2_564 2_564 64.4(3) ?
Ru3 Ru1A C5A 1_554 2_564 63.5(3) ?
E2AB Ru1A C5A 1_665 2_564 151.7(3) ?
E1BA Ru1A C5A 1_565 2_564 112.9(3) ?
E3B Ru1A C5A 1_564 2_564 116.1(3) ?
E1AA Ru1A C5A 3 2_564 48.7(3) ?
Ru1A Ru1A C5A 2_575 2_564 149.5(3) ?
E3A Ru1A C5A 3_554 2_564 53.6(3) ?
E2BA Ru1A C5A 3 2_564 79.2(3) ?
C5A Ru1A C4A 1_554 4_565 103.4(5) ?
C3A Ru1A C4A . 4_565 15.2(5) ?
C2A Ru1A C4A 4_565 4_565 109.2(4) ?
C5B Ru1A C4A 1_564 4_565 110.8(7) ?
Ru1B Ru1A C4A 2_564 4_565 144.3(2) ?
Ru3 Ru1A C4A 1_554 4_565 83.6(2) ?
E2AB Ru1A C4A 1_665 4_565 68.4(3) ?
E1BA Ru1A C4A 1_565 4_565 48.3(3) ?
E3B Ru1A C4A 1_564 4_565 147.1(3) ?
E1AA Ru1A C4A 3 4_565 48.0(3) ?
Ru1A Ru1A C4A 2_575 4_565 96.1(3) ?
E3A Ru1A C4A 3_554 4_565 129.5(3) ?
E2BA Ru1A C4A 3 4_565 64.4(3) ?
C5A Ru1A C4A 2_564 4_565 96.2(4) ?
C5A Ru1A C1A 1_554 4_565 112.7(6) ?
C3A Ru1A C1A . 4_565 106.0(5) ?
C2A Ru1A C1A 4_565 4_565 12.0(4) ?
C5B Ru1A C1A 1_564 4_565 117.6(7) ?
Ru1B Ru1A C1A 2_564 4_565 93.3(2) ?
Ru3 Ru1A C1A 1_554 4_565 154.1(3) ?
E2AB Ru1A C1A 1_665 4_565 69.0(3) ?
E1BA Ru1A C1A 1_565 4_565 143.2(4) ?
E3B Ru1A C1A 1_564 4_565 48.2(4) ?
E1AA Ru1A C1A 3 4_565 129.4(5) ?
Ru1A Ru1A C1A 2_575 4_565 94.4(5) ?
E3A Ru1A C1A 3_554 4_565 50.5(4) ?
E2BA Ru1A C1A 3 4_565 65.4(4) ?
C5A Ru1A C1A 2_564 4_565 102.8(5) ?
C4A Ru1A C1A 4_565 4_565 121.1(3) ?
C5A Ru1A C2B 1_554 1_554 67.6(5) ?
C3A Ru1A C2B . 1_554 165.1(7) ?
C2A Ru1A C2B 4_565 1_554 73.5(4) ?
C5B Ru1A C2B 1_564 1_554 73.5(7) ?
Ru1B Ru1A C2B 2_564 1_554 31.8(2) ?
Ru3 Ru1A C2B 1_554 1_554 92.8(2) ?
E2AB Ru1A C2B 1_665 1_554 120.0(3) ?
E1BA Ru1A C2B 1_565 1_554 136.3(4) ?
E3B Ru1A C2B 1_564 1_554 42.4(4) ?
E1AA Ru1A C2B 3 1_554 122.3(4) ?
Ru1A Ru1A C2B 2_575 1_554 93.1(4) ?
E3A Ru1A C2B 3_554 1_554 43.3(4) ?
E2BA Ru1A C2B 3 1_554 111.6(4) ?
C5A Ru1A C2B 2_564 1_554 74.0(5) ?
C4A Ru1A C2B 4_565 1_554 170.1(5) ?
C1A Ru1A C2B 4_565 1_554 61.5(3) ?
C5A Ru1A C2A 1_554 3 147.5(5) ?
C3A Ru1A C2A . 3 97.7(7) ?
C2A Ru1A C2A 4_565 3 62.0(8) ?
C5B Ru1A C2A 1_564 3 72.6(5) ?
Ru1B Ru1A C2A 2_564 3 98.2(2) ?
Ru3 Ru1A C2A 1_554 3 122.3(3) ?
E2AB Ru1A C2A 1_665 3 42.4(2) ?
E1BA Ru1A C2A 1_565 3 85.7(2) ?
E3B Ru1A C2A 1_564 3 41.5(2) ?
E1AA Ru1A C2A 3 3 153.7(2) ?
Ru1A Ru1A C2A 2_575 3 33.0(3) ?
E3A Ru1A C2A 3_554 3 107.0(2) ?
E2BA Ru1A C2A 3 3 106.4(2) ?
C5A Ru1A C2A 2_564 3 157.5(3) ?
C4A Ru1A C2A 4_565 3 105.9(4) ?
C1A Ru1A C2A 4_565 3 62.2(5) ?
C2B Ru1A C2A 1_554 3 83.8(4) ?
C5A Ru1B C3B 2_565 2_565 111.7(8) ?
C5A Ru1B C2B 2_565 2_565 119.6(8) ?
C3B Ru1B C2B 2_565 2_565 94.0(6) ?
C5A Ru1B C5B 2_565 . 84.8(6) ?
C3B Ru1B C5B 2_565 . 121.8(9) ?
C2B Ru1B C5B 2_565 . 126.6(9) ?
C5A Ru1B Ru1A 2_565 2_566 50.3(4) ?
C3B Ru1B Ru1A 2_565 2_566 158.2(4) ?
C2B Ru1B Ru1A 2_565 2_566 105.7(4) ?
C5B Ru1B Ru1A . 2_566 52.1(5) ?
C5A Ru1B Ru3 2_565 2_565 48.1(5) ?
C3B Ru1B Ru3 2_565 2_565 98.1(4) ?
C2B Ru1B Ru3 2_565 2_565 165.5(5) ?
C5B Ru1B Ru3 . 2_565 51.7(5) ?
Ru1A Ru1B Ru3 2_566 2_565 61.12(6) ?
C5A Ru1B E2AA 2_565 . 169.0(5) ?
C3B Ru1B E2AA 2_565 . 58.3(6) ?
C2B Ru1B E2AA 2_565 . 60.1(6) ?
C5B Ru1B E2AA . . 104.2(4) ?
Ru1A Ru1B E2AA 2_566 . 140.57(7) ?
Ru3 Ru1B E2AA 2_565 . 133.68(7) ?
C5A Ru1B E1BB 2_565 . 103.8(4) ?
C3B Ru1B E1BB 2_565 . 58.7(6) ?
C2B Ru1B E1BB 2_565 . 135.4(6) ?
C5B Ru1B E1BB . . 63.3(6) ?
Ru1A Ru1B E1BB 2_566 . 109.61(7) ?
Ru3 Ru1B E1BB 2_565 . 58.63(5) ?
E2AA Ru1B E1BB . . 75.40(6) ?
C5A Ru1B E3B 2_565 . 110.1(4) ?
C3B Ru1B E3B 2_565 . 137.5(5) ?
C2B Ru1B E3B 2_565 . 58.0(6) ?
C5B Ru1B E3B . . 69.3(6) ?
Ru1A Ru1B E3B 2_566 . 63.38(6) ?
Ru3 Ru1B E3B 2_565 . 115.52(6) ?
E2AA Ru1B E3B . . 79.39(6) ?
E1BB Ru1B E3B . . 117.46(6) ?
C5A Ru1B Ru1B 2_565 2 130.9(5) ?
C3B Ru1B Ru1B 2_565 2 97.2(7) ?
C2B Ru1B Ru1B 2_565 2 95.8(8) ?
C5B Ru1B Ru1B . 2 46.1(4) ?
Ru1A Ru1B Ru1B 2_566 2 90.09(4) ?
Ru3 Ru1B Ru1B 2_565 2 90.44(4) ?
E2AA Ru1B Ru1B . 2 58.30(3) ?
E1BB Ru1B Ru1B . 2 58.48(3) ?
E3B Ru1B Ru1B . 2 59.47(3) ?
C5A Ru1B E1AB 2_565 3 55.1(4) ?
C3B Ru1B E1AB 2_565 3 56.6(6) ?
C2B Ru1B E1AB 2_565 3 122.7(7) ?
C5B Ru1B E1AB . 3 110.3(6) ?
Ru1A Ru1B E1AB 2_566 3 103.67(7) ?
Ru3 Ru1B E1AB 2_565 3 59.57(4) ?
E2AA Ru1B E1AB . 3 114.90(7) ?
E1BB Ru1B E1AB . 3 73.69(4) ?
E3B Ru1B E1AB . 3 164.58(6) ?
Ru1B Ru1B E1AB 2 3 132.06(3) ?
C5A Ru1B E3A 2_565 3 62.6(4) ?
C3B Ru1B E3A 2_565 3 122.3(7) ?
C2B Ru1B E3A 2_565 3 57.6(6) ?
C5B Ru1B E3A . 3 114.9(6) ?
Ru1A Ru1B E3A 2_566 3 64.24(6) ?
Ru3 Ru1B E3A 2_565 3 108.81(6) ?
E2AA Ru1B E3A . 3 117.49(6) ?
E1BB Ru1B E3A . 3 166.19(6) ?
E3B Ru1B E3A . 3 71.93(5) ?
Ru1B Ru1B E3A 2 3 131.32(3) ?
E1AB Ru1B E3A 3 3 95.28(5) ?
C5A Ru1B E2BB 2_565 3 97.8(5) ?
C3B Ru1B E2BB 2_565 3 53.2(6) ?
C2B Ru1B E2BB 2_565 3 55.7(6) ?
C5B Ru1B E2BB . 3 174.9(6) ?
Ru1A Ru1B E2BB 2_566 3 132.77(7) ?
Ru3 Ru1B E2BB 2_565 3 127.50(6) ?
E2AA Ru1B E2BB . 3 72.76(4) ?
E1BB Ru1B E2BB . 3 111.78(7) ?
E3B Ru1B E2BB . 3 113.54(6) ?
Ru1B Ru1B E2BB 2 3 131.06(3) ?
E1AB Ru1B E2BB 3 3 68.15(5) ?
E3A Ru1B E2BB 3 3 70.21(6) ?
C5A Ru1B C5A 2_565 . 19.3(5) ?
C3B Ru1B C5A 2_565 . 100.9(7) ?
C2B Ru1B C5A 2_565 . 106.3(8) ?
C5B Ru1B C5A . . 104.1(5) ?
Ru1A Ru1B C5A 2_566 . 65.1(3) ?
Ru3 Ru1B C5A 2_565 . 63.7(3) ?
E2AA Ru1B C5A . . 151.1(3) ?
E1BB Ru1B C5A . . 112.7(3) ?
E3B Ru1B C5A . . 116.6(3) ?
Ru1B Ru1B C5A 2 . 150.2(3) ?
E1AB Ru1B C5A 3 . 48.0(3) ?
E3A Ru1B C5A 3 . 53.7(3) ?
E2BB Ru1B C5A 3 . 78.6(3) ?
C5A Ru1B C4B 2_565 2_565 103.4(6) ?
C3B Ru1B C4B 2_565 2_565 14.8(4) ?
C2B Ru1B C4B 2_565 2_565 108.8(5) ?
C5B Ru1B C4B . 2_565 110.0(7) ?
Ru1A Ru1B C4B 2_566 2_565 144.4(2) ?
Ru3 Ru1B C4B 2_565 2_565 83.6(2) ?
E2AA Ru1B C4B . 2_565 67.8(3) ?
E1BB Ru1B C4B . 2_565 47.1(4) ?
E3B Ru1B C4B . 2_565 146.1(4) ?
Ru1B Ru1B C4B 2 2_565 94.7(5) ?
E1AB Ru1B C4B 3 2_565 49.2(4) ?
E3A Ru1B C4B 3 2_565 130.7(5) ?
E2BB Ru1B C4B 3 2_565 65.2(4) ?
C5A Ru1B C4B . 2_565 96.7(5) ?
C5A Ru1B C1B 2_565 3_545 113.0(6) ?
C3B Ru1B C1B 2_565 3_545 106.3(5) ?
C2B Ru1B C1B 2_565 3_545 12.3(5) ?
C5B Ru1B C1B . 3_545 117.7(7) ?
Ru1A Ru1B C1B 2_566 3_545 93.5(3) ?
Ru3 Ru1B C1B 2_565 3_545 154.2(3) ?
E2AA Ru1B C1B . 3_545 68.7(4) ?
E1BB Ru1B C1B . 3_545 143.2(4) ?
E3B Ru1B C1B . 3_545 48.4(4) ?
Ru1B Ru1B C1B 2 3_545 94.5(5) ?
E1AB Ru1B C1B 3 3_545 129.2(5) ?
E3A Ru1B C1B 3 3_545 50.5(4) ?
E2BB Ru1B C1B 3 3_545 65.3(4) ?
C5A Ru1B C1B . 3_545 102.8(6) ?
C4B Ru1B C1B 2_565 3_545 121.1(4) ?
C5A Ru1B C2A 2_565 3_546 69.0(5) ?
C3B Ru1B C2A 2_565 3_546 164.8(6) ?
C2B Ru1B C2A 2_565 3_546 73.6(5) ?
C5B Ru1B C2A . 3_546 73.3(7) ?
Ru1A Ru1B C2A 2_566 3_546 32.1(2) ?
Ru3 Ru1B C2A 2_565 3_546 93.1(2) ?
E2AA Ru1B C2A . 3_546 119.3(3) ?
E1BB Ru1B C2A . 3_546 136.5(3) ?
E3B Ru1B C2A . 3_546 41.9(3) ?
Ru1B Ru1B C2A 2 3_546 92.9(3) ?
E1AB Ru1B C2A 3 3_546 122.7(3) ?
E3A Ru1B C2A 3 3_546 43.5(3) ?
E2BB Ru1B C2A 3 3_546 111.7(3) ?
C5A Ru1B C2A . 3_546 75.1(4) ?
C4B Ru1B C2A 2_565 3_546 171.8(6) ?
C1B Ru1B C2A 3_545 3_546 61.4(3) ?
C5A Ru1B C2B 2_565 1_545 148.8(5) ?
C3B Ru1B C2B 2_565 1_545 98.6(7) ?
C2B Ru1B C2B 2_565 1_545 63.2(10) ?
C5B Ru1B C2B . 1_545 72.6(6) ?
Ru1A Ru1B C2B 2_566 1_545 98.5(2) ?
Ru3 Ru1B C2B 2_565 1_545 122.1(3) ?
E2AA Ru1B C2B . 1_545 42.1(2) ?
E1BB Ru1B C2B . 1_545 85.3(3) ?
E3B Ru1B C2B . 1_545 42.0(2) ?
Ru1B Ru1B C2B 2 1_545 32.6(3) ?
E1AB Ru1B C2B 3 1_545 153.4(3) ?
E3A Ru1B C2B 3 1_545 107.5(3) ?
E2BB Ru1B C2B 3 1_545 106.5(3) ?
C5A Ru1B C2B . 1_545 158.5(4) ?
C4B Ru1B C2B 2_565 1_545 104.4(5) ?
C1B Ru1B C2B 3_545 1_545 62.7(6) ?
C2A Ru1B C2B 3_546 1_545 83.8(4) ?
C4A Ru2A C4B 4_565 . 129.2(5) ?
C4A Ru2A C1A 4_565 . 96.5(5) ?
C4B Ru2A C1A . . 134.3(5) ?
C4A Ru2A C3B 4_565 . 93.6(5) ?
C4B Ru2A C3B . . 35.6(5) ?
C1A Ru2A C3B . . 169.4(6) ?
C4A Ru2A C2A 4_565 . 131.5(5) ?
C4B Ru2A C2A . . 99.3(5) ?
C1A Ru2A C2A . . 35.1(5) ?
C3B Ru2A C2A . . 134.9(5) ?
C4A Ru2A E2AB 4_565 3 141.7(6) ?
C4B Ru2A E2AB . 3 58.5(6) ?
C1A Ru2A E2AB . 3 88.8(5) ?
C3B Ru2A E2AB . 3 85.3(5) ?
C2A Ru2A E2AB . 3 60.7(5) ?
C4A Ru2A E1BA 4_565 1_565 60.2(5) ?
C4B Ru2A E1BA . 1_565 137.9(7) ?
C1A Ru2A E1BA . 1_565 58.1(6) ?
C3B Ru2A E1BA . 1_565 125.5(6) ?
C2A Ru2A E1BA . 1_565 84.9(5) ?
E2AB Ru2A E1BA 3 1_565 145.40(7) ?
C4A Ru2A E2BA 4_565 1_565 141.9(6) ?
C4B Ru2A E2BA . 1_565 59.6(6) ?
C1A Ru2A E2BA . 1_565 83.8(5) ?
C3B Ru2A E2BA . 1_565 86.3(5) ?
C2A Ru2A E2BA . 1_565 58.9(5) ?
E2AB Ru2A E2BA 3 1_565 76.32(4) ?
E1BA Ru2A E2BA 1_565 1_565 89.12(7) ?
C4A Ru2A E2BB 4_565 3 57.3(5) ?
C4B Ru2A E2BB . 3 82.8(5) ?
C1A Ru2A E2BB . 3 133.5(6) ?
C3B Ru2A E2BB . 3 55.6(6) ?
C2A Ru2A E2BB . 3 144.3(6) ?
E2AB Ru2A E2BB 3 3 92.20(7) ?
E1BA Ru2A E2BB 1_565 3 117.30(5) ?
E2BA Ru2A E2BB 1_565 3 141.30(6) ?
C4A Ru2A E2AA 4_565 1_565 58.3(5) ?
C4B Ru2A E2AA . 1_565 82.9(5) ?
C1A Ru2A E2AA . 1_565 127.5(6) ?
C3B Ru2A E2AA . 1_565 56.3(6) ?
C2A Ru2A E2AA . 1_565 141.6(6) ?
E2AB Ru2A E2AA 3 1_565 140.61(6) ?
E1BA Ru2A E2AA 1_565 1_565 69.57(6) ?
E2BA Ru2A E2AA 1_565 1_565 91.46(7) ?
E2BB Ru2A E2AA 3 1_565 74.13(5) ?
C4A Ru2A E1AA 4_565 3 58.2(5) ?
C4B Ru2A E1AA . 3 146.4(7) ?
C1A Ru2A E1AA . 3 56.6(6) ?
C3B Ru2A E1AA . 3 132.7(6) ?
C2A Ru2A E1AA . 3 82.6(4) ?
E2AB Ru2A E1AA 3 3 95.43(7) ?
E1BA Ru2A E1AA 1_565 3 75.66(4) ?
E2BA Ru2A E1AA 1_565 3 139.90(6) ?
E2BB Ru2A E1AA 3 3 77.10(6) ?
E2AA Ru2A E1AA 1_565 3 116.23(5) ?
C4A Ru2A C3A 4_565 . 15.2(5) ?
C4B Ru2A C3A . . 144.0(4) ?
C1A Ru2A C3A . . 81.4(5) ?
C3B Ru2A C3A . . 108.5(4) ?
C2A Ru2A C3A . . 116.6(4) ?
E2AB Ru2A C3A 3 . 142.8(5) ?
E1BA Ru2A C3A 1_565 . 49.2(5) ?
E2BA Ru2A C3A 1_565 . 137.1(5) ?
E2BB Ru2A C3A 3 . 70.2(4) ?
E2AA Ru2A C3A 1_565 . 67.3(4) ?
E1AA Ru2A C3A 3 . 49.6(4) ?
C4A Ru2A Ru2A 4_565 2_565 89.2(6) ?
C4B Ru2A Ru2A . 2_565 91.6(7) ?
C1A Ru2A Ru2A . 2_565 91.7(7) ?
C3B Ru2A Ru2A . 2_565 91.6(7) ?
C2A Ru2A Ru2A . 2_565 89.9(6) ?
E2AB Ru2A Ru2A 3 2_565 52.66(4) ?
E1BA Ru2A Ru2A 1_565 2_565 130.46(4) ?
E2BA Ru2A Ru2A 1_565 2_565 128.90(4) ?
E2BB Ru2A Ru2A 3 2_565 54.44(5) ?
E2AA Ru2A Ru2A 1_565 2_565 128.54(5) ?
E1AA Ru2A Ru2A 3 2_565 54.82(4) ?
C3A Ru2A Ru2A . 2_565 91.7(5) ?
C4A Ru2A Ru2A 4_565 2_575 90.8(6) ?
C4B Ru2A Ru2A . 2_575 88.4(7) ?
C1A Ru2A Ru2A . 2_575 88.3(7) ?
C3B Ru2A Ru2A . 2_575 88.4(7) ?
C2A Ru2A Ru2A . 2_575 90.1(6) ?
E2AB Ru2A Ru2A 3 2_575 127.34(4) ?
E1BA Ru2A Ru2A 1_565 2_575 49.54(5) ?
E2BA Ru2A Ru2A 1_565 2_575 51.10(4) ?
E2BB Ru2A Ru2A 3 2_575 125.56(5) ?
E2AA Ru2A Ru2A 1_565 2_575 51.46(5) ?
E1AA Ru2A Ru2A 3 2_575 125.18(4) ?
C3A Ru2A Ru2A . 2_575 88.3(5) ?
Ru2A Ru2A Ru2A 2_565 2_575 180.00(14) ?
C4A Ru2A Ru2B 4_565 4_565 18.4(4) ?
C4B Ru2A Ru2B . 4_565 110.8(3) ?
C1A Ru2A Ru2B . 4_565 114.7(4) ?
C3B Ru2A Ru2B . 4_565 75.2(4) ?
C2A Ru2A Ru2B . 4_565 149.8(4) ?
E2AB Ru2A Ru2B 3 4_565 138.68(8) ?
E1BA Ru2A Ru2B 1_565 4_565 71.60(5) ?
E2BA Ru2A Ru2B 1_565 4_565 136.47(8) ?
E2BB Ru2A Ru2B 3 4_565 46.76(5) ?
E2AA Ru2A Ru2B 1_565 4_565 45.54(5) ?
E1AA Ru2A Ru2B 3 4_565 73.62(5) ?
C3A Ru2A Ru2B . 4_565 33.3(3) ?
Ru2A Ru2A Ru2B 2_565 4_565 91.30(5) ?
Ru2A Ru2A Ru2B 2_575 4_565 88.70(5) ?
C4A Ru2A Ru2B 4_565 . 147.2(4) ?
C4B Ru2A Ru2B . . 18.1(3) ?
C1A Ru2A Ru2B . . 116.3(4) ?
C3B Ru2A Ru2B . . 53.6(3) ?
C2A Ru2A Ru2B . . 81.3(4) ?
E2AB Ru2A Ru2B 3 . 46.49(5) ?
E1BA Ru2A Ru2B 1_565 . 136.61(8) ?
E2BA Ru2A Ru2B 1_565 . 48.78(4) ?
E2BB Ru2A Ru2B 3 . 96.85(5) ?
E2AA Ru2A Ru2B 1_565 . 97.66(5) ?
E1AA Ru2A Ru2B 3 . 141.63(7) ?
C3A Ru2A Ru2B . . 162.0(3) ?
Ru2A Ru2A Ru2B 2_565 . 90.54(5) ?
Ru2A Ru2A Ru2B 2_575 . 89.46(5) ?
Ru2B Ru2A Ru2B 4_565 . 128.86(5) ?
C4A Ru2A Ru3 4_565 1_554 75.8(4) ?
C4B Ru2A Ru3 . 1_554 154.5(4) ?
C1A Ru2A Ru3 . 1_554 20.9(4) ?
C3B Ru2A Ru3 . 1_554 167.8(5) ?
C2A Ru2A Ru3 . 1_554 55.9(4) ?
E2AB Ru2A Ru3 3 1_554 106.82(7) ?
E1BA Ru2A Ru3 1_565 1_554 43.72(4) ?
E2BA Ru2A Ru3 1_565 1_554 98.18(7) ?
E2BB Ru2A Ru3 3 1_554 120.50(6) ?
E2AA Ru2A Ru3 1_565 1_554 111.97(6) ?
E1AA Ru2A Ru3 3 1_554 46.03(4) ?
C3A Ru2A Ru3 . 1_554 60.7(3) ?
Ru2A Ru2A Ru3 2_565 1_554 94.30(4) ?
Ru2A Ru2A Ru3 2_575 1_554 85.70(4) ?
Ru2B Ru2A Ru3 4_565 1_554 93.92(6) ?
Ru2B Ru2A Ru3 . 1_554 136.85(5) ?
C4A Ru2A Ru1A 4_565 4_465 150.9(4) ?
C4B Ru2A Ru1A . 4_465 79.8(3) ?
C1A Ru2A Ru1A . 4_465 54.9(4) ?
C3B Ru2A Ru1A . 4_465 115.3(4) ?
C2A Ru2A Ru1A . 4_465 19.8(4) ?
E2AB Ru2A Ru1A 3 4_465 45.69(4) ?
E1BA Ru2A Ru1A 1_565 4_465 101.45(6) ?
E2BA Ru2A Ru1A 1_565 4_465 49.28(4) ?
E2BB Ru2A Ru1A 3 4_465 137.29(7) ?
E2AA Ru2A Ru1A 1_565 4_465 140.53(7) ?
E1AA Ru2A Ru1A 3 4_465 97.10(6) ?
C3A Ru2A Ru1A . 4_465 136.2(3) ?
Ru2A Ru2A Ru1A 2_565 4_465 87.31(4) ?
Ru2A Ru2A Ru1A 2_575 4_465 92.69(4) ?
Ru2B Ru2A Ru1A 4_565 4_465 169.37(5) ?
Ru2B Ru2A Ru1A . 4_465 61.72(4) ?
Ru3 Ru2A Ru1A 1_554 4_465 75.70(5) ?
C4B Ru2B C4A . . 130.0(5) ?
C4B Ru2B C3A . 4_465 93.6(5) ?
C4A Ru2B C3A . 4_465 36.6(6) ?
C4B Ru2B C1B . . 96.0(5) ?
C4A Ru2B C1B . . 133.7(5) ?
C3A Ru2B C1B 4_465 . 170.3(6) ?
C4B Ru2B C2B . 4_465 131.6(5) ?
C4A Ru2B C2B . 4_465 98.3(5) ?
C3A Ru2B C2B 4_465 4_465 134.8(6) ?
C1B Ru2B C2B . 4_465 35.6(6) ?
C4B Ru2B E1BB . 1_565 58.5(6) ?
C4A Ru2B E1BB . 1_565 136.9(5) ?
C3A Ru2B E1BB 4_465 1_565 126.9(7) ?
C1B Ru2B E1BB . 1_565 58.7(6) ?
C2B Ru2B E1BB 4_465 1_565 85.6(6) ?
C4B Ru2B E2AA . 3_455 142.5(7) ?
C4A Ru2B E2AA . 3_455 60.0(5) ?
C3A Ru2B E2AA 4_465 3_455 85.0(6) ?
C1B Ru2B E2AA . 3_455 87.9(6) ?
C2B Ru2B E2AA 4_465 3_455 60.0(6) ?
E1BB Ru2B E2AA 1_565 3_455 145.29(6) ?
C4B Ru2B E2AB . 3 57.7(6) ?
C4A Ru2B E2AB . 3 86.3(4) ?
C3A Ru2B E2AB 4_465 3 56.7(6) ?
C1B Ru2B E2AB . 3 130.2(7) ?
C2B Ru2B E2AB 4_465 3 142.1(7) ?
E1BB Ru2B E2AB 1_565 3 116.22(6) ?
E2AA Ru2B E2AB 3_455 3 91.71(8) ?
C4B Ru2B E2BB . 1_565 141.1(7) ?
C4A Ru2B E2BB . 1_565 57.6(4) ?
C3A Ru2B E2BB 4_465 1_565 87.5(6) ?
C1B Ru2B E2BB . 1_565 84.5(6) ?
C2B Ru2B E2BB 4_465 1_565 58.8(6) ?
E1BB Ru2B E2BB 1_565 1_565 90.23(8) ?
E2AA Ru2B E2BB 3_455 1_565 76.43(4) ?
E2AB Ru2B E2BB 3 1_565 143.34(7) ?
C4B Ru2B E1AB . 3 59.0(6) ?
C4A Ru2B E1AB . 3 147.4(5) ?
C3A Ru2B E1AB 4_465 3 130.8(6) ?
C1B Ru2B E1AB . 3 56.2(6) ?
C2B Ru2B E1AB 4_465 3 82.8(5) ?
E1BB Ru2B E1AB 1_565 3 75.68(5) ?
E2AA Ru2B E1AB 3_455 3 94.18(7) ?
E2AB Ru2B E1AB 3 3 74.20(6) ?
E2BB Ru2B E1AB 1_565 3 140.21(6) ?
C4B Ru2B E2BA . 1_565 58.5(6) ?
C4A Ru2B E2BA . 1_565 80.3(4) ?
C3A Ru2B E2BA 4_465 1_565 54.8(6) ?
C1B Ru2B E2BA . 1_565 130.8(7) ?
C2B Ru2B E2BA 4_465 1_565 143.7(7) ?
E1BB Ru2B E2BA 1_565 1_565 72.32(7) ?
E2AA Ru2B E2BA 3_455 1_565 138.87(7) ?
E2AB Ru2B E2BA 3 1_565 74.17(4) ?
E2BB Ru2B E2BA 1_565 1_565 92.07(7) ?
E1AB Ru2B E2BA 3 1_565 117.48(5) ?
C4B Ru2B C3B . . 14.9(4) ?
C4A Ru2B C3B . . 144.8(4) ?
C3A Ru2B C3B 4_465 . 108.5(5) ?
C1B Ru2B C3B . . 81.2(5) ?
C2B Ru2B C3B 4_465 . 116.8(5) ?
E1BB Ru2B C3B 1_565 . 49.5(4) ?
E2AA Ru2B C3B 3_455 . 140.8(5) ?
E2AB Ru2B C3B 3 . 68.4(4) ?
E2BB Ru2B C3B 1_565 . 138.8(5) ?
E1AB Ru2B C3B 3 . 48.8(4) ?
E2BA Ru2B C3B 1_565 . 69.6(4) ?
C4B Ru2B Ru2B . 2_565 90.6(7) ?
C4A Ru2B Ru2B . 2_565 93.2(5) ?
C3A Ru2B Ru2B 4_465 2_565 89.9(8) ?
C1B Ru2B Ru2B . 2_565 90.8(8) ?
C2B Ru2B Ru2B 4_465 2_565 89.5(7) ?
E1BB Ru2B Ru2B 1_565 2_565 129.88(5) ?
E2AA Ru2B Ru2B 3_455 2_565 51.99(5) ?
E2AB Ru2B Ru2B 3 2_565 52.68(5) ?
E2BB Ru2B Ru2B 1_565 2_565 128.36(5) ?
E1AB Ru2B Ru2B 3 2_565 54.23(5) ?
E2BA Ru2B Ru2B 1_565 2_565 126.81(4) ?
C3B Ru2B Ru2B . 2_565 90.4(5) ?
C4B Ru2B Ru2B . 2_575 89.4(7) ?
C4A Ru2B Ru2B . 2_575 86.8(5) ?
C3A Ru2B Ru2B 4_465 2_575 90.1(8) ?
C1B Ru2B Ru2B . 2_575 89.2(8) ?
C2B Ru2B Ru2B 4_465 2_575 90.5(7) ?
E1BB Ru2B Ru2B 1_565 2_575 50.12(5) ?
E2AA Ru2B Ru2B 3_455 2_575 128.01(5) ?
E2AB Ru2B Ru2B 3 2_575 127.32(5) ?
E2BB Ru2B Ru2B 1_565 2_575 51.64(5) ?
E1AB Ru2B Ru2B 3 2_575 125.77(5) ?
E2BA Ru2B Ru2B 1_565 2_575 53.19(4) ?
C3B Ru2B Ru2B . 2_575 89.6(5) ?
Ru2B Ru2B Ru2B 2_565 2_575 180.00(14) ?
C4B Ru2B Ru2A . 4_465 147.6(3) ?
C4A Ru2B Ru2A . 4_465 17.7(4) ?
C3A Ru2B Ru2A 4_465 4_465 54.1(4) ?
C1B Ru2B Ru2A . 4_465 116.3(4) ?
C2B Ru2B Ru2A 4_465 4_465 80.7(4) ?
E1BB Ru2B Ru2A 1_565 4_465 136.47(9) ?
E2AA Ru2B Ru2A 3_455 4_465 47.88(4) ?
E2AB Ru2B Ru2A 3 4_465 99.07(6) ?
E2BB Ru2B Ru2A 1_565 4_465 47.62(4) ?
E1AB Ru2B Ru2A 3 4_465 141.80(8) ?
E2BA Ru2B Ru2A 1_565 4_465 95.52(6) ?
C3B Ru2B Ru2A . 4_465 162.4(2) ?
Ru2B Ru2B Ru2A 2_565 4_465 91.30(5) ?
Ru2B Ru2B Ru2A 2_575 4_465 88.70(5) ?
C4B Ru2B Ru2A . . 18.8(3) ?
C4A Ru2B Ru2A . . 111.3(4) ?
C3A Ru2B Ru2A 4_465 . 74.8(4) ?
C1B Ru2B Ru2A . . 114.8(4) ?
C2B Ru2B Ru2A 4_465 . 150.4(4) ?
E1BB Ru2B Ru2A 1_565 . 72.57(5) ?
E2AA Ru2B Ru2A 3_455 . 136.66(8) ?
E2AB Ru2B Ru2A 3 . 45.19(4) ?
E2BB Ru2B Ru2A 1_565 . 138.56(8) ?
E1AB Ru2B Ru2A 3 . 72.64(5) ?
E2BA Ru2B Ru2A 1_565 . 47.12(4) ?
C3B Ru2B Ru2A . . 33.6(2) ?
Ru2B Ru2B Ru2A 2_565 . 89.46(5) ?
Ru2B Ru2B Ru2A 2_575 . 90.54(5) ?
Ru2A Ru2B Ru2A 4_465 . 128.89(5) ?
C4B Ru2B Ru3 . . 75.2(3) ?
C4A Ru2B Ru3 . . 153.8(4) ?
C3A Ru2B Ru3 4_465 . 168.2(5) ?
C1B Ru2B Ru3 . . 21.0(4) ?
C2B Ru2B Ru3 4_465 . 56.6(4) ?
E1BB Ru2B Ru3 1_565 . 43.81(4) ?
E2AA Ru2B Ru3 3_455 . 106.08(6) ?
E2AB Ru2B Ru3 3 . 117.73(6) ?
E2BB Ru2B Ru3 1_565 . 98.92(6) ?
E1AB Ru2B Ru3 3 . 45.99(4) ?
E2BA Ru2B Ru3 1_565 . 114.74(6) ?
C3B Ru2B Ru3 . . 60.4(2) ?
Ru2B Ru2B Ru3 2_565 . 93.76(4) ?
Ru2B Ru2B Ru3 2_575 . 86.24(4) ?
Ru2A Ru2B Ru3 4_465 . 136.88(6) ?
Ru2A Ru2B Ru3 . . 93.99(4) ?
C4B Ru2B Ru1B . 3_455 150.5(4) ?
C4A Ru2B Ru1B . 3_455 79.5(4) ?
C3A Ru2B Ru1B 4_465 3_455 115.7(4) ?
C1B Ru2B Ru1B . 3_455 54.7(4) ?
C2B Ru2B Ru1B 4_465 3_455 19.2(4) ?
E1BB Ru2B Ru1B 1_565 3_455 101.97(5) ?
E2AA Ru2B Ru1B 3_455 3_455 45.43(4) ?
E2AB Ru2B Ru1B 3 3_455 136.13(8) ?
E2BB Ru2B Ru1B 1_565 3_455 49.55(4) ?
E1AB Ru2B Ru1B 3 3_455 96.60(5) ?
E2BA Ru2B Ru1B 1_565 3_455 141.58(7) ?
C3B Ru2B Ru1B . 3_455 135.7(2) ?
Ru2B Ru2B Ru1B 2_565 3_455 86.71(4) ?
Ru2B Ru2B Ru1B 2_575 3_455 93.29(4) ?
Ru2A Ru2B Ru1B 4_465 3_455 61.85(4) ?
Ru2A Ru2B Ru1B . 3_455 168.73(5) ?
Ru3 Ru2B Ru1B . 3_455 75.72(4) ?
C5A Ru3 C1A . 1_556 117.4(8) ?
C5A Ru3 C1B . . 116.3(8) ?
C1A Ru3 C1B 1_556 . 92.9(6) ?
C5A Ru3 C5B . 1_565 83.5(6) ?
C1A Ru3 C5B 1_556 1_565 124.5(9) ?
C1B Ru3 C5B . 1_565 124.7(9) ?
C5A Ru3 Ru1A . 1_556 48.5(5) ?
C1A Ru3 Ru1A 1_556 1_556 104.3(4) ?
C1B Ru3 Ru1A . 1_556 161.1(5) ?
C5B Ru3 Ru1A 1_565 1_556 50.3(5) ?
C5A Ru3 Ru1B . 2_565 47.6(4) ?
C1A Ru3 Ru1B 1_556 2_565 161.2(4) ?
C1B Ru3 Ru1B . 2_565 104.2(4) ?
C5B Ru3 Ru1B 1_565 2_565 50.4(5) ?
Ru1A Ru3 Ru1B 1_556 2_565 57.74(5) ?
C5A Ru3 E1BA . 1_566 108.8(4) ?
C1A Ru3 E1BA 1_556 1_566 59.9(6) ?
C1B Ru3 E1BA . 1_566 134.5(6) ?
C5B Ru3 E1BA 1_565 1_566 64.8(6) ?
Ru1A Ru3 E1BA 1_556 1_566 63.06(6) ?
Ru1B Ru3 E1BA 2_565 1_566 110.38(6) ?
C5A Ru3 E1BB . 1_565 107.5(4) ?
C1A Ru3 E1BB 1_556 1_565 134.5(6) ?
C1B Ru3 E1BB . 1_565 59.7(6) ?
C5B Ru3 E1BB 1_565 1_565 65.2(6) ?
Ru1A Ru3 E1BB 1_556 1_565 110.44(7) ?
Ru1B Ru3 E1BB 2_565 1_565 62.99(5) ?
E1BA Ru3 E1BB 1_566 1_565 112.40(5) ?
C5A Ru3 E1AB . 3 57.9(4) ?
C1A Ru3 E1AB 1_556 3 120.5(7) ?
C1B Ru3 E1AB . 3 58.4(7) ?
C5B Ru3 E1AB 1_565 3 114.1(6) ?
Ru1A Ru3 E1AB 1_556 3 105.02(7) ?
Ru1B Ru3 E1AB 2_565 3 64.72(5) ?
E1BA Ru3 E1AB 1_566 3 166.08(6) ?
E1BB Ru3 E1AB 1_565 3 77.72(4) ?
C5A Ru3 E1AA . 3_556 59.0(4) ?
C1A Ru3 E1AA 1_556 3_556 58.5(6) ?
C1B Ru3 E1AA . 3_556 120.7(7) ?
C5B Ru3 E1AA 1_565 3_556 113.8(6) ?
Ru1A Ru3 E1AA 1_556 3_556 64.58(6) ?
Ru1B Ru3 E1AA 2_565 3_556 105.01(6) ?
E1BA Ru3 E1AA 1_566 3_556 77.77(5) ?
E1BB Ru3 E1AA 1_565 3_556 166.00(6) ?
E1AB Ru3 E1AA 3 3_556 90.74(5) ?
C5A Ru3 Ru3 . 2_575 129.8(5) ?
C1A Ru3 Ru3 1_556 2_575 96.4(8) ?
C1B Ru3 Ru3 . 2_575 96.3(8) ?
C5B Ru3 Ru3 1_565 2_575 46.3(4) ?
Ru1A Ru3 Ru3 1_556 2_575 89.64(4) ?
Ru1B Ru3 Ru3 2_565 2_575 89.56(4) ?
E1BA Ru3 Ru3 1_566 2_575 56.36(3) ?
E1BB Ru3 Ru3 1_565 2_575 56.42(3) ?
E1AB Ru3 Ru3 3 2_575 134.04(3) ?
E1AA Ru3 Ru3 3_556 2_575 134.02(3) ?
C5A Ru3 C5A . 2_565 19.6(5) ?
C1A Ru3 C5A 1_556 2_565 104.9(8) ?
C1B Ru3 C5A . 2_565 104.2(8) ?
C5B Ru3 C5A 1_565 2_565 103.1(5) ?
Ru1A Ru3 C5A 1_556 2_565 64.1(3) ?
Ru1B Ru3 C5A 2_565 2_565 63.7(3) ?
E1BA Ru3 C5A 1_566 2_565 117.1(3) ?
E1BB Ru3 C5A 1_565 2_565 116.2(3) ?
E1AB Ru3 C5A 3 2_565 49.0(3) ?
E1AA Ru3 C5A 3_556 2_565 49.8(3) ?
Ru3 Ru3 C5A 2_575 2_565 149.4(3) ?
C5A Ru3 E3A . 1_565 168.5(5) ?
C1A Ru3 E3A 1_556 1_565 56.9(6) ?
C1B Ru3 E3A . 1_565 56.9(6) ?
C5B Ru3 E3A 1_565 1_565 108.0(4) ?
Ru1A Ru3 E3A 1_556 1_565 140.21(6) ?
Ru1B Ru3 E3A 2_565 1_565 140.05(6) ?
E1BA Ru3 E3A 1_566 1_565 77.69(6) ?
E1BB Ru3 E3A 1_565 1_565 77.61(6) ?
E1AB Ru3 E3A 3 1_565 114.73(7) ?
E1AA Ru3 E3A 3_556 1_565 114.90(6) ?
Ru3 Ru3 E3A 2_575 1_565 61.66(3) ?
C5A Ru3 E3A 2_565 1_565 148.9(3) ?
C5A Ru3 E3B . 3_455 101.9(5) ?
C1A Ru3 E3B 1_556 3_455 52.9(6) ?
C1B Ru3 E3B . 3_455 53.1(6) ?
C5B Ru3 E3B 1_565 3_455 174.6(4) ?
Ru1A Ru3 E3B 1_556 3_455 133.68(6) ?
Ru1B Ru3 E3B 2_565 3_455 133.78(6) ?
E1BA Ru3 E3B 1_566 3_455 112.76(6) ?
E1BB Ru3 E3B 1_565 3_455 112.76(7) ?
E1AB Ru3 E3B 3 3_455 69.43(5) ?
E1AA Ru3 E3B 3_556 3_455 69.48(5) ?
Ru3 Ru3 E3B 2_575 3_455 128.33(3) ?
C5A Ru3 E3B 2_565 3_455 82.3(3) ?
E3A Ru3 E3B 1_565 3_455 66.66(3) ?
C5A Ru3 C2A . 1_556 125.2(6) ?
C1A Ru3 C2A 1_556 1_556 11.9(5) ?
C1B Ru3 C2A . 1_556 81.2(5) ?
C5B Ru3 C2A 1_565 1_556 130.7(6) ?
Ru1A Ru3 C2A 1_556 1_556 116.2(2) ?
Ru1B Ru3 C2A 2_565 1_556 172.3(3) ?
E1BA Ru3 C2A 1_566 1_556 67.9(3) ?
E1BB Ru3 C2A 1_565 1_556 124.7(3) ?
E1AB Ru3 C2A 3 1_556 115.1(4) ?
E1AA Ru3 C2A 3_556 1_556 67.4(3) ?
Ru3 Ru3 C2A 2_575 1_556 95.3(4) ?
C5A Ru3 C2A 2_565 1_556 109.9(5) ?
E3A Ru3 C2A 1_565 1_556 47.5(3) ?
E3B Ru3 C2A 3_455 1_556 45.7(3) ?
C5A Ru3 C2B . 4_465 124.6(6) ?
C1A Ru3 C2B 1_556 4_465 81.1(5) ?
C1B Ru3 C2B . 4_465 12.1(5) ?
C5B Ru3 C2B 1_565 4_465 130.7(7) ?
Ru1A Ru3 C2B 1_556 4_465 172.6(4) ?
Ru1B Ru3 C2B 2_565 4_465 116.3(3) ?
E1BA Ru3 C2B 1_566 4_465 124.4(4) ?
E1BB Ru3 C2B 1_565 4_465 67.6(4) ?
E1AB Ru3 C2B 3 4_465 67.6(4) ?
E1AA Ru3 C2B 3_556 4_465 115.5(4) ?
Ru3 Ru3 C2B 2_575 4_465 94.9(5) ?
C5A Ru3 C2B 2_565 4_465 109.8(6) ?
E3A Ru3 C2B 1_565 4_465 47.1(4) ?
E3B Ru3 C2B 3_455 4_465 46.0(4) ?
C2A Ru3 C2B 1_556 4_465 69.4(3) ?
C5A Ru3 C3B . . 66.1(5) ?
C1A Ru3 C3B 1_556 . 161.3(6) ?
C1B Ru3 C3B . . 70.3(5) ?
C5B Ru3 C3B 1_565 . 73.4(7) ?
Ru1A Ru3 C3B 1_556 . 91.5(2) ?
Ru1B Ru3 C3B 2_565 . 33.9(2) ?
E1BA Ru3 C3B 1_566 . 138.2(4) ?
E1BB Ru3 C3B 1_565 . 43.4(4) ?
E1AB Ru3 C3B 3 . 43.8(4) ?
E1AA Ru3 C3B 3_556 . 122.6(4) ?
Ru3 Ru3 C3B 2_575 . 93.7(4) ?
C5A Ru3 C3B 2_565 . 72.8(5) ?
E3A Ru3 C3B 1_565 . 115.7(3) ?
E3B Ru3 C3B 3_455 . 108.7(3) ?
C2A Ru3 C3B 1_556 . 150.9(4) ?
C2B Ru3 C3B 4_465 . 82.3(4) ?
C5A Ru3 C3A . 1_556 67.7(6) ?
C1A Ru3 C3A 1_556 1_556 70.6(5) ?
C1B Ru3 C3A . 1_556 161.8(6) ?
C5B Ru3 C3A 1_565 1_556 72.7(7) ?
Ru1A Ru3 C3A 1_556 1_556 33.7(2) ?
Ru1B Ru3 C3A 2_565 1_556 91.3(2) ?
E1BA Ru3 C3A 1_566 1_556 43.1(4) ?
E1BB Ru3 C3A 1_565 1_556 137.8(4) ?
E1AB Ru3 C3A 3 1_556 123.0(4) ?
E1AA Ru3 C3A 3_556 1_556 44.3(4) ?
Ru3 Ru3 C3A 2_575 1_556 93.2(4) ?
C5A Ru3 C3A 2_565 1_556 74.0(5) ?
E3A Ru3 C3A 1_565 1_556 115.7(3) ?
E3B Ru3 C3A 3_455 1_556 109.1(4) ?
C2A Ru3 C3A 1_556 1_556 82.5(3) ?
C2B Ru3 C3A 4_465 1_556 151.2(4) ?
C3B Ru3 C3A . 1_556 124.6(3) ?
C2A C1A Ru3 . 1_554 148.9(12) ?
C2A C1A Ru2A . . 73.3(9) ?
Ru3 C1A Ru2A 1_554 . 137.5(7) ?
C2A C1A E1BA . 1_565 124.4(16) ?
Ru3 C1A E1BA 1_554 1_565 73.3(6) ?
Ru2A C1A E1BA . 1_565 73.8(5) ?
C2A C1A E1AA . 3 124.3(17) ?
Ru3 C1A E1AA 1_554 3 76.3(6) ?
Ru2A C1A E1AA . 3 77.3(6) ?
E1BA C1A E1AA 1_565 3 89.8(5) ?
C2A C1A E3B . 3_454 73.4(12) ?
Ru3 C1A E3B 1_554 3_454 86.5(6) ?
Ru2A C1A E3B . 3_454 124.3(10) ?
E1BA C1A E3B 1_565 3_454 159.8(6) ?
E1AA C1A E3B 3 3_454 86.3(8) ?
C2A C1A E3A . 1_564 72.0(12) ?
Ru3 C1A E3A 1_554 1_564 82.7(6) ?
Ru2A C1A E3A . 1_564 124.9(9) ?
E1BA C1A E3A 1_565 1_564 92.5(9) ?
E1AA C1A E3A 3 1_564 157.3(6) ?
E3B C1A E3A 3_454 1_564 83.8(4) ?
C2A C1A C1B . 1_554 105.7(10) ?
Ru3 C1A C1B 1_554 1_554 43.7(4) ?
Ru2A C1A C1B . 1_554 178.1(12) ?
E1BA C1A C1B 1_565 1_554 108.0(8) ?
E1AA C1A C1B 3 1_554 102.1(7) ?
E3B C1A C1B 3_454 1_554 53.8(6) ?
E3A C1A C1B 1_564 1_554 55.8(5) ?
C2A C1A C4A . 4_565 113.2(10) ?
Ru3 C1A C4A 1_554 4_565 97.7(6) ?
Ru2A C1A C4A . 4_565 40.0(3) ?
E1BA C1A C4A 1_565 4_565 51.7(4) ?
E1AA C1A C4A 3 4_565 52.1(4) ?
E3B C1A C4A 3_454 4_565 134.9(10) ?
E3A C1A C4A 1_564 4_565 141.2(10) ?
C1B C1A C4A 1_554 4_565 140.9(6) ?
C2A C1A Ru1A . 4_465 19.1(7) ?
Ru3 C1A Ru1A 1_554 4_465 130.1(6) ?
Ru2A C1A Ru1A . 4_465 92.4(5) ?
E1BA C1A Ru1A 1_565 4_465 134.9(9) ?
E1AA C1A Ru1A 3 4_465 129.7(9) ?
E3B C1A Ru1A 3_454 4_465 59.2(3) ?
E3A C1A Ru1A 1_564 4_465 60.3(3) ?
C1B C1A Ru1A 1_554 4_465 86.6(5) ?
C4A C1A Ru1A 4_565 4_465 132.2(5) ?
C2A C1A E2BA . 1_565 40.8(12) ?
Ru3 C1A E2BA 1_554 1_565 142.2(11) ?
Ru2A C1A E2BA . 1_565 57.2(4) ?
E1BA C1A E2BA 1_565 1_565 83.6(6) ?
E1AA C1A E2BA 3 1_565 134.1(5) ?
E3B C1A E2BA 3_454 1_565 113.1(5) ?
E3A C1A E2BA 1_564 1_565 68.6(5) ?
C1B C1A E2BA 1_554 1_565 123.1(7) ?
C4A C1A E2BA 4_565 1_565 90.5(5) ?
Ru1A C1A E2BA 4_465 1_565 54.1(2) ?
C2A C1A E2AB . 3 36.8(11) ?
Ru3 C1A E2AB 1_554 3 155.8(11) ?
Ru2A C1A E2AB . 3 52.9(4) ?
E1BA C1A E2AB 1_565 3 125.7(5) ?
E1AA C1A E2AB 3 3 88.1(7) ?
E3B C1A E2AB 3_454 3 74.0(5) ?
E3A C1A E2AB 1_564 3 108.6(4) ?
C1B C1A E2AB 1_554 3 125.4(7) ?
C4A C1A E2AB 4_565 3 86.6(5) ?
Ru1A C1A E2AB 4_465 3 49.9(2) ?
E2BA C1A E2AB 1_565 3 61.0(2) ?
C2B C1B Ru3 4_465 . 148.6(13) ?
C2B C1B Ru2B 4_465 . 73.6(10) ?
Ru3 C1B Ru2B . . 137.4(8) ?
C2B C1B E1BB 4_465 1_565 123.9(18) ?
Ru3 C1B E1BB . 1_565 73.2(6) ?
Ru2B C1B E1BB . 1_565 73.3(6) ?
C2B C1B E1AB 4_465 3 125.3(19) ?
Ru3 C1B E1AB . 3 76.1(6) ?
Ru2B C1B E1AB . 3 78.2(6) ?
E1BB C1B E1AB 1_565 3 89.8(5) ?
C2B C1B E3B 4_465 3_455 74.1(13) ?
Ru3 C1B E3B . 3_455 86.1(6) ?
Ru2B C1B E3B . 3_455 125.4(11) ?
E1BB C1B E3B 1_565 3_455 159.3(7) ?
E1AB C1B E3B 3 3_455 86.1(9) ?
C2B C1B E3A 4_465 1_565 71.4(13) ?
Ru3 C1B E3A . 1_565 82.5(7) ?
Ru2B C1B E3A . 1_565 124.4(10) ?
E1BB C1B E3A 1_565 1_565 92.5(9) ?
E1AB C1B E3A 3 1_565 156.9(6) ?
E3B C1B E3A 3_455 1_565 83.7(4) ?
C2B C1B C1A 4_465 1_556 105.7(11) ?
Ru3 C1B C1A . 1_556 43.4(4) ?
Ru2B C1B C1A . 1_556 178.9(12) ?
E1BB C1B C1A 1_565 1_556 107.8(8) ?
E1AB C1B C1A 3 1_556 101.6(7) ?
E3B C1B C1A 3_455 1_556 53.6(5) ?
E3A C1B C1A 1_565 1_556 55.8(5) ?
C2B C1B C4B 4_465 . 114.1(11) ?
Ru3 C1B C4B . . 97.2(6) ?
Ru2B C1B C4B . . 40.5(4) ?
E1BB C1B C4B 1_565 . 50.1(5) ?
E1AB C1B C4B 3 . 53.4(5) ?
E3B C1B C4B 3_455 . 136.5(11) ?
E3A C1B C4B 1_565 . 139.8(11) ?
C1A C1B C4B 1_556 . 140.2(6) ?
C2B C1B Ru1B 4_465 3_455 19.3(8) ?
Ru3 C1B Ru1B . 3_455 129.8(6) ?
Ru2B C1B Ru1B . 3_455 92.7(5) ?
E1BB C1B Ru1B 1_565 3_455 135.2(9) ?
E1AB C1B Ru1B 3 3_455 129.6(10) ?
E3B C1B Ru1B 3_455 3_455 59.2(3) ?
E3A C1B Ru1B 1_565 3_455 60.3(3) ?
C1A C1B Ru1B 1_556 3_455 86.6(5) ?
C4B C1B Ru1B . 3_455 133.1(5) ?
C2B C1B E2BB 4_465 1_565 40.1(13) ?
Ru3 C1B E2BB . 1_565 142.3(12) ?
Ru2B C1B E2BB . 1_565 56.6(4) ?
E1BB C1B E2BB 1_565 1_565 83.8(7) ?
E1AB C1B E2BB 3 1_565 134.3(6) ?
E3B C1B E2BB 3_455 1_565 113.4(5) ?
E3A C1B E2BB 1_565 1_565 68.8(5) ?
C1A C1B E2BB 1_556 1_565 123.4(7) ?
C4B C1B E2BB . 1_565 90.1(5) ?
Ru1B C1B E2BB 3_455 1_565 54.3(3) ?
C2B C1B E2AA 4_465 3_455 37.6(13) ?
Ru3 C1B E2AA . 3_455 155.4(12) ?
Ru2B C1B E2AA . 3_455 53.8(4) ?
E1BB C1B E2AA 1_565 3_455 126.2(5) ?
E1AB C1B E2AA 3 3_455 88.2(7) ?
E3B C1B E2AA 3_455 3_455 73.9(5) ?
E3A C1B E2AA 1_565 3_455 108.7(5) ?
C1A C1B E2AA 1_556 3_455 125.2(7) ?
C4B C1B E2AA . 3_455 88.1(5) ?
Ru1B C1B E2AA 3_455 3_455 49.9(3) ?
E2BB C1B E2AA 1_565 3_455 61.2(3) ?
C1A C2A Ru1A . 4_465 148.9(11) ?
C1A C2A Ru2A . . 71.5(8) ?
Ru1A C2A Ru2A 4_465 . 139.4(7) ?
C1A C2A E3B . 3_454 76.7(12) ?
Ru1A C2A E3B 4_465 3_454 79.1(5) ?
Ru2A C2A E3B . 3_454 125.1(8) ?
C1A C2A E2AB . 3 125.3(15) ?
Ru1A C2A E2AB 4_465 3 75.3(5) ?
Ru2A C2A E2AB . 3 71.3(5) ?
E3B C2A E2AB 3_454 3 93.9(7) ?
C1A C2A E2BA . 1_565 119.7(16) ?
Ru1A C2A E2BA 4_465 1_565 81.1(5) ?
Ru2A C2A E2BA . 1_565 74.3(5) ?
E3B C2A E2BA 3_454 1_565 159.5(6) ?
E2AB C2A E2BA 3 1_565 86.2(4) ?
C1A C2A E3A . 1_564 79.5(13) ?
Ru1A C2A E3A 4_465 1_564 79.9(5) ?
Ru2A C2A E3A . 1_564 128.2(9) ?
E3B C2A E3A 3_454 1_564 86.5(4) ?
E2AB C2A E3A 3 1_564 154.7(6) ?
E2BA C2A E3A 1_565 1_564 84.9(6) ?
C1A C2A C3A . 4_465 168.0(12) ?
Ru1A C2A C3A 4_465 4_465 42.8(4) ?
Ru2A C2A C3A . 4_465 97.1(5) ?
E3B C2A C3A 3_454 4_465 114.0(7) ?
E2AB C2A C3A 3 4_465 51.1(5) ?
E2BA C2A C3A 1_565 4_465 51.4(6) ?
E3A C2A C3A 1_564 4_465 105.8(7) ?
C1A C2A C4B . . 110.8(10) ?
Ru1A C2A C4B 4_465 . 100.3(5) ?
Ru2A C2A C4B . . 39.4(3) ?
E3B C2A C4B 3_454 . 139.1(9) ?
E2AB C2A C4B 3 . 48.0(5) ?
E2BA C2A C4B 1_565 . 50.5(5) ?
E3A C2A C4B 1_564 . 134.1(9) ?
C3A C2A C4B 4_465 . 57.7(4) ?
C1A C2A Ru3 . 1_554 19.2(7) ?
Ru1A C2A Ru3 4_465 1_554 130.0(5) ?
Ru2A C2A Ru3 . 1_554 90.6(4) ?
E3B C2A Ru3 3_454 1_554 65.5(3) ?
E2AB C2A Ru3 3 1_554 137.9(7) ?
E2BA C2A Ru3 1_565 1_554 126.0(7) ?
E3A C2A Ru3 1_564 1_554 64.5(3) ?
C3A C2A Ru3 4_465 1_554 170.2(8) ?
C4B C2A Ru3 . 1_554 129.7(5) ?
C1A C2A C2A . 2_565 93.0(16) ?
Ru1A C2A C2A 4_465 2_565 84.9(6) ?
Ru2A C2A C2A . 2_565 90.1(6) ?
E3B C2A C2A 3_454 2_565 48.1(4) ?
E2AB C2A C2A 3 2_565 48.9(4) ?
E2BA C2A C2A 1_565 2_565 135.0(4) ?
E3A C2A C2A 1_564 2_565 134.1(4) ?
C3A C2A C2A 4_465 2_565 90.7(7) ?
C4B C2A C2A . 2_565 91.1(6) ?
Ru3 C2A C2A 1_554 2_565 95.3(4) ?
C1A C2A E1BA . 1_565 37.0(12) ?
Ru1A C2A E1BA 4_465 1_565 151.8(9) ?
Ru2A C2A E1BA . 1_565 55.2(3) ?
E3B C2A E1BA 3_454 1_565 113.0(4) ?
E2AB C2A E1BA 3 1_565 126.4(5) ?
E2BA C2A E1BA 1_565 1_565 82.8(5) ?
E3A C2A E1BA 1_564 1_565 75.8(5) ?
C3A C2A E1BA 4_465 1_565 133.0(7) ?
C4B C2A E1BA . 1_565 86.8(5) ?
Ru3 C2A E1BA 1_554 1_565 48.4(2) ?
C2A C2A E1BA 2_565 1_565 122.4(3) ?
C1B C2B Ru1B 4_565 2_565 148.4(13) ?
C1B C2B Ru2B 4_565 4_565 70.8(9) ?
Ru1B C2B Ru2B 2_565 4_565 140.4(8) ?
C1B C2B E3B 4_565 1_565 75.7(13) ?
Ru1B C2B E3B 2_565 1_565 78.7(7) ?
Ru2B C2B E3B 4_565 1_565 124.7(10) ?
C1B C2B E2BB 4_565 3 120.2(18) ?
Ru1B C2B E2BB 2_565 3 82.3(6) ?
Ru2B C2B E2BB 4_565 3 74.0(6) ?
E3B C2B E2BB 1_565 3 160.3(7) ?
C1B C2B E2AA 4_565 1_565 123.9(17) ?
Ru1B C2B E2AA 2_565 1_565 75.5(6) ?
Ru2B C2B E2AA 4_565 1_565 72.1(6) ?
E3B C2B E2AA 1_565 1_565 93.1(9) ?
E2BB C2B E2AA 3 1_565 86.9(5) ?
C1B C2B E3A 4_565 3 79.7(14) ?
Ru1B C2B E3A 2_565 3 80.5(6) ?
Ru2B C2B E3A 4_565 3 127.6(11) ?
E3B C2B E3A 1_565 3 86.2(5) ?
E2BB C2B E3A 3 3 85.8(8) ?
E2AA C2B E3A 1_565 3 155.5(7) ?
C1B C2B C3B 4_565 . 168.6(13) ?
Ru1B C2B C3B 2_565 . 42.9(4) ?
Ru2B C2B C3B 4_565 . 98.2(6) ?
E3B C2B C3B 1_565 . 114.2(8) ?
E2BB C2B C3B 3 . 51.6(6) ?
E2AA C2B C3B 1_565 . 52.3(5) ?
E3A C2B C3B 3 . 106.0(8) ?
C1B C2B C4A 4_565 4_565 110.5(11) ?
Ru1B C2B C4A 2_565 4_565 101.0(6) ?
Ru2B C2B C4A 4_565 4_565 39.9(4) ?
E3B C2B C4A 1_565 4_565 140.4(10) ?
E2BB C2B C4A 3 4_565 49.0(4) ?
E2AA C2B C4A 1_565 4_565 49.9(4) ?
E3A C2B C4A 3 4_565 133.3(10) ?
C3B C2B C4A . 4_565 58.3(4) ?
C1B C2B Ru3 4_565 4_565 19.3(8) ?
Ru1B C2B Ru3 2_565 4_565 129.6(6) ?
Ru2B C2B Ru3 4_565 4_565 89.9(5) ?
E3B C2B Ru3 1_565 4_565 64.8(4) ?
E2BB C2B Ru3 3 4_565 126.4(9) ?
E2AA C2B Ru3 1_565 4_565 136.7(9) ?
E3A C2B Ru3 3 4_565 64.3(4) ?
C3B C2B Ru3 . 4_565 170.0(8) ?
C4A C2B Ru3 4_565 4_565 129.3(6) ?
C1B C2B E1BB 4_565 3 37.2(13) ?
Ru1B C2B E1BB 2_565 3 152.9(12) ?
Ru2B C2B E1BB 4_565 3 54.4(4) ?
E3B C2B E1BB 1_565 3 112.2(5) ?
E2BB C2B E1BB 3 3 83.1(6) ?
E2AA C2B E1BB 1_565 3 126.3(6) ?
E3A C2B E1BB 3 3 75.8(6) ?
C3B C2B E1BB . 3 133.6(8) ?
C4A C2B E1BB 4_565 3 86.2(5) ?
Ru3 C2B E1BB 4_565 3 48.3(3) ?
C1B C2B C2B 4_565 2_575 92.1(17) ?
Ru1B C2B C2B 2_565 2_575 84.2(8) ?
Ru2B C2B C2B 4_565 2_575 90.5(7) ?
E3B C2B C2B 1_565 2_575 47.9(5) ?
E2BB C2B C2B 3 2_575 134.9(5) ?
E2AA C2B C2B 1_565 2_575 48.0(5) ?
E3A C2B C2B 3 2_575 133.7(5) ?
C3B C2B C2B . 2_575 90.9(7) ?
C4A C2B C2B 4_565 2_575 92.4(6) ?
Ru3 C2B C2B 4_565 2_575 94.9(5) ?
E1BB C2B C2B 3 2_575 121.9(4) ?
C4A C3A Ru1A 4_565 . 140.9(11) ?
C4A C3A Ru2B 4_565 4_565 69.7(8) ?
Ru1A C3A Ru2B . 4_565 149.1(8) ?
C4A C3A E2AB 4_565 1_665 127.2(16) ?
Ru1A C3A E2AB . 1_665 78.2(7) ?
Ru2B C3A E2AB 4_565 1_665 76.1(6) ?
C4A C3A E2BA 4_565 3 119.8(17) ?
Ru1A C3A E2BA . 3 84.0(7) ?
Ru2B C3A E2BA 4_565 3 79.7(6) ?
E2AB C3A E2BA 1_665 3 91.1(5) ?
C4A C3A E1BA 4_565 1_565 74.5(11) ?
Ru1A C3A E1BA . 1_565 76.8(6) ?
Ru2B C3A E1BA 4_565 1_565 119.6(10) ?
E2AB C3A E1BA 1_665 1_565 89.7(9) ?
E2BA C3A E1BA 3 1_565 160.2(7) ?
C4A C3A E1AA 4_565 3 73.2(12) ?
Ru1A C3A E1AA . 3 79.5(6) ?
Ru2B C3A E1AA 4_565 3 124.2(10) ?
E2AB C3A E1AA 1_665 3 157.6(7) ?
E2BA C3A E1AA 3 3 84.3(8) ?
E1BA C3A E1AA 1_565 3 87.5(5) ?
C4A C3A C2A 4_565 4_565 174.3(17) ?
Ru1A C3A C2A . 4_565 43.2(4) ?
Ru2B C3A C2A 4_565 4_565 106.7(6) ?
E2AB C3A C2A 1_665 4_565 54.6(5) ?
E2BA C3A C2A 3 4_565 54.6(5) ?
E1BA C3A C2A 1_565 4_565 111.2(8) ?
E1AA C3A C2A 3 4_565 106.2(8) ?
C4A C3A C4B 4_565 4_565 111.1(10) ?
Ru1A C3A C4B . 4_565 108.0(6) ?
Ru2B C3A C4B 4_565 4_565 41.6(4) ?
E2AB C3A C4B 1_665 4_565 51.8(5) ?
E2BA C3A C4B 3 4_565 54.4(6) ?
E1BA C3A C4B 1_565 4_565 136.8(11) ?
E1AA C3A C4B 3 4_565 135.7(11) ?
C2A C3A C4B 4_565 4_565 65.1(5) ?
C4A C3A Ru2A 4_565 . 23.2(7) ?
Ru1A C3A Ru2A . . 117.7(6) ?
Ru2B C3A Ru2A 4_565 . 92.7(5) ?
E2AB C3A Ru2A 1_665 . 134.4(10) ?
E2BA C3A Ru2A 3 . 130.9(10) ?
E1BA C3A Ru2A 1_565 . 57.5(3) ?
E1AA C3A Ru2A 3 . 60.2(3) ?
C2A C3A Ru2A 4_565 . 160.6(6) ?
C4B C3A Ru2A 4_565 . 134.3(6) ?
C4A C3A E2AA 4_565 1_565 40.9(11) ?
Ru1A C3A E2AA . 1_565 139.1(11) ?
Ru2B C3A E2AA 4_565 1_565 55.7(4) ?
E2AB C3A E2AA 1_665 1_565 86.5(7) ?
E2BA C3A E2AA 3 1_565 134.5(6) ?
E1BA C3A E2AA 1_565 1_565 65.2(5) ?
E1AA C3A E2AA 3 1_565 112.2(5) ?
C2A C3A E2AA 4_565 1_565 141.1(9) ?
C4B C3A E2AA 4_565 1_565 90.7(5) ?
Ru2A C3A E2AA . 1_565 52.6(3) ?
C4A C3A C3A 4_565 2_575 95.1(15) ?
Ru1A C3A C3A . 2_575 83.8(8) ?
Ru2B C3A C3A 4_565 2_575 90.1(8) ?
E2AB C3A C3A 1_665 2_575 45.3(5) ?
E2BA C3A C3A 3 2_575 136.3(5) ?
E1BA C3A C3A 1_565 2_575 46.7(5) ?
E1AA C3A C3A 3 2_575 133.8(5) ?
C2A C3A C3A 4_565 2_575 89.3(7) ?
C4B C3A C3A 4_565 2_575 90.4(7) ?
Ru2A C3A C3A . 2_575 91.7(5) ?
E2AA C3A C3A 1_565 2_575 59.4(4) ?
C4B C3B Ru1B . 2_565 141.6(11) ?
C4B C3B Ru2A . . 69.3(8) ?
Ru1B C3B Ru2A 2_565 . 148.2(7) ?
C4B C3B E2BB . 3 123.9(17) ?
Ru1B C3B E2BB 2_565 3 84.7(6) ?
Ru2A C3B E2BB . 3 77.4(5) ?
C4B C3B E2AA . 1_565 122.6(17) ?
Ru1B C3B E2AA 2_565 1_565 77.0(6) ?
Ru2A C3B E2AA . 1_565 77.0(5) ?
E2BB C3B E2AA 3 1_565 90.3(4) ?
C4B C3B E1BB . 1_565 71.5(13) ?
Ru1B C3B E1BB 2_565 1_565 76.9(6) ?
Ru2A C3B E1BB . 1_565 120.4(9) ?
E2BB C3B E1BB 3 1_565 161.3(6) ?
E2AA C3B E1BB 1_565 1_565 88.7(8) ?
C4B C3B E1AB . 3 77.2(13) ?
Ru1B C3B E1AB 2_565 3 80.7(5) ?
Ru2A C3B E1AB . 3 123.2(10) ?
E2BB C3B E1AB 3 3 85.5(8) ?
E2AA C3B E1AB 1_565 3 157.6(6) ?
E1BB C3B E1AB 1_565 3 88.3(4) ?
C4B C3B C2B . . 175.1(10) ?
Ru1B C3B C2B 2_565 . 43.0(4) ?
Ru2A C3B C2B . . 105.8(6) ?
E2BB C3B C2B 3 . 54.4(6) ?
E2AA C3B C2B 1_565 . 54.2(6) ?
E1BB C3B C2B 1_565 . 111.2(8) ?
E1AB C3B C2B 3 . 106.7(7) ?
C4B C3B C4A . 4_565 110.5(9) ?
Ru1B C3B C4A 2_565 4_565 107.4(6) ?
Ru2A C3B C4A . 4_565 41.2(3) ?
E2BB C3B C4A 3 4_565 52.2(4) ?
E2AA C3B C4A 1_565 4_565 53.0(4) ?
E1BB C3B C4A 1_565 4_565 137.1(10) ?
E1AB C3B C4A 3 4_565 134.6(10) ?
C2B C3B C4A . 4_565 64.7(5) ?
C4B C3B Ru2B . . 23.4(6) ?
Ru1B C3B Ru2B 2_565 . 118.5(5) ?
Ru2A C3B Ru2B . . 92.7(4) ?
E2BB C3B Ru2B 3 . 132.5(9) ?
E2AA C3B Ru2B 1_565 . 133.0(9) ?
E1BB C3B Ru2B 1_565 . 57.1(3) ?
E1AB C3B Ru2B 3 . 61.3(3) ?
C2B C3B Ru2B . . 161.4(6) ?
C4A C3B Ru2B 4_565 . 133.9(5) ?
C4B C3B C5A . . 117.9(11) ?
Ru1B C3B C5A 2_565 . 33.9(4) ?
Ru2A C3B C5A . . 158.0(11) ?
E2BB C3B C5A 3 . 81.9(6) ?
E2AA C3B C5A 1_565 . 110.8(6) ?
E1BB C3B C5A 1_565 . 81.0(4) ?
E1AB C3B C5A 3 . 46.8(4) ?
C2B C3B C5A . . 66.9(5) ?
C4A C3B C5A 4_565 . 126.7(6) ?
Ru2B C3B C5A . . 95.7(4) ?
C4B C3B E2AB . 3 36.3(13) ?
Ru1B C3B E2AB 2_565 3 150.9(10) ?
Ru2A C3B E2AB . 3 55.0(4) ?
E2BB C3B E2AB 3 3 87.6(6) ?
E2AA C3B E2AB 1_565 3 131.2(5) ?
E1BB C3B E2AB 1_565 3 107.0(4) ?
E1AB C3B E2AB 3 3 70.7(5) ?
C2B C3B E2AB . 3 141.6(9) ?
C4A C3B E2AB 4_565 3 89.5(5) ?
Ru2B C3B E2AB . 3 51.4(2) ?
C5A C3B E2AB . 3 117.1(7) ?
C3A C4A Ru2A 4_465 4_465 141.6(11) ?
C3A C4A Ru2B 4_465 . 73.7(9) ?
Ru2A C4A Ru2B 4_465 . 143.9(7) ?
C3A C4A E2BB 4_465 1_565 130.6(15) ?
Ru2A C4A E2BB 4_465 1_565 79.6(5) ?
Ru2B C4A E2BB . 1_565 76.7(5) ?
C3A C4A E1BA 4_465 3_455 74.6(12) ?
Ru2A C4A E1BA 4_465 3_455 75.5(5) ?
Ru2B C4A E1BA . 3_455 121.7(8) ?
E2BB C4A E1BA 1_565 3_455 154.3(6) ?
C3A C4A E2AA 4_465 3_455 118.8(15) ?
Ru2A C4A E2AA 4_465 3_455 78.9(5) ?
Ru2B C4A E2AA . 3_455 73.9(5) ?
E2BB C4A E2AA 1_565 3_455 88.8(4) ?
E1BA C4A E2AA 3_455 3_455 80.7(6) ?
C3A C4A E1AA 4_465 1_565 76.4(12) ?
Ru2A C4A E1AA 4_465 1_565 79.3(5) ?
Ru2B C4A E1AA . 1_565 128.4(8) ?
E2BB C4A E1AA 1_565 1_565 92.9(6) ?
E1BA C4A E1AA 3_455 1_565 88.4(4) ?
E2AA C4A E1AA 3_455 1_565 157.4(6) ?
C3A C4A C3B 4_465 4_465 170.1(14) ?
Ru2A C4A C3B 4_465 4_465 45.2(4) ?
Ru2B C4A C3B . 4_465 98.8(5) ?
E2BB C4A C3B 1_565 4_465 51.3(5) ?
E1BA C4A C3B 3_455 4_465 105.0(7) ?
E2AA C4A C3B 3_455 4_465 51.8(5) ?
E1AA C4A C3B 1_565 4_465 113.5(7) ?
C3A C4A C1A 4_465 4_465 98.3(9) ?
Ru2A C4A C1A 4_465 4_465 43.6(4) ?
Ru2B C4A C1A . 4_465 170.9(8) ?
E2BB C4A C1A 1_565 4_465 112.2(7) ?
E1BA C4A C1A 3_455 4_465 50.7(5) ?
E2AA C4A C1A 3_455 4_465 107.4(7) ?
E1AA C4A C1A 1_565 4_465 51.4(5) ?
C3B C4A C1A 4_465 4_465 88.7(5) ?
C3A C4A Ru1A 4_465 4_465 23.9(7) ?
Ru2A C4A Ru1A 4_465 4_465 117.7(5) ?
Ru2B C4A Ru1A . 4_465 97.5(5) ?
E2BB C4A Ru1A 1_565 4_465 142.3(7) ?
E1BA C4A Ru1A 3_455 4_465 58.5(3) ?
E2AA C4A Ru1A 3_455 4_465 125.9(7) ?
E1AA C4A Ru1A 1_565 4_465 61.3(3) ?
C3B C4A Ru1A 4_465 4_465 161.5(6) ?
C1A C4A Ru1A 4_465 4_465 74.3(4) ?
C3A C4A C2B 4_465 4_465 115.3(10) ?
Ru2A C4A C2B 4_465 4_465 102.2(5) ?
Ru2B C4A C2B . 4_465 41.8(4) ?
E2BB C4A C2B 1_565 4_465 50.7(5) ?
E1BA C4A C2B 3_455 4_465 129.7(8) ?
E2AA C4A C2B 3_455 4_465 50.6(5) ?
E1AA C4A C2B 1_565 4_465 141.4(8) ?
C3B C4A C2B 4_465 4_465 57.0(4) ?
C1A C4A C2B 4_465 4_465 145.6(6) ?
Ru1A C4A C2B 4_465 4_465 138.9(5) ?
C3A C4A C4A 4_465 2_575 95.1(15) ?
Ru2A C4A C4A 4_465 2_575 90.8(6) ?
Ru2B C4A C4A . 2_575 93.2(5) ?
E2BB C4A C4A 1_565 2_575 48.1(4) ?
E1BA C4A C4A 3_455 2_575 137.3(4) ?
E2AA C4A C4A 3_455 2_575 136.8(4) ?
E1AA C4A C4A 1_565 2_575 49.1(4) ?
C3B C4A C4A 4_465 2_575 91.7(6) ?
C1A C4A C4A 4_465 2_575 91.7(6) ?
Ru1A C4A C4A 4_465 2_575 96.1(3) ?
C2B C4A C4A 4_465 2_575 92.4(6) ?
C3B C4B Ru2B . . 141.7(10) ?
C3B C4B Ru2A . . 75.1(8) ?
Ru2B C4B Ru2A . . 143.1(6) ?
C3B C4B E1BB . 1_565 77.9(13) ?
Ru2B C4B E1BB . 1_565 76.2(6) ?
Ru2A C4B E1BB . 1_565 127.2(10) ?
C3B C4B E2AB . 3 125.3(17) ?
Ru2B C4B E2AB . 3 78.0(6) ?
Ru2A C4B E2AB . 3 74.7(5) ?
E1BB C4B E2AB 1_565 3 154.2(6) ?
C3B C4B E2BA . 1_565 125.8(17) ?
Ru2B C4B E2BA . 1_565 79.3(6) ?
Ru2A C4B E2BA . 1_565 75.6(5) ?
E1BB C4B E2BA 1_565 1_565 85.2(8) ?
E2AB C4B E2BA 3 1_565 88.3(4) ?
C3B C4B E1AB . 3 73.2(12) ?
Ru2B C4B E1AB . 3 78.6(6) ?
Ru2A C4B E1AB . 3 124.1(10) ?
E1BB C4B E1AB 1_565 3 88.9(4) ?
E2AB C4B E1AB 3 3 87.9(8) ?
E2BA C4B E1AB 1_565 3 157.9(6) ?
C3B C4B C3A . 4_465 173.5(10) ?
Ru2B C4B C3A . 4_465 44.8(4) ?
Ru2A C4B C3A . 4_465 98.4(5) ?
E1BB C4B C3A 1_565 4_465 106.6(8) ?
E2AB C4B C3A 3 4_465 51.5(6) ?
E2BA C4B C3A 1_565 4_465 51.1(5) ?
E1AB C4B C3A 3 4_465 111.1(8) ?
C3B C4B C1B . . 98.2(9) ?
Ru2B C4B C1B . . 43.5(4) ?
Ru2A C4B C1B . . 173.2(7) ?
E1BB C4B C1B 1_565 . 51.2(6) ?
E2AB C4B C1B 3 . 108.8(8) ?
E2BA C4B C1B 1_565 . 110.1(8) ?
E1AB C4B C1B 3 . 51.2(5) ?
C3A C4B C1B 4_465 . 88.3(5) ?
C3B C4B Ru1B . 2_565 23.6(7) ?
Ru2B C4B Ru1B . 2_565 118.4(5) ?
Ru2A C4B Ru1B . 2_565 98.4(4) ?
E1BB C4B Ru1B 1_565 2_565 59.4(3) ?
E2AB C4B Ru1B 3 2_565 138.1(9) ?
E2BA C4B Ru1B 1_565 2_565 130.8(9) ?
E1AB C4B Ru1B 3 2_565 61.5(3) ?
C3A C4B Ru1B 4_465 2_565 162.8(6) ?
C1B C4B Ru1B . 2_565 75.0(4) ?
C3B C4B C2A . . 116.3(9) ?
Ru2B C4B C2A . . 101.9(5) ?
Ru2A C4B C2A . . 41.3(3) ?
E1BB C4B C2A 1_565 . 134.2(10) ?
E2AB C4B C2A 3 . 50.7(4) ?
E2BA C4B C2A 1_565 . 50.5(4) ?
E1AB C4B C2A 3 . 136.3(10) ?
C3A C4B C2A 4_465 . 57.1(4) ?
C1B C4B C2A . . 145.4(6) ?
Ru1B C4B C2A 2_565 . 139.5(5) ?
C3B C4B E2BB . 3 37.3(13) ?
Ru2B C4B E2BB . 3 144.3(10) ?
Ru2A C4B E2BB . 3 58.9(4) ?
E1BB C4B E2BB 1_565 3 114.4(4) ?
E2AB C4B E2BB 3 3 88.0(6) ?
E2BA C4B E2BB 1_565 3 133.5(5) ?
E1AB C4B E2BB 3 3 68.0(5) ?
C3A C4B E2BB 4_465 3 138.9(9) ?
C1B C4B E2BB . 3 114.9(6) ?
Ru1B C4B E2BB 2_565 3 55.5(2) ?
C2A C4B E2BB . 3 93.9(5) ?
C5A C5A Ru1B 2_565 2_565 130.9(5) ?
C5A C5A Ru3 2_565 . 129.8(5) ?
Ru1B C5A Ru3 2_565 . 84.3(6) ?
C5A C5A Ru1A 2_565 1_556 130.1(4) ?
Ru1B C5A Ru1A 2_565 1_556 80.4(6) ?
Ru3 C5A Ru1A . 1_556 83.5(6) ?
C5A C5A E1AB 2_565 3 74.2(4) ?
Ru1B C5A E1AB 2_565 3 82.6(5) ?
Ru3 C5A E1AB . 3 77.6(5) ?
Ru1A C5A E1AB 1_556 3 155.7(8) ?
C5A C5A E1AA 2_565 3_556 74.4(4) ?
Ru1B C5A E1AA 2_565 3_556 154.7(8) ?
Ru3 C5A E1AA . 3_556 76.8(5) ?
Ru1A C5A E1AA 1_556 3_556 80.9(5) ?
E1AB C5A E1AA 3 3_556 109.1(6) ?
C5A C5A E3A 2_565 3 75.9(3) ?
Ru1B C5A E3A 2_565 3 76.8(5) ?
Ru3 C5A E3A . 3 154.3(8) ?
Ru1A C5A E3A 1_556 3 76.4(5) ?
E1AB C5A E3A 3 3 116.2(6) ?
E1AA C5A E3A 3_556 3 114.9(6) ?
C5A C5A C5B 2_565 1_565 179.3(5) ?
Ru1B C5A C5B 2_565 1_565 49.5(6) ?
Ru3 C5A C5B . 1_565 50.5(6) ?
Ru1A C5A C5B 1_556 1_565 49.2(6) ?
E1AB C5A C5B 3 1_565 106.5(8) ?
E1AA C5A C5B 3_556 1_565 105.2(8) ?
E3A C5A C5B 3 1_565 103.8(7) ?
C5A C5A Ru1B 2_565 . 29.8(3) ?
Ru1B C5A Ru1B 2_565 . 101.1(6) ?
Ru3 C5A Ru1B . . 139.9(7) ?
Ru1A C5A Ru1B 1_556 . 136.6(7) ?
E1AB C5A Ru1B 3 . 64.0(4) ?
E1AA C5A Ru1B 3_556 . 104.2(5) ?
E3A C5A Ru1B 3 . 62.2(3) ?
C5B C5A Ru1B 1_565 . 150.6(8) ?
C5A C5A Ru3 2_565 2_565 30.6(3) ?
Ru1B C5A Ru3 2_565 2_565 140.8(7) ?
Ru3 C5A Ru3 . 2_565 99.2(6) ?
Ru1A C5A Ru3 1_556 2_565 138.8(7) ?
E1AB C5A Ru3 3 2_565 60.5(3) ?
E1AA C5A Ru3 3_556 2_565 60.2(3) ?
E3A C5A Ru3 3 2_565 106.5(5) ?
C5B C5A Ru3 1_565 2_565 149.7(8) ?
Ru1B C5A Ru3 . 2_565 52.5(3) ?
C5A C5A Ru1A 2_565 2_566 30.5(3) ?
Ru1B C5A Ru1A 2_565 2_566 137.2(7) ?
Ru3 C5A Ru1A . 2_566 138.6(7) ?
Ru1A C5A Ru1A 1_556 2_566 99.6(6) ?
E1AB C5A Ru1A 3 2_566 104.7(5) ?
E1AA C5A Ru1A 3_556 2_566 63.2(4) ?
E3A C5A Ru1A 3 2_566 62.0(3) ?
C5B C5A Ru1A 1_565 2_566 148.8(8) ?
Ru1B C5A Ru1A . 2_566 50.5(3) ?
Ru3 C5A Ru1A 2_565 2_566 52.4(3) ?
C5A C5A C3B 2_565 . 108.5(5) ?
Ru1B C5A C3B 2_565 . 34.4(4) ?
Ru3 C5A C3B . . 80.3(6) ?
Ru1A C5A C3B 1_556 . 113.7(7) ?
E1AB C5A C3B 3 . 48.3(4) ?
E1AA C5A C3B 3_556 . 151.2(6) ?
E3A C5A C3B 3 . 93.2(5) ?
C5B C5A C3B 1_565 . 72.1(8) ?
Ru1B C5A C3B . . 82.5(6) ?
Ru3 C5A C3B 2_565 . 107.3(6) ?
Ru1A C5A C3B 2_566 . 132.5(7) ?
Ru1A C5B Ru1A 2_566 1_546 88.4(9) ?
Ru1A C5B Ru1B 2_566 2 136.0(12) ?
Ru1A C5B Ru1B 1_546 2 75.6(4) ?
Ru1A C5B Ru1B 2_566 . 75.6(4) ?
Ru1A C5B Ru1B 1_546 . 136.0(12) ?
Ru1B C5B Ru1B 2 . 87.8(9) ?
Ru1A C5B Ru3 2_566 1_545 139.0(12) ?
Ru1A C5B Ru3 1_546 1_545 78.0(4) ?
Ru1B C5B Ru3 2 1_545 77.9(4) ?
Ru1B C5B Ru3 . 1_545 138.4(12) ?
Ru1A C5B Ru3 2_566 2_565 78.0(4) ?
Ru1A C5B Ru3 1_546 2_565 139.0(12) ?
Ru1B C5B Ru3 2 2_565 138.4(12) ?
Ru1B C5B Ru3 . 2_565 77.9(4) ?
Ru3 C5B Ru3 1_545 2_565 87.4(9) ?
Ru1A C5B E1BA 2_566 1_556 71.6(6) ?
Ru1A C5B E1BA 1_546 1_556 71.6(6) ?
Ru1B C5B E1BA 2 1_556 136.1(4) ?
Ru1B C5B E1BA . 1_556 136.1(4) ?
Ru3 C5B E1BA 1_545 1_556 67.4(6) ?
Ru3 C5B E1BA 2_565 1_556 67.4(6) ?
Ru1A C5B E1BB 2_566 . 135.8(4) ?
Ru1A C5B E1BB 1_546 . 135.8(4) ?
Ru1B C5B E1BB 2 . 71.2(6) ?
Ru1B C5B E1BB . . 71.2(6) ?
Ru3 C5B E1BB 1_545 . 67.2(6) ?
Ru3 C5B E1BB 2_565 . 67.2(6) ?
E1BA C5B E1BB 1_556 . 115.5(8) ?
Ru1A C5B C5A 2_566 1_545 134.9(10) ?
Ru1A C5B C5A 1_546 1_545 46.5(3) ?
Ru1B C5B C5A 2 1_545 45.7(3) ?
Ru1B C5B C5A . 1_545 133.5(10) ?
Ru3 C5B C5A 1_545 1_545 46.0(3) ?
Ru3 C5B C5A 2_565 1_545 133.4(10) ?
E1BA C5B C5A 1_556 1_545 90.4(6) ?
E1BB C5B C5A . 1_545 89.3(6) ?
Ru1A C5B C5A 2_566 2_565 46.5(3) ?
Ru1A C5B C5A 1_546 2_565 134.9(10) ?
Ru1B C5B C5A 2 2_565 133.5(10) ?
Ru1B C5B C5A . 2_565 45.7(3) ?
Ru3 C5B C5A 1_545 2_565 133.4(10) ?
Ru3 C5B C5A 2_565 2_565 46.0(3) ?
E1BA C5B C5A 1_556 2_565 90.4(6) ?
E1BB C5B C5A . 2_565 89.3(6) ?
C5A C5B C5A 1_545 2_565 178.6(12) ?
Ru1A C5B E3B 2_566 . 68.0(6) ?
Ru1A C5B E3B 1_546 . 68.0(6) ?
Ru1B C5B E3B 2 . 67.9(6) ?
Ru1B C5B E3B . . 67.9(6) ?
Ru3 C5B E3B 1_545 . 136.3(4) ?
Ru3 C5B E3B 2_565 . 136.3(4) ?
E1BA C5B E3B 1_556 . 122.4(9) ?
E1BB C5B E3B . . 122.0(8) ?
C5A C5B E3B 1_545 . 90.3(6) ?
C5A C5B E3B 2_565 . 90.3(6) ?
Ru1A C5B E2AA 2_566 . 111.7(7) ?
Ru1A C5B E2AA 1_546 . 111.7(7) ?
Ru1B C5B E2AA 2 . 44.1(4) ?
Ru1B C5B E2AA . . 44.1(4) ?
Ru3 C5B E2AA 1_545 . 109.3(7) ?
Ru3 C5B E2AA 2_565 . 109.3(7) ?
E1BA C5B E2AA 1_556 . 175.1(8) ?
E1BB C5B E2AA . . 59.6(4) ?
C5A C5B E2AA 1_545 . 89.6(6) ?
C5A C5B E2AA 2_565 . 89.6(6) ?
E3B C5B E2AA . . 62.5(4) ?

loop_
_geom_bond_atom_site_label_1
_geom_bond_atom_site_label_2
_geom_bond_site_symmetry_2
_geom_bond_distance
_geom_bond_publ_flag
E1AA C1A 4_455 2.58(2) yes
E1AA C1A 3_445 2.58(2) yes
E1AA C5A 4_454 2.59(2) yes
E1AA C5A 3_444 2.59(2) yes
E1AA C4A 2_565 2.61(2) yes
E1AA C4A 1_545 2.61(2) yes
E1AA C3A 3_445 2.65(2) yes
E1AA C3A 4_455 2.65(2) yes
E1AA Ru3 4_454 2.944(2) yes
E1AA Ru3 3_444 2.944(2) yes
E1AA Ru2A 3_445 3.020(2) yes
E1AA Ru2A 4_455 3.020(2) yes
E1AA Ru1A 3_445 3.080(2) yes
E1AA Ru1A 4_455 3.080(2) yes
E1AA E2BA . 3.484(2) yes
E1AA C2A 4_455 3.53(2) yes
E1AA C2A 3_445 3.53(2) yes
E1AA E3B 1_454 3.570(3) yes
E1AA E1BA 3_455 3.6212(4) yes
E1AA E1BA 3_445 3.6212(4) yes
E1AA E2BB . 3.747(2) yes
E1AA E1AB 1_554 4.190(3) yes
E1AA Ru2B 2_565 4.307(3) yes
E1AA Ru2B 1_545 4.307(3) yes
E1AA E2AB . 4.358(2) yes
E1AB C5A 3_445 2.55(2) yes
E1AB C5A 4_455 2.55(2) yes
E1AB C1B 4_455 2.58(2) yes
E1AB C1B 3_445 2.58(2) yes
E1AB C3B 4_455 2.61(2) yes
E1AB C3B 3_445 2.61(2) yes
E1AB C4B 4_455 2.66(2) yes
E1AB C4B 3_445 2.66(2) yes
E1AB Ru3 3_445 2.943(2) yes
E1AB Ru3 4_455 2.943(2) yes
E1AB Ru2B 4_455 3.042(2) yes
E1AB Ru2B 3_445 3.042(2) yes
E1AB Ru1B 4_455 3.086(2) yes
E1AB Ru1B 3_445 3.086(2) yes
E1AB E2BB . 3.493(2) yes
E1AB C2B 1_445 3.55(2) yes
E1AB C2B 2_465 3.55(2) yes
E1AB E3B 1_455 3.567(2) yes
E1AB E2AB . 3.605(3) yes
E1AB E1BB 3_445 3.6215(4) yes
E1AB E1BB 3_455 3.6215(4) yes
E1AB E1AA 1_556 4.190(2) yes
E1AB Ru2A 4_455 4.273(2) yes
E1AB Ru2A 3_445 4.273(2) yes
E1AB E2AA 1_455 4.344(3) yes
E1BA C1A 1_545 2.55(2) yes
E1BA C1A 2_565 2.55(2) yes
E1BA C4A 3_545 2.58(2) yes
E1BA C4A 4 2.58(2) yes
E1BA C3A 2_565 2.59(2) yes
E1BA C3A 1_545 2.59(2) yes
E1BA C5B 1_554 2.77(2) yes
E1BA Ru3 1_544 2.823(2) yes
E1BA Ru3 2_564 2.823(2) yes
E1BA Ru2A 2_565 2.882(2) yes
E1BA Ru2A 1_545 2.882(2) yes
E1BA Ru1A 2_565 2.950(2) yes
E1BA Ru1A 1_545 2.950(2) yes
E1BA E2AA . 3.357(2) yes
E1BA C2A 1_545 3.50(2) yes
E1BA C2A 2_565 3.50(2) yes
E1BA E2AB 1_655 3.603(2) yes
E1BA E1AA 3_545 3.6212(4) yes
E1BA E1AA 3 3.6212(4) yes
E1BA E3A 1_554 3.854(3) yes
E1BA C5A 1_544 4.03(2) yes
E1BA C5A 2_564 4.03(2) yes
E1BA E2BA . 4.112(2) yes
E1BA Ru2B 3_545 4.155(3) yes
E1BA Ru2B 4 4.155(3) yes
E1BB C4B 1_545 2.51(2) yes
E1BB C4B 2_565 2.51(2) yes
E1BB C1B 2_565 2.55(2) yes
E1BB C1B 1_545 2.55(2) yes
E1BB C3B 2_565 2.59(2) yes
E1BB C3B 1_545 2.59(2) yes
E1BB C5B . 2.78(2) yes
E1BB Ru3 2_565 2.827(2) yes
E1BB Ru3 1_545 2.827(2) yes
E1BB Ru2B 1_545 2.856(2) yes
E1BB Ru2B 2_565 2.856(2) yes
E1BB Ru1B . 2.950(2) yes
E1BB Ru1B 2 2.950(2) yes
E1BB E2BA . 3.493(2) yes
E1BB C2B 4_455 3.50(2) yes
E1BB C2B 3_445 3.50(2) yes
E1BB E2AA . 3.599(2) yes
E1BB E1AB 3 3.6215(4) yes
E1BB E1AB 3_545 3.6215(4) yes
E1BB E3A . 3.853(2) yes
E1BB C5A 2_565 4.00(2) yes
E1BB C5A 1_545 4.00(2) yes
E1BB E2BB . 4.115(2) yes
E1BB Ru2A 1_545 4.193(2) yes
E1BB Ru2A 2_565 4.193(2) yes
E2AA C3B 1_545 2.56(2) yes
E2AA C3B 2_565 2.56(2) yes
E2AA C4A 4 2.60(2) yes
E2AA C4A 3_545 2.60(2) yes
E2AA C2B 2_565 2.63(2) yes
E2AA C2B 1_545 2.63(2) yes
E2AA Ru2B 3_545 2.887(2) yes
E2AA Ru2B 4 2.887(2) yes
E2AA Ru1B . 2.935(2) yes
E2AA Ru1B 2 2.935(2) yes
E2AA Ru2A 1_545 3.001(2) yes
E2AA Ru2A 2_565 3.001(2) yes
E2AA C4B 1_545 3.48(2) yes
E2AA C4B 2_565 3.48(2) yes
E2AA C3A 1_545 3.48(2) yes
E2AA C3A 2_565 3.48(2) yes
E2AA C1B 3_545 3.58(2) yes
E2AA C1B 4 3.58(2) yes
E2AA E2BB 3 3.6119(4) yes
E2AA E2BB 3_545 3.6119(4) yes
E2AA E3B . 3.814(3) yes
E2AA C5B . 4.09(2) yes
E2AA E2AB 1_655 4.177(2) yes
E2AB C3A 1_445 2.52(2) yes
E2AB C3A 2_465 2.52(2) yes
E2AB C4B 3_445 2.53(2) yes
E2AB C4B 4_455 2.53(2) yes
E2AB C2A 4_455 2.64(2) yes
E2AB C2A 3_445 2.64(2) yes
E2AB Ru2A 3_445 2.869(2) yes
E2AB Ru2A 4_455 2.869(2) yes
E2AB Ru2B 3_445 2.933(2) yes
E2AB Ru2B 4_455 2.933(2) yes
E2AB Ru1A 1_445 2.949(2) yes
E2AB Ru1A 2_465 2.949(2) yes
E2AB C3B 3_445 3.49(2) yes
E2AB C3B 4_455 3.49(2) yes
E2AB C4A 4_455 3.53(2) yes
E2AB C4A 3_445 3.53(2) yes
E2AB C1A 4_455 3.60(2) yes
E2AB C1A 3_445 3.60(2) yes
E2AB E1BA 1_455 3.603(2) yes
E2AB E2BA 3_445 3.6131(4) yes
E2AB E2BA 3_455 3.6131(4) yes
E2AB E3B 1_454 3.828(2) yes
E2AB C5B 1_454 4.09(2) yes
E2AB E2AA 1_455 4.177(2) yes
E2BA C3A 4_455 2.54(2) yes
E2BA C3A 3_445 2.54(2) yes
E2BA C2A 1_545 2.65(2) yes
E2BA C2A 2_565 2.65(2) yes
E2BA C4B 2_565 2.65(2) yes
E2BA C4B 1_545 2.65(2) yes
E2BA Ru2A 2_565 2.977(2) yes
E2BA Ru2A 1_545 2.977(2) yes
E2BA Ru2B 2_565 3.057(2) yes
E2BA Ru2B 1_545 3.057(2) yes
E2BA Ru1A 4_455 3.137(2) yes
E2BA Ru1A 3_445 3.137(2) yes
E2BA C4A 1_545 3.44(2) yes
E2BA C4A 2_565 3.44(2) yes
E2BA C1A 1_545 3.52(2) yes
E2BA C1A 2_565 3.52(2) yes
E2BA E3A 1_554 3.603(2) yes
E2BA C3B 2_565 3.61(2) yes
E2BA C3B 1_545 3.61(2) yes
E2BA E2AB 3 3.6131(4) yes
E2BA E2AB 3_545 3.6131(4) yes
E2BA C5A 4_454 4.04(2) yes
E2BA C5A 3_444 4.04(2) yes
E2BB C3B 4_455 2.53(2) yes
E2BB C3B 3_445 2.53(2) yes
E2BB C4A 1_545 2.56(2) yes
E2BB C4A 2_565 2.56(2) yes
E2BB C2B 3_445 2.63(2) yes
E2BB C2B 4_455 2.63(2) yes
E2BB Ru2B 2_565 2.951(2) yes
E2BB Ru2B 1_545 2.951(2) yes
E2BB Ru2A 4_455 2.992(2) yes
E2BB Ru2A 3_445 2.992(2) yes
E2BB Ru1B 4_455 3.148(2) yes
E2BB Ru1B 3_445 3.148(2) yes
E2BB C4B 4_455 3.47(2) yes
E2BB C4B 3_445 3.47(2) yes
E2BB C1B 2_565 3.52(2) yes
E2BB C1B 1_545 3.52(2) yes
E2BB E3A . 3.611(3) yes
E2BB E2AA 3_445 3.6119(4) yes
E2BB E2AA 3_455 3.6119(4) yes
E2BB C3A 4_455 3.61(2) yes
E2BB C3A 3_445 3.61(2) yes
E2BB C5A 3_445 4.01(2) yes
E2BB C5A 4_455 4.01(2) yes
E3A C2B 4_455 2.68(2) yes
E3A C2B 3_445 2.68(2) yes
E3A C2A 2_566 2.69(2) yes
E3A C2A 1_546 2.69(2) yes
E3A C1B 1_545 2.78(2) yes
E3A C1B 2_565 2.78(2) yes
E3A C1A 2_566 2.78(2) yes
E3A C1A 1_546 2.78(2) yes
E3A C5A 4_455 2.85(2) yes
E3A C5A 3_445 2.85(2) yes
E3A Ru1A 3_446 3.132(2) yes
E3A Ru1A 4_456 3.132(2) yes
E3A Ru1B 3_445 3.132(2) yes
E3A Ru1B 4_455 3.132(2) yes
E3A Ru3 2_565 3.294(2) yes
E3A Ru3 1_545 3.294(2) yes
E3A E2BA 1_556 3.603(2) yes
E3A E3B 3_455 3.6231(4) yes
E3A E3B 3_445 3.6231(4) yes
E3A E1BA 1_556 3.854(3) yes
E3A Ru2B 1_545 4.432(2) yes
E3A Ru2B 2_565 4.432(2) yes
E3A Ru2A 2_566 4.454(3) yes
E3B C2A 3_546 2.60(2) yes
E3B C2A 4_556 2.60(2) yes
E3B C2B 1_545 2.62(2) yes
E3B C2B 2_565 2.62(2) yes
E3B C1A 3_546 2.64(2) yes
E3B C1A 4_556 2.64(2) yes
E3B C1B 4 2.64(2) yes
E3B C1B 3_545 2.64(2) yes
E3B Ru1B 2 3.036(2) yes
E3B Ru1B . 3.036(2) yes
E3B Ru1A 1_546 3.037(2) yes
E3B Ru1A 2_566 3.037(2) yes
E3B C5B . 3.06(2) yes
E3B Ru3 3_545 3.299(2) yes
E3B Ru3 4 3.299(2) yes
E3B E1AB 1_655 3.567(2) yes
E3B E1AA 1_656 3.570(3) yes
E3B E3A 3_545 3.6231(4) yes
E3B E3A 3 3.6231(4) yes
E3B E2AB 1_656 3.828(2) yes
E3B Ru2A 3_546 4.307(3) yes
E3B Ru2A 4_556 4.307(3) yes
E3B Ru2B 4 4.325(2) yes
E3B Ru2B 3_545 4.325(2) yes
Ru1A C5A 1_554 2.12(2) yes
Ru1A C3A . 2.13(2) yes
Ru1A C2A 4_565 2.141(14) yes
Ru1A C5B 1_564 2.22(2) yes
Ru1A Ru1B 2_564 2.722(2) yes
Ru1A Ru3 1_554 2.819(2) yes
Ru1A E2AB 1_665 2.949(2) yes
Ru1A E1BA 1_565 2.950(2) yes
Ru1A E3B 1_564 3.037(2) yes
Ru1A E1AA 3 3.080(2) yes
Ru1A Ru1A 2_575 3.092(3) yes
Ru1A E3A 3_554 3.132(2) yes
Ru1A E2BA 3 3.137(2) yes
Ru1A C5A 2_564 3.20(2) yes
Ru1A C4A 4_565 3.312(13) yes
Ru1A C1A 4_565 3.373(15) yes
Ru1A C2B 1_554 3.88(2) yes
Ru1A C2A 3 3.91(2) yes
Ru1B C5A 2_565 2.09(2) yes
Ru1B C3B 2_565 2.120(14) yes
Ru1B C2B 2_565 2.12(2) yes
Ru1B C5B . 2.22(2) yes
Ru1B Ru1A 2_566 2.722(2) yes
Ru1B Ru3 2_565 2.820(2) yes
Ru1B Ru1B 2 3.084(3) yes
Ru1B E1AB 3 3.086(2) yes
Ru1B E3A 3 3.132(2) yes
Ru1B E2BB 3 3.148(2) yes
Ru1B C5A . 3.18(2) yes
Ru1B C4B 2_565 3.285(13) yes
Ru1B C1B 3_545 3.37(2) yes
Ru1B C2A 3_546 3.881(14) yes
Ru1B C2B 1_545 3.92(3) yes
Ru2A C4A 4_565 2.079(14) yes
Ru2A C4B . 2.170(13) yes
Ru2A C1A . 2.231(14) yes
Ru2A C3B . 2.241(13) yes
Ru2A C2A . 2.253(14) yes
Ru2A E2AB 3 2.869(2) yes
Ru2A E1BA 1_565 2.882(2) yes
Ru2A E2BA 1_565 2.977(2) yes
Ru2A E2BB 3 2.992(2) yes
Ru2A E2AA 1_565 3.001(2) yes
Ru2A E1AA 3 3.020(2) yes
Ru2A C3A . 3.27(2) yes
Ru2A Ru2A 2_565 3.480(5) yes
Ru2A Ru2A 2_575 3.740(5) yes
Ru2A Ru2B 4_565 4.039(2) yes
Ru2A Ru2B . 4.042(2) yes
Ru2A Ru3 1_554 4.083(2) yes
Ru2A Ru1A 4_465 4.121(3) yes
Ru2B C4B . 2.091(13) yes
Ru2B C4A . 2.168(14) yes
Ru2B C3A 4_465 2.22(2) yes
Ru2B C1B . 2.22(2) yes
Ru2B C2B 4_465 2.25(2) yes
Ru2B E1BB 1_565 2.856(2) yes
Ru2B E2AA 3_455 2.887(2) yes
Ru2B E2AB 3 2.933(2) yes
Ru2B E2BB 1_565 2.951(2) yes
Ru2B E1AB 3 3.042(2) yes
Ru2B E2BA 1_565 3.057(2) yes
Ru2B C3B . 3.258(14) yes
Ru2B Ru2B 2_565 3.557(5) yes
Ru2B Ru2B 2_575 3.663(5) yes
Ru2B Ru2A 4_465 4.039(2) yes
Ru2B Ru3 . 4.082(3) yes
Ru2B Ru1B 3_455 4.120(2) yes
Ru3 C5A . 2.11(2) yes
Ru3 C1A 1_556 2.150(14) yes
Ru3 C1B . 2.16(2) yes
Ru3 C5B 1_565 2.26(2) yes
Ru3 Ru1A 1_556 2.819(2) yes
Ru3 Ru1B 2_565 2.820(2) yes
Ru3 E1BA 1_566 2.823(2) yes
Ru3 E1BB 1_565 2.827(2) yes
Ru3 E1AB 3 2.943(2) yes
Ru3 E1AA 3_556 2.944(2) yes
Ru3 Ru3 2_575 3.127(3) yes
Ru3 C5A 2_565 3.19(2) yes
Ru3 E3A 1_565 3.294(2) yes
Ru3 E3B 3_455 3.299(2) yes
Ru3 C2A 1_556 3.382(14) yes
Ru3 C2B 4_465 3.41(2) yes
Ru3 C3B . 3.760(13) yes
Ru3 C3A 1_556 3.78(2) yes
C1A C2A . 1.35(2) yes
C1A Ru3 1_554 2.150(14) yes
C1A E1BA 1_565 2.55(2) yes
C1A E1AA 3 2.58(2) yes
C1A E3B 3_454 2.64(2) yes
C1A E3A 1_564 2.78(2) yes
C1A C1B 1_554 3.13(2) yes
C1A C4A 4_565 3.22(2) yes
C1A Ru1A 4_465 3.373(15) yes
C1A E2BA 1_565 3.52(2) yes
C1A E2AB 3 3.60(2) yes
C1B C2B 4_465 1.37(2) yes
C1B E1BB 1_565 2.55(2) yes
C1B E1AB 3 2.58(2) yes
C1B E3B 3_455 2.64(2) yes
C1B E3A 1_565 2.78(2) yes
C1B C1A 1_556 3.13(2) yes
C1B C4B . 3.20(2) yes
C1B Ru1B 3_455 3.37(2) yes
C1B E2BB 1_565 3.52(2) yes
C1B E2AA 3_455 3.58(2) yes
C2A Ru1A 4_465 2.141(14) yes
C2A E3B 3_454 2.60(2) yes
C2A E2AB 3 2.64(2) yes
C2A E2BA 1_565 2.65(2) yes
C2A E3A 1_564 2.69(2) yes
C2A C3A 4_465 3.12(2) yes
C2A C4B . 3.37(2) yes
C2A Ru3 1_554 3.382(14) yes
C2A C2A 2_565 3.47(5) yes
C2A E1BA 1_565 3.50(2) yes
C2B C1B 4_565 1.37(2) yes
C2B Ru1B 2_565 2.12(2) yes
C2B Ru2B 4_565 2.25(2) yes
C2B E3B 1_565 2.62(2) yes
C2B E2BB 3 2.63(2) yes
C2B E2AA 1_565 2.63(2) yes
C2B E3A 3 2.68(2) yes
C2B C3B . 3.10(2) yes
C2B C4A 4_565 3.35(2) yes
C2B Ru3 4_565 3.41(2) yes
C2B E1BB 3 3.50(2) yes
C2B C2B 2_575 3.52(6) yes
C3A C4A 4_565 1.38(2) yes
C3A Ru2B 4_565 2.22(2) yes
C3A E2AB 1_665 2.52(2) yes
C3A E2BA 3 2.54(2) yes
C3A E1BA 1_565 2.59(2) yes
C3A E1AA 3 2.65(2) yes
C3A C2A 4_565 3.12(2) yes
C3A C4B 4_565 3.14(2) yes
C3A E2AA 1_565 3.48(2) yes
C3A C3A 2_575 3.55(6) yes
C3B C4B . 1.35(2) yes
C3B Ru1B 2_565 2.120(14) yes
C3B E2BB 3 2.53(2) yes
C3B E2AA 1_565 2.56(2) yes
C3B E1BB 1_565 2.59(2) yes
C3B E1AB 3 2.61(2) yes
C3B C4A 4_565 3.15(2) yes
C3B C5A . 3.49(2) yes
C3B E2AB 3 3.49(2) yes
C4A C3A 4_465 1.38(2) yes
C4A Ru2A 4_465 2.079(14) yes
C4A E2BB 1_565 2.56(2) yes
C4A E1BA 3_455 2.58(2) yes
C4A E2AA 3_455 2.60(2) yes
C4A E1AA 1_565 2.61(2) yes
C4A C3B 4_465 3.15(2) yes
C4A C1A 4_465 3.22(2) yes
C4A Ru1A 4_465 3.312(13) yes
C4A C2B 4_465 3.35(2) yes
C4A C4A 2_575 3.42(4) yes
C4B E1BB 1_565 2.51(2) yes
C4B E2AB 3 2.53(2) yes
C4B E2BA 1_565 2.65(2) yes
C4B E1AB 3 2.66(2) yes
C4B C3A 4_465 3.14(2) yes
C4B Ru1B 2_565 3.285(13) yes
C4B E2BB 3 3.47(2) yes
C5A C5A 2_565 1.39(3) yes
C5A Ru1B 2_565 2.09(2) yes
C5A Ru1A 1_556 2.12(2) yes
C5A E1AB 3 2.55(2) yes
C5A E1AA 3_556 2.59(2) yes
C5A E3A 3 2.85(2) yes
C5A C5B 1_565 2.91(2) yes
C5A Ru3 2_565 3.19(2) yes
C5A Ru1A 2_566 3.20(2) yes
C5B Ru1A 2_566 2.22(2) yes
C5B Ru1A 1_546 2.22(2) yes
C5B Ru1B 2 2.22(2) yes
C5B Ru3 1_545 2.26(2) yes
C5B Ru3 2_565 2.26(2) yes
C5B E1BA 1_556 2.77(2) yes
C5B C5A 1_545 2.91(2) yes
C5B C5A 2_565 2.91(2) yes
